data_1569949
loop_
_publ_author_name
'Boggiano, Andrew C.'
'Studvick, Chad M.'
'Steiner, Alexander'
'Bacsa, John'
'Popov, Ivan A.'
'La Pierre, Henry S.'

_publ_section_title
;
 Structural distortion by alkali metal cations modulates the redox and
 electronic properties of Ce<sup>3+</sup> imidophosphorane complexes.
;
_journal_issue 42
_journal_name_full 'Chemical science'
_journal_page_first 11708
_journal_page_last 11717
_journal_paper_doi 10.1039/d3sc04262f
_journal_volume 14
_journal_year 2023
_chemical_formula_moiety 'C80 H176 Ce K N16 O12 P4, C4 H10 O'
_chemical_formula_sum 'C84 H186 Ce K N16 O13 P4'
_chemical_formula_weight 1931.58
_space_group_crystal_system monoclinic
_space_group_IT_number 14
_space_group_name_Hall '-P 2ybc'
_space_group_name_H-M_alt 'P 1 21/c 1'
_atom_sites_solution_hydrogens geom
_audit_creation_date 2023-03-06
_audit_creation_method
;
Olex2 1.5
(compiled 2023.02.24 svn.rf166f9f3 for OlexSys, GUI svn.r6725)
;
_audit_update_record
;
2023-03-13 deposited with the CCDC.	2023-09-18 downloaded from the CCDC.
;
_cell_angle_alpha 90
_cell_angle_beta 107.014(2)
_cell_angle_gamma 90
_cell_formula_units_Z 4
_cell_length_a 20.5497(14)
_cell_length_b 18.8590(12)
_cell_length_c 28.366(2)
_cell_measurement_reflns_used 9269
_cell_measurement_temperature 100(2)
_cell_measurement_theta_max 25.27
_cell_measurement_theta_min 2.33
_cell_volume 10512.0(12)
_computing_cell_refinement 'SAINT V8.40B (Bruker, 2016)'
_computing_data_collection 'APEX2  v2016.5-1 (Bruker, 2014)'
_computing_data_reduction 'SAINT v8.37A (Bruker, 2013)'
_computing_molecular_graphics 'Olex2 1.5 (Dolomanov et al., 2009)'
_computing_publication_material 'Olex2 1.5 (Dolomanov et al., 2009)'
_computing_structure_refinement 'SHELXL-2014 (Sheldrick, 2015)'
_computing_structure_solution 'SHELXT (Sheldrick, 2015)'
_diffrn_ambient_temperature 100(2)
_diffrn_detector_area_resol_mean 7.495
_diffrn_measured_fraction_theta_full 0.990
_diffrn_measured_fraction_theta_max 0.990
_diffrn_measurement_device_type 'Bruker D8 VENTURE diffractometer'
_diffrn_measurement_method '\f and \w scans with a narrow frame width'
_diffrn_radiation_monochromator 'multilayer mirror'
_diffrn_radiation_type MoK\a
_diffrn_radiation_wavelength 0.71073
_diffrn_reflns_av_R_equivalents 0.1297
_diffrn_reflns_av_unetI/netI 0.0431
_diffrn_reflns_Laue_measured_fraction_full 0.990
_diffrn_reflns_Laue_measured_fraction_max 0.990
_diffrn_reflns_limit_h_max 24
_diffrn_reflns_limit_h_min -24
_diffrn_reflns_limit_k_max 22
_diffrn_reflns_limit_k_min -22
_diffrn_reflns_limit_l_max 33
_diffrn_reflns_limit_l_min -33
_diffrn_reflns_number 265941
_diffrn_reflns_point_group_measured_fraction_full 0.990
_diffrn_reflns_point_group_measured_fraction_max 0.990
_diffrn_reflns_theta_full 24.713
_diffrn_reflns_theta_max 24.713
_diffrn_reflns_theta_min 1.805
_diffrn_source 'microfocus sealed tube'
_diffrn_source_current 1.4
_diffrn_source_power 0.05500000000000001
_diffrn_source_voltage 50
_diffrn_standards_number 0
_exptl_absorpt_coefficient_mu 0.594
_exptl_absorpt_correction_T_max 0.6610
_exptl_absorpt_correction_T_min 0.5491
_exptl_absorpt_correction_type multi-scan
_exptl_absorpt_process_details
;
SADABS-2016/2 (Bruker,2016/2) was used for absorption correction.
wR2(int) was 0.1438 before and 0.1253 after correction.
The Ratio of minimum to maximum transmission is 0.8307.
The \l/2 correction factor is Not present.
;
_exptl_crystal_colour green
_exptl_crystal_colour_primary green
_exptl_crystal_density_diffrn 1.220
_exptl_crystal_description prism
_exptl_crystal_F_000 4172
_exptl_crystal_size_max 0.3
_exptl_crystal_size_mid 0.3
_exptl_crystal_size_min 0.2
_refine_diff_density_max 2.158
_refine_diff_density_min -2.205
_refine_diff_density_rms 0.167
_refine_ls_extinction_coef 0.00078(8)
_refine_ls_extinction_expression Fc^*^=kFc[1+0.001xFc^2^\l^3^/sin(2\q)]^-1/4^
_refine_ls_extinction_method 'SHELXL-2018/3 (Sheldrick 2018)'
_refine_ls_goodness_of_fit_ref 1.158
_refine_ls_hydrogen_treatment constr
_refine_ls_matrix_type full
_refine_ls_number_parameters 1337
_refine_ls_number_reflns 17753
_refine_ls_number_restraints 1443
_refine_ls_restrained_S_all 1.136
_refine_ls_R_factor_all 0.1389
_refine_ls_R_factor_gt 0.1296
_refine_ls_shift/su_max 0.005
_refine_ls_shift/su_mean 0.000
_refine_ls_structure_factor_coef Fsqd
_refine_ls_weighting_details 'w=1/[\s^2^(Fo^2^)+(0.0189P)^2^+247.5632P] where P=(Fo^2^+2Fc^2^)/3'
_refine_ls_weighting_scheme calc
_refine_ls_wR_factor_gt 0.2645
_refine_ls_wR_factor_ref 0.2699
_reflns_Friedel_coverage 0.000
_reflns_number_gt 16075
_reflns_number_total 17753
_reflns_threshold_expression 'I > 2\s(I)'
_cod_data_source_file d3sc04262f2.cif
_cod_data_source_block ab-b190_with-ether
_cod_depositor_comments 'Adding full bibliography for 1569945--1569949.cif.'
_cod_original_cell_volume 10512.1(12)
_cod_database_code 1569949
_shelx_shelxl_version_number 2018/3
_shelx_space_group_comment
;
The symmetry employed for this shelxl refinement is uniquely defined
by the following loop, which should always be used as a source of
symmetry information in preference to the above space-group names.
They are only intended as comments.
;
_shelx_estimated_absorpt_t_max 0.890
_shelx_estimated_absorpt_t_min 0.842
_olex2_refinement_description
;
1. Shared sites
{N1, N4}
{N2, N1}
2. Restrained distances
 O4S-C6S = O4S-C7S = O3S-C5S = O3S-C4S = O2S-C3S = O2S-C2S = O1S-C1S = O1S-
 C12S = O2-C11S = O2-C10S
 1.425 with sigma of 0.004
 C6S-C5S = C8S-C7S = C4S-C3S = C2S-C1S = C12S-C11S = C9S-C10S
 1.505 with sigma of 0.0002
 C6S-C5S = C4S-C3S = C2S-C1S = C12S-C11S
 1.505 with sigma of 0.002
 O5S-C8S = O5S-C9S
 1.425 with sigma of 0.004
 C9S-C10S
 1.505 with sigma of 0.002
 O1T-C3T = O1T-C1T
 1.425 with sigma of 0.002
 C2T-C1T = C4T-C3T
 1.505 with sigma of 0.002
 O2C_2-O3C_2
 -2.9 with sigma of 0.02
 O3C_2-O4C_2
 -2.9 with sigma of 0.02
 O4C_2-O5C_2
 -2.9 with sigma of 0.02
 C9C_2-C10C_2
 1.503 with sigma of 0.02
 O4C_3-O5C_3
 -2.9 with sigma of 0.004
 O5C_3-O6C_3
 -2.9 with sigma of 0.02
 C54_10-C53_10 = C12_4-C11_4 = C14_4-C13_4 = C56_10-C55_10 = C14_9-C13_9 =
 C28_8-C27_8
 1.525 with sigma of 0.002
 C12_5-C11_5 = C14_5-C13_5
 1.527 with sigma of 0.002
 N11_7-C29_7 = N12_7-C30_7
 1.464 with sigma of 0.02
 C30_7-C29_7
 1.535 with sigma of 0.02
 C33_7-C31_7 = C31_7-C32_7 = C34_7-C31_7 = C37_7-C35_7 = C36_7-C35_7 = C38_7-
 C35_7
 1.527 with sigma of 0.02
 K1B-O3C_3 \\sim K1A-O3C_2
 with sigma of 0.02
 K1B-O2C_3 \\sim K1A-O2C_2
 with sigma of 0.02
 O2-C10S \\sim O2-C11S
 with sigma of 0.002
 C2_4-C1_4 \\sim C44_10-C43_10
 with sigma of 0.002
 N6_5-C3_5 \\sim N5_5-C7_5
 with sigma of 0.002
 C42_7-C41_7 \\sim C40_7-C39_7
 with sigma of 0.02
 C18_8-C17_8 \\sim C7_9-C10_9 \\sim C20_8-C17_8 \\sim C8_9-C7_9 \\sim C9_9-C7_9
\\sim C19_8-C17_8
 with sigma of 0.002
3. Uiso/Uaniso restraints and constraints
Uanis(K1A) \\sim Ueq, Uanis(K1B) \\sim Ueq: with sigma of 0.002 and sigma for
terminal atoms of 0.004
Uanis(C7S) \\sim Ueq, Uanis(C8S) \\sim Ueq, Uanis(O5S) \\sim Ueq, Uanis(C10S)
\\sim Ueq, Uanis(O4S) \\sim Ueq, Uanis(O2) \\sim Ueq, Uanis(C11S) \\sim Ueq,
Uanis(C12S) \\sim Ueq, Uanis(O1S) \\sim Ueq, Uanis(C1S) \\sim Ueq, Uanis(C2S)
\\sim Ueq, Uanis(O2S) \\sim Ueq, Uanis(C3S) \\sim Ueq, Uanis(C4S) \\sim Ueq,
Uanis(O3S) \\sim Ueq, Uanis(C5S) \\sim Ueq, Uanis(C6S) \\sim Ueq: with sigma of
0.003 and sigma for terminal atoms of 0.006
Uanis(C6S) \\sim Ueq, Uanis(C5S) \\sim Ueq: with sigma of 0.003 and sigma for
terminal atoms of 0.006
Uanis(C3C_2) \\sim Ueq: with sigma of 0.002 and sigma for terminal atoms of
0.004
Uanis(P1_4) \\sim Ueq, Uanis(P4_10) \\sim Ueq: with sigma of 0.002 and sigma
for terminal atoms of 0.004
Uanis(C44_10) \\sim Ueq, Uanis(C1_4) \\sim Ueq, Uanis(C2_4) \\sim Ueq,
Uanis(C43_10) \\sim Ueq: with sigma of 0.01 and sigma for terminal atoms of 0.02
Uanis(C4_4) \\sim Ueq, Uanis(C46_10) \\sim Ueq: with sigma of 0.002 and sigma
for terminal atoms of 0.004
Uanis(C54_10) \\sim Ueq, Uanis(C12_4) \\sim Ueq: with sigma of 0.002 and sigma
for terminal atoms of 0.004
Uanis(C42_7) \\sim Ueq, Uanis(C41_7) \\sim Ueq: with sigma of 0.01 and sigma
for terminal atoms of 0.02
Uanis(N9_8) \\sim Ueq, Uanis(N5_9) \\sim Ueq, Uanis(N8_8) \\sim Ueq,
Uanis(N6_9) \\sim Ueq, Uanis(P2_8) \\sim Ueq, Uanis(P1_9) \\sim Ueq,
Uanis(C10_9) \\sim Ueq: with sigma of 0.02 and sigma for terminal atoms of 0.04
Uanis(C7_9) \\sim Ueq, Uanis(C3_9) \\sim Ueq, Uanis(C2_9) \\sim Ueq: with sigma
of 0.002 and sigma for terminal atoms of 0.004
Uanis(K1A) = Uanis(K1B)
Uanis(O1C_2) = Uanis(O1C_3)
Uanis(O2C_2) = Uanis(O2C_3)
Uanis(O3C_2) = Uanis(O3C_3)
Uanis(O4C_2) = Uanis(O4C_3)
Uanis(O6C_2) = Uanis(O6C_3)
Uanis(C7C_2) = Uanis(C6C_3) = Uanis(C7C_3) = Uanis(C8C_2)
Uanis(N1_4) = Uanis(N4_10)
Uanis(N14_10) = Uanis(N5_4)
Uanis(N15_10) = Uanis(N6_4)
Uanis(N16_10) = Uanis(N7_4)
Uanis(C1_4) = Uanis(C44_10)
Uanis(C43_10) = Uanis(C2_4)
Uanis(C3_4) = Uanis(C45_10)
Uanis(C5_4) = Uanis(C48_10)
Uanis(C47_10) = Uanis(C6_4)
Uanis(C7_4) = Uanis(C49_10)
Uanis(C49_10) = Uanis(C7_4)
Uanis(C8_4) = Uanis(C52_10)
Uanis(C9_4) = Uanis(C51_10)
Uanis(C10_4) = Uanis(C50_10)
Uanis(C11_4) = Uanis(C53_10)
Uanis(C12_4) = Uanis(C54_10)
Uanis(C55_10) = Uanis(C13_4)
Uanis(C14_4) = Uanis(C56_10)
Uanis(P2_8) = Uanis(P1_9)
Uanis(N2_8) = Uanis(N1_9)
Uanis(N9_8) = Uanis(N5_9)
Uanis(N8_8) = Uanis(N6_9)
Uanis(N10_8) = Uanis(N7_9)
Uanis(C15_8) = Uanis(C1_9)
Uanis(C16_8) = Uanis(C2_9)
Uanis(C21_8) = Uanis(C3_9)
Uanis(C24_8) = Uanis(C4_9)
Uanis(C23_8) = Uanis(C5_9)
Uanis(C22_8) = Uanis(C6_9)
Uanis(C17_8) = Uanis(C7_9)
Uanis(C20_8) = Uanis(C8_9)
Uanis(C19_8) = Uanis(C9_9)
Uanis(C18_8) = Uanis(C10_9)
Uanis(C25_8) = Uanis(C11_9)
Uanis(C26_8) = Uanis(C12_9)
Uanis(C27_8) = Uanis(C13_9)
Uanis(C28_8) = Uanis(C14_9)
4. Rigid body (RIGU) restrains
 C10C_2, K1A, O1C_2, O5C_2, O6C_2, O2C_2, O4C_2, O3C_2, C1C_2, C12C_2, C8C_2,
 C9C_2, C11C_2, C2C_2, C3C_2, C6C_2, C7C_2, C4C_2, C5C_2
 with sigma for 1-2 distances of 0.0002 and sigma for 1-3 distances of 0.0002
 O3S, C6S, O4S, C8S, C7S, C3S, C4S, C5S, O2S, O1S, O2, C1S, C12S, C2S, C11S,
 C9S, O5S, C10S
 with sigma for 1-2 distances of 0.002 and sigma for 1-3 distances of 0.002
 C2T, O1T, C1T, C3T, C4T
 with sigma for 1-2 distances of 0.002 and sigma for 1-3 distances of 0.002
 with sigma for 1-2 distances of 0.002 and sigma for 1-3 distances of 0.002
 O1C_3, O2C_3, O3C_3, O4C_3, O5C_3, O6C_3, C1C_3, C2C_3, C3C_3, C4C_3, C5C_3,
 C6C_3, C7C_3, C8C_3, C9C_3, C10C_3, C11C_3, C12C_3
 with sigma for 1-2 distances of 0.002 and sigma for 1-3 distances of 0.002
 with sigma for 1-2 distances of 0.0002 and sigma for 1-3 distances of 0.0002
5. Same fragment restrains
6. Others
 Fixed Sof: K1A(0.5) K1B(0.5) O1C(0.5) O2C(0.5) O3C(0.5) O4C(0.5) O5C(0.5)
 O6C(0.5) C1C(0.5) H1CA(0.5) H1CB(0.5) C2C(0.5) H2CA(0.5) H2CB(0.5) C3C(0.5)
 H3CA(0.5) H3CB(0.5) C4C(0.5) H4CA(0.5) H4CB(0.5) C5C(0.5) H5CA(0.5) H5CB(0.5)
 C6C(0.5) H6CA(0.5) H6CB(0.5) C7C(0.5) H7CA(0.5) H7CB(0.5) C8C(0.5) H8CA(0.5)
 H8CB(0.5) C9C(0.5) H9CA(0.5) H9CB(0.5) C10C(0.5) H10A(0.5) H10B(0.5) C11C(0.5)
 H11A(0.5) H11B(0.5) C12C(0.5) H12A(0.5) H12B(0.5) O1C(0.5) O2C(0.5) O3C(0.5)
 O4C(0.5) O5C(0.5) O6C(0.5) C1C(0.5) H1CA(0.5) H1CB(0.5) C2C(0.5) H2CA(0.5)
 H2CB(0.5) C3C(0.5) H3CA(0.5) H3CB(0.5) C4C(0.5) H4CA(0.5) H4CB(0.5) C5C(0.5)
 H5CA(0.5) H5CB(0.5) C6C(0.5) H6CA(0.5) H6CB(0.5) C7C(0.5) H7CA(0.5) H7CB(0.5)
 C8C(0.5) H8CA(0.5) H8CB(0.5) C9C(0.5) H9CA(0.5) H9CB(0.5) C10C(0.5) H10A(0.5)
 H10B(0.5) C11C(0.5) H11A(0.5) H11B(0.5) C12C(0.5) H12A(0.5) H12B(0.5) P1(0.5)
 N1(0.5) N5(0.5) N6(0.5) N7(0.5) C1(0.5) H1A(0.5) H1B(0.5) C2(0.5) H2A(0.5)
 H2B(0.5) C3(0.5) C4(0.5) H4A(0.5) H4B(0.5) H4C(0.5) C5(0.5) H5A(0.5) H5B(0.5)
 H5C(0.5) C6(0.5) H6A(0.5) H6B(0.5) H6C(0.5) C7(0.5) C8(0.5) H8A(0.5) H8B(0.5)
 H8C(0.5) C9(0.5) H9A(0.5) H9B(0.5) H9C(0.5) C10(0.5) H10A(0.5) H10B(0.5)
 H10C(0.5) C11(0.5) H11A(0.5) H11B(0.5) C12(0.5) H12A(0.5) H12B(0.5) H12C(0.5)
 C13(0.5) H13A(0.5) H13B(0.5) C14(0.5) H14A(0.5) H14B(0.5) H14C(0.5) P2(0.5)
 N2(0.5) N9(0.5) N8(0.5) N10(0.5) C15(0.5) H15A(0.5) H15B(0.5) C16(0.5)
 H16A(0.5) H16B(0.5) C21(0.5) C24(0.5) H24A(0.5) H24B(0.5) H24C(0.5) C23(0.5)
 H23A(0.5) H23B(0.5) H23C(0.5) C22(0.5) H22A(0.5) H22B(0.5) H22C(0.5) C17(0.5)
 C20(0.5) H20A(0.5) H20B(0.5) H20C(0.5) C19(0.5) H19A(0.5) H19B(0.5) H19C(0.5)
 C18(0.5) H18A(0.5) H18B(0.5) H18C(0.5) C25(0.5) H25A(0.5) H25B(0.5) C26(0.5)
 H26A(0.5) H26B(0.5) H26C(0.5) C27(0.5) H27A(0.5) H27B(0.5) C28(0.5) H28A(0.5)
 H28B(0.5) H28C(0.5) P1(0.5) N1(0.5) N5(0.5) N6(0.5) N7(0.5) C1(0.5) H1A(0.5)
 H1B(0.5) C2(0.5) H2A(0.5) H2B(0.5) C3(0.5) C4(0.5) H4A(0.5) H4B(0.5) H4C(0.5)
 C5(0.5) H5A(0.5) H5B(0.5) H5C(0.5) C6(0.5) H6A(0.5) H6B(0.5) H6C(0.5) C7(0.5)
 C8(0.5) H8A(0.5) H8B(0.5) H8C(0.5) C9(0.5) H9A(0.5) H9B(0.5) H9C(0.5) C10(0.5)
 H10A(0.5) H10B(0.5) H10C(0.5) C11(0.5) H11A(0.5) H11B(0.5) C12(0.5) H12A(0.5)
 H12B(0.5) H12C(0.5) C13(0.5) H13A(0.5) H13B(0.5) C14(0.5) H14A(0.5) H14B(0.5)
 H14C(0.5) P4(0.5) N4(0.5) N14(0.5) N15(0.5) N16(0.5) C44(0.5) H44A(0.5)
 H44B(0.5) C43(0.5) H43A(0.5) H43B(0.5) C45(0.5) C46(0.5) H46A(0.5) H46B(0.5)
 H46C(0.5) C48(0.5) H48A(0.5) H48B(0.5) H48C(0.5) C47(0.5) H47A(0.5) H47B(0.5)
 H47C(0.5) C49(0.5) C52(0.5) H52A(0.5) H52B(0.5) H52C(0.5) C51(0.5) H51A(0.5)
 H51B(0.5) H51C(0.5) C50(0.5) H50A(0.5) H50B(0.5) H50C(0.5) C53(0.5) H53A(0.5)
 H53B(0.5) C54(0.5) H54A(0.5) H54B(0.5) H54C(0.5) C55(0.5) H55A(0.5) H55B(0.5)
 C56(0.5) H56A(0.5) H56B(0.5) H56C(0.5)
7.a Secondary CH2 refined with riding coordinates:
 C6S(H6SA,H6SB), C1S(H1SA,H1SB), C12S(H12A,H12B), C8S(H8SA,H8SB), C2S(H2SA,
 H2SB), C7S(H7SA,H7SB), C3S(H3SA,H3SB), C4S(H4SA,H4SB), C5S(H5SA,H5SB),
 C11S(H11A,H11B), C9S(H9SA,H9SB), C10S(H10A,H10B), C1T(H1TA,H1TB), C3T(H3TA,
 H3TB), C1C(H1CA,H1CB), C2C(H2CA,H2CB), C3C(H3CA,H3CB), C4C(H4CA,H4CB),
 C5C(H5CA,H5CB), C6C(H6CA,H6CB), C7C(H7CA,H7CB), C8C(H8CA,H8CB), C9C(H9CA,H9CB),
  C10C(H10A,H10B), C11C(H11A,H11B), C12C(H12A,H12B), C1C(H1CA,H1CB), C2C(H2CA,
 H2CB), C3C(H3CA,H3CB), C4C(H4CA,H4CB), C5C(H5CA,H5CB), C6C(H6CA,H6CB),
 C7C(H7CA,H7CB), C8C(H8CA,H8CB), C9C(H9CA,H9CB), C10C(H10A,H10B), C11C(H11A,
 H11B), C12C(H12A,H12B), C1(H1A,H1B), C2(H2A,H2B), C11(H11A,H11B), C13(H13A,
 H13B), C1(H1A,H1B), C2(H2A,H2B), C11(H11A,H11B), C13(H13A,H13B), C29(H29A,
 H29B), C30(H30A,H30B), C39(H39A,H39B), C41(H41A,H41B), C15(H15A,H15B),
 C16(H16A,H16B), C25(H25A,H25B), C27(H27A,H27B), C1(H1A,H1B), C2(H2A,H2B),
 C11(H11A,H11B), C13(H13A,H13B), C44(H44A,H44B), C43(H43A,H43B), C53(H53A,H53B),
  C55(H55A,H55B)
7.b Me refined with riding coordinates:
 C5(H5A,H5B,H5C), C6(H6A,H6B,H6C), C8(H8A,H8B,H8C), C9(H9A,H9B,H9C), C10(H10A,
 H10B,H10C), C12(H12A,H12B,H12C), C14(H14A,H14B,H14C), C42(H42A,H42B,H42C),
 C5(H5A,H5B,H5C), C6(H6A,H6B,H6C), C8(H8A,H8B,H8C), C9(H9A,H9B,H9C), C10(H10A,
 H10B,H10C), C12(H12A,H12B,H12C), C14(H14A,H14B,H14C), C46(H46A,H46B,H46C),
 C48(H48A,H48B,H48C), C47(H47A,H47B,H47C), C52(H52A,H52B,H52C), C51(H51A,H51B,
 H51C), C50(H50A,H50B,H50C), C54(H54A,H54B,H54C), C56(H56A,H56B,H56C)
7.c Idealised Me refined as rotating group:
 C4T(H4TA,H4TB,H4TC), C2T(H2TA,H2TB,H2TC), C4(H4A,H4B,H4C), C10(H10A,H10B,
 H10C), C9(H9A,H9B,H9C), C8(H8A,H8B,H8C), C6(H6A,H6B,H6C), C5(H5A,H5B,H5C),
 C4(H4A,H4B,H4C), C12(H12A,H12B,H12C), C14(H14A,H14B,H14C), C36(H36A,H36B,H36C),
  C38(H38A,H38B,H38C), C37(H37A,H37B,H37C), C34(H34A,H34B,H34C), C33(H33A,H33B,
 H33C), C32(H32A,H32B,H32C), C40(H40A,H40B,H40C), C24(H24A,H24B,H24C), C23(H23A,
 H23B,H23C), C22(H22A,H22B,H22C), C20(H20A,H20B,H20C), C19(H19A,H19B,H19C),
 C18(H18A,H18B,H18C), C26(H26A,H26B,H26C), C28(H28A,H28B,H28C), C4(H4A,H4B,H4C)
;
_olex2_exptl_crystal_mounting_method 'The crystal was mounted on a loop with paratone'
_olex2_submission_special_instructions 'No special instructions were received'

loop_
_space_group_symop_operation_xyz
'x, y, z'
'-x, y+1/2, -z+1/2'
'-x, -y, -z'
'x, -y-1/2, z-1/2'

loop_
_atom_site_label
_atom_site_type_symbol
_atom_site_fract_x
_atom_site_fract_y
_atom_site_fract_z
_atom_site_U_iso_or_equiv
_atom_site_adp_type
_atom_site_occupancy
_atom_site_site_symmetry_order
_atom_site_calc_flag
_atom_site_refinement_flags_posn
_atom_site_refinement_flags_adp
_atom_site_refinement_flags_occupancy
_atom_site_disorder_assembly
_atom_site_disorder_group
Ce1 Ce 0.73271(3) 0.21563(3) 0.31303(2) 0.02108(18) Uani 1 1 d . . . . .
K1A K 0.3222(4) 0.2030(3) 0.4138(3) 0.0310(9) Uani 0.5 1 d D U P A 1
K1B K 0.3358(4) 0.1913(4) 0.4168(3) 0.0310(9) Uani 0.5 1 d D U P A 2
O2S O 0.1743(5) 0.1640(5) 0.4894(4) 0.076(3) Uani 1 1 d D U . . .
O1S O 0.2132(5) 0.1158(6) 0.4042(3) 0.080(3) Uani 1 1 d D U . . .
O2 O 0.2001(6) 0.2436(5) 0.3528(5) 0.103(3) Uani 1 1 d D U . . .
O3S O 0.1618(7) 0.3192(4) 0.5184(4) 0.101(3) Uani 1 1 d D U . . .
C6S C 0.1758(8) 0.4420(5) 0.5049(3) 0.101(4) Uani 1 1 d D U . . .
H6SA H 0.128533 0.442490 0.482762 0.122 Uiso 1 1 calc R U . . .
H6SB H 0.183226 0.488038 0.522382 0.122 Uiso 1 1 calc R U . . .
O4S O 0.2195(7) 0.4403(7) 0.4744(5) 0.123(4) Uani 1 1 d D U . . .
C1S C 0.1951(4) 0.0720(6) 0.4393(3) 0.087(3) Uani 1 1 d D U . . .
H1SA H 0.236939 0.060919 0.466211 0.105 Uiso 1 1 calc R U . . .
H1SB H 0.176849 0.026719 0.423162 0.105 Uiso 1 1 calc R U . . .
C12S C 0.1586(5) 0.1151(4) 0.3596(3) 0.093(3) Uani 1 1 d D U . . .
H12A H 0.114243 0.123668 0.365735 0.111 Uiso 1 1 calc R U . . .
H12B H 0.156635 0.069728 0.341624 0.111 Uiso 1 1 calc R U . . .
C8S C 0.1725(11) 0.4467(5) 0.3890(3) 0.125(4) Uani 1 1 d D U . . .
H8SA H 0.123684 0.441836 0.386582 0.150 Uiso 1 1 calc R U . . .
H8SB H 0.173676 0.481111 0.362860 0.150 Uiso 1 1 calc R U . . .
C2S C 0.1437(4) 0.1034(6) 0.4617(3) 0.086(3) Uani 1 1 d D U . . .
H2SA H 0.102085 0.117350 0.435486 0.103 Uiso 1 1 calc R U . . .
H2SB H 0.130953 0.068409 0.483456 0.103 Uiso 1 1 calc R U . . .
C7S C 0.1989(12) 0.4904(5) 0.4351(3) 0.123(4) Uani 1 1 d D U . . .
H7SA H 0.237900 0.519875 0.433221 0.148 Uiso 1 1 calc R U . . .
H7SB H 0.162756 0.521812 0.439846 0.148 Uiso 1 1 calc R U . . .
C3S C 0.1318(6) 0.1905(4) 0.5171(4) 0.087(3) Uani 1 1 d D U . . .
H3SA H 0.126540 0.153269 0.540354 0.104 Uiso 1 1 calc R U . . .
H3SB H 0.086146 0.200619 0.494332 0.104 Uiso 1 1 calc R U . . .
C4S C 0.1589(9) 0.2567(4) 0.5458(4) 0.099(3) Uani 1 1 d D U . . .
H4SA H 0.130488 0.266882 0.567774 0.118 Uiso 1 1 calc R U . . .
H4SB H 0.205498 0.246455 0.567156 0.118 Uiso 1 1 calc R U . . .
C5S C 0.1791(10) 0.3855(4) 0.5430(3) 0.106(4) Uani 1 1 d D U . . .
H5SA H 0.225516 0.383267 0.566326 0.128 Uiso 1 1 calc R U . . .
H5SB H 0.146817 0.396755 0.561949 0.128 Uiso 1 1 calc R U . . .
C11S C 0.1782(7) 0.1758(4) 0.3321(4) 0.109(4) Uani 1 1 d D U . . .
H11A H 0.214936 0.157704 0.319205 0.131 Uiso 1 1 calc R U . A 1
H11B H 0.138503 0.184544 0.302988 0.131 Uiso 1 1 calc R U . A 1
C9S C 0.1739(9) 0.3262(4) 0.3990(4) 0.130(6) Uani 1 1 d D . . . .
H9SA H 0.143288 0.342829 0.417996 0.156 Uiso 1 1 calc R U . . .
H9SB H 0.216954 0.309407 0.422384 0.156 Uiso 1 1 calc R U . . .
O5S O 0.1864(9) 0.3814(6) 0.3686(5) 0.139(4) Uani 1 1 d D U . . .
C10S C 0.1407(6) 0.2683(4) 0.3637(4) 0.128(4) Uani 1 1 d D U . . .
H10A H 0.120008 0.231346 0.379609 0.153 Uiso 1 1 calc R U . . .
H10B H 0.106207 0.286877 0.334151 0.153 Uiso 1 1 calc R U . . .
O1T O 1.0551(6) 0.2851(8) 0.6371(4) 0.097(4) Uani 1 1 d D . . . .
C1T C 0.9833(6) 0.2946(11) 0.6187(7) 0.102(6) Uani 1 1 d D . . . .
H1TA H 0.966110 0.323220 0.641752 0.122 Uiso 1 1 calc R U . . .
H1TB H 0.959446 0.248385 0.613263 0.122 Uiso 1 1 calc R U . . .
C4T C 1.1479(9) 0.2442(13) 0.7033(9) 0.124(8) Uani 1 1 d D . . . .
H4TA H 1.162541 0.206123 0.685264 0.186 Uiso 1 1 calc R U . . .
H4TB H 1.160973 0.232594 0.738523 0.186 Uiso 1 1 calc R U . . .
H4TC H 1.169633 0.288792 0.698514 0.186 Uiso 1 1 calc R U . . .
C2T C 0.9741(13) 0.3331(16) 0.5707(8) 0.164(13) Uani 1 1 d D . . . .
H2TA H 0.975038 0.298987 0.544912 0.246 Uiso 1 1 calc R U . . .
H2TB H 1.010900 0.367640 0.574477 0.246 Uiso 1 1 calc R U . . .
H2TC H 0.930224 0.357911 0.561574 0.246 Uiso 1 1 calc R U . . .
C3T C 1.0718(9) 0.2522(11) 0.6844(5) 0.100(6) Uani 1 1 d D . . . .
H3TA H 1.049720 0.205137 0.681812 0.120 Uiso 1 1 calc R U . . .
H3TB H 1.055253 0.281743 0.707375 0.120 Uiso 1 1 calc R U . . .
O1C_2 O 0.3426(7) 0.1908(6) 0.3202(4) 0.0555(19) Uani 0.5 1 d D . P A 1
O2C_2 O 0.3733(6) 0.0726(6) 0.3828(4) 0.0512(17) Uani 0.5 1 d D . P A 1
O3C_2 O 0.3550(6) 0.0762(5) 0.4772(4) 0.0461(18) Uani 0.5 1 d D . P A 1
O4C_2 O 0.3618(6) 0.2091(5) 0.5222(4) 0.051(2) Uani 0.5 1 d D . P A 1
O5C_2 O 0.3513(7) 0.3359(5) 0.4638(4) 0.0531(17) Uani 0.5 1 d D . P A 1
O6C_2 O 0.3793(7) 0.3180(6) 0.3733(4) 0.0580(19) Uani 0.5 1 d D . P A 1
C1C_2 C 0.3665(10) 0.1258(6) 0.3058(6) 0.053(2) Uani 0.5 1 d D . P A 1
H1CA_2 H 0.416814 0.125307 0.315579 0.063 Uiso 0.5 1 calc R U P A 1
H1CB_2 H 0.349194 0.119822 0.269593 0.063 Uiso 0.5 1 calc R U P A 1
C2C_2 C 0.3408(9) 0.0671(8) 0.3312(4) 0.053(2) Uani 0.5 1 d D . P A 1
H2CA_2 H 0.290814 0.071040 0.324397 0.064 Uiso 0.5 1 calc R U P A 1
H2CB_2 H 0.351120 0.020596 0.318894 0.064 Uiso 0.5 1 calc R U P A 1
C3C_2 C 0.3596(10) 0.0118(7) 0.4082(5) 0.0517(19) Uani 0.5 1 d D U P A 1
H3CA_2 H 0.378003 -0.030985 0.396429 0.062 Uiso 0.5 1 calc R U P A 1
H3CB_2 H 0.309767 0.005746 0.401017 0.062 Uiso 0.5 1 calc R U P A 1
C4C_2 C 0.3916(9) 0.0199(8) 0.4630(5) 0.049(2) Uani 0.5 1 d D . P A 1
H4CA_2 H 0.387042 -0.024419 0.480469 0.059 Uiso 0.5 1 calc R U P A 1
H4CB_2 H 0.440430 0.031915 0.470541 0.059 Uiso 0.5 1 calc R U P A 1
C5C_2 C 0.3781(9) 0.0875(8) 0.5291(4) 0.049(2) Uani 0.5 1 d D . P A 1
H5CA_2 H 0.427431 0.098373 0.539395 0.058 Uiso 0.5 1 calc R U P A 1
H5CB_2 H 0.371049 0.043980 0.546511 0.058 Uiso 0.5 1 calc R U P A 1
C6C_2 C 0.3398(9) 0.1479(6) 0.5427(6) 0.052(2) Uani 0.5 1 d D . P A 1
H6CA_2 H 0.290092 0.141030 0.528654 0.062 Uiso 0.5 1 calc R U P A 1
H6CB_2 H 0.350664 0.152290 0.578993 0.062 Uiso 0.5 1 calc R U P A 1
C7C_2 C 0.3255(8) 0.2709(5) 0.5289(5) 0.0527(18) Uani 0.5 1 d D . P A 1
H7CA_2 H 0.324360 0.274443 0.563451 0.063 Uiso 0.5 1 calc R U P A 1
H7CB_2 H 0.278130 0.269485 0.506948 0.063 Uiso 0.5 1 calc R U P A 1
C8C_2 C 0.3637(10) 0.3332(9) 0.5159(4) 0.0527(18) Uani 0.5 1 d D . P A 1
H8CA_2 H 0.348251 0.377882 0.527563 0.063 Uiso 0.5 1 calc R U P A 1
H8CB_2 H 0.413056 0.327920 0.532328 0.063 Uiso 0.5 1 calc R U P A 1
C9C_2 C 0.3974(10) 0.3822(10) 0.4500(6) 0.055(2) Uani 0.5 1 d D . P A 1
H9CA_2 H 0.444375 0.363476 0.461768 0.066 Uiso 0.5 1 calc R U P A 1
H9CB_2 H 0.396473 0.429928 0.464397 0.066 Uiso 0.5 1 calc R U P A 1
C10C_2 C 0.3735(12) 0.3858(7) 0.3937(5) 0.055(3) Uani 0.5 1 d D . P A 1
H10A_2 H 0.325479 0.401709 0.382460 0.066 Uiso 0.5 1 calc R U P A 1
H10B_2 H 0.401395 0.420695 0.382143 0.066 Uiso 0.5 1 calc R U P A 1
C11C_2 C 0.3510(12) 0.3184(8) 0.3211(4) 0.061(3) Uani 0.5 1 d D . P A 1
H11A_2 H 0.368773 0.359279 0.306703 0.073 Uiso 0.5 1 calc R U P A 1
H11B_2 H 0.300858 0.322339 0.312109 0.073 Uiso 0.5 1 calc R U P A 1
C12C_2 C 0.3711(11) 0.2497(6) 0.3017(7) 0.060(3) Uani 0.5 1 d D . P A 1
H12A_2 H 0.354770 0.249761 0.265235 0.072 Uiso 0.5 1 calc R U P A 1
H12B_2 H 0.421305 0.245517 0.311909 0.072 Uiso 0.5 1 calc R U P A 1
O1C_3 O 0.3434(7) 0.1415(6) 0.3227(4) 0.0555(19) Uani 0.5 1 d D . P A 2
O2C_3 O 0.3832(6) 0.0502(5) 0.4043(4) 0.0512(17) Uani 0.5 1 d D . P A 2
O3C_3 O 0.3701(6) 0.0915(5) 0.4963(4) 0.0461(18) Uani 0.5 1 d D . P A 2
O4C_3 O 0.3779(6) 0.2367(5) 0.5170(3) 0.051(2) Uani 0.5 1 d D . P A 2
O5C_3 O 0.3585(6) 0.3373(5) 0.4373(4) 0.044(4) Uani 0.5 1 d D . P A 2
O6C_3 O 0.3770(7) 0.2831(6) 0.3499(4) 0.0580(19) Uani 0.5 1 d D . P A 2
C1C_3 C 0.3706(9) 0.0726(6) 0.3201(6) 0.052(5) Uani 0.5 1 d D . P A 2
H1CA_3 H 0.420895 0.074683 0.328997 0.062 Uiso 0.5 1 calc R U P A 2
H1CB_3 H 0.353116 0.053420 0.286210 0.062 Uiso 0.5 1 calc R U P A 2
C2C_3 C 0.3487(10) 0.0267(8) 0.3557(4) 0.054(5) Uani 0.5 1 d D . P A 2
H2CA_3 H 0.298829 0.030305 0.349684 0.064 Uiso 0.5 1 calc R U P A 2
H2CB_3 H 0.360133 -0.023495 0.351589 0.064 Uiso 0.5 1 calc R U P A 2
C3C_3 C 0.3717(9) 0.0022(8) 0.4399(4) 0.051(4) Uani 0.5 1 d D . P A 2
H3CA_3 H 0.389856 -0.045117 0.435463 0.061 Uiso 0.5 1 calc R U P A 2
H3CB_3 H 0.322218 -0.002481 0.435064 0.061 Uiso 0.5 1 calc R U P A 2
C4C_3 C 0.4060(9) 0.0286(7) 0.4914(5) 0.060(6) Uani 0.5 1 d D . P A 2
H4CA_3 H 0.402861 -0.007155 0.516211 0.072 Uiso 0.5 1 calc R U P A 2
H4CB_3 H 0.454625 0.039116 0.495724 0.072 Uiso 0.5 1 calc R U P A 2
C5C_3 C 0.3957(8) 0.1205(7) 0.5446(4) 0.039(3) Uani 0.5 1 d D . P A 2
H5CA_3 H 0.444912 0.130672 0.551685 0.047 Uiso 0.5 1 calc R U P A 2
H5CB_3 H 0.389904 0.085784 0.569238 0.047 Uiso 0.5 1 calc R U P A 2
C6C_3 C 0.3584(10) 0.1875(6) 0.5484(6) 0.0527(18) Uani 0.5 1 d D . P A 2
H6CA_3 H 0.308578 0.179565 0.537337 0.063 Uiso 0.5 1 calc R U P A 2
H6CB_3 H 0.371557 0.204963 0.582836 0.063 Uiso 0.5 1 calc R U P A 2
C7C_3 C 0.3418(9) 0.3018(5) 0.5141(6) 0.0527(18) Uani 0.5 1 d D . P A 2
H7CA_3 H 0.343788 0.319036 0.547414 0.063 Uiso 0.5 1 calc R U P A 2
H7CB_3 H 0.293530 0.295662 0.494749 0.063 Uiso 0.5 1 calc R U P A 2
C8C_3 C 0.3769(10) 0.3537(9) 0.4886(4) 0.059(5) Uani 0.5 1 d D . P A 2
H8CA_3 H 0.362970 0.402806 0.493318 0.071 Uiso 0.5 1 calc R U P A 2
H8CB_3 H 0.426913 0.350180 0.502953 0.071 Uiso 0.5 1 calc R U P A 2
C9C_3 C 0.3988(10) 0.3749(10) 0.4125(5) 0.058(6) Uani 0.5 1 d D . P A 2
H9CA_3 H 0.447028 0.359936 0.424878 0.069 Uiso 0.5 1 calc R U P A 2
H9CB_3 H 0.396237 0.426602 0.417831 0.069 Uiso 0.5 1 calc R U P A 2
C10C_3 C 0.3697(14) 0.3569(6) 0.3578(6) 0.078(8) Uani 0.5 1 d D . P A 2
H10A_3 H 0.320886 0.369964 0.346424 0.094 Uiso 0.5 1 calc R U P A 2
H10B_3 H 0.393776 0.384600 0.338437 0.094 Uiso 0.5 1 calc R U P A 2
C11C_3 C 0.3441(12) 0.2645(8) 0.3000(4) 0.069(7) Uani 0.5 1 d D . P A 2
H11A_3 H 0.357502 0.297788 0.277457 0.083 Uiso 0.5 1 calc R U P A 2
H11B_3 H 0.294042 0.266863 0.293222 0.083 Uiso 0.5 1 calc R U P A 2
C12C_3 C 0.3656(11) 0.1900(6) 0.2921(6) 0.055(5) Uani 0.5 1 d D . P A 2
H12A_3 H 0.345850 0.176500 0.257104 0.067 Uiso 0.5 1 calc R U P A 2
H12B_3 H 0.415801 0.187878 0.300011 0.067 Uiso 0.5 1 calc R U P A 2
P1_4 P 0.6691(5) 0.2521(5) 0.4266(3) 0.014(3) Uani 0.5 1 d D U P B 2
N1_4 N 0.6934(4) 0.2372(5) 0.3807(3) 0.0363(14) Uani 0.5 1 d D . P B 2
N5_4 N 0.7221(9) 0.2406(7) 0.4842(5) 0.0403(12) Uani 0.5 1 d D . P B 2
N6_4 N 0.6530(8) 0.3375(7) 0.4400(5) 0.0394(11) Uani 0.5 1 d D . P B 2
N7_4 N 0.5992(9) 0.2056(10) 0.4268(6) 0.0360(12) Uani 0.5 1 d D . P B 2
C1_4 C 0.7041(11) 0.3650(7) 0.4805(7) 0.041(2) Uani 0.5 1 d D U P B 2
H1A_4 H 0.684348 0.399482 0.498790 0.049 Uiso 0.5 1 calc R U P B 2
H1B_4 H 0.739434 0.389289 0.469113 0.049 Uiso 0.5 1 calc R U P B 2
C2_4 C 0.7343(16) 0.3030(8) 0.5130(6) 0.043(2) Uani 0.5 1 d D U P B 2
H2A_4 H 0.783906 0.310137 0.527574 0.052 Uiso 0.5 1 calc R U P B 2
H2B_4 H 0.713369 0.298981 0.540184 0.052 Uiso 0.5 1 calc R U P B 2
C3_4 C 0.6121(8) 0.3858(8) 0.4026(5) 0.0415(14) Uani 0.5 1 d D . P B 2
C4_4 C 0.5532(11) 0.3479(11) 0.3658(8) 0.042(2) Uani 0.5 1 d D U P B 2
H4A_4 H 0.571210 0.312215 0.347823 0.063 Uiso 0.5 1 calc R U P B 2
H4B_4 H 0.526009 0.382524 0.342414 0.063 Uiso 0.5 1 calc R U P B 2
H4C_4 H 0.524575 0.324767 0.383430 0.063 Uiso 0.5 1 calc R U P B 2
C5_4 C 0.6549(10) 0.4174(12) 0.3734(7) 0.0433(17) Uani 0.5 1 d D . P B 2
H5A_4 H 0.627098 0.449630 0.348473 0.065 Uiso 0.5 1 calc R U P B 2
H5B_4 H 0.692824 0.443722 0.395487 0.065 Uiso 0.5 1 calc R U P B 2
H5C_4 H 0.672849 0.379445 0.357117 0.065 Uiso 0.5 1 calc R U P B 2
C6_4 C 0.5805(11) 0.4440(10) 0.4267(7) 0.0426(19) Uani 0.5 1 d D . P B 2
H6A_4 H 0.553318 0.475855 0.401206 0.064 Uiso 0.5 1 calc R U P B 2
H6B_4 H 0.551229 0.422276 0.444489 0.064 Uiso 0.5 1 calc R U P B 2
H6C_4 H 0.616732 0.471064 0.449904 0.064 Uiso 0.5 1 calc R U P B 2
C7_4 C 0.7557(7) 0.1745(7) 0.5049(5) 0.0414(14) Uani 0.5 1 d D . P B 2
C8_4 C 0.7406(13) 0.1156(8) 0.4661(7) 0.043(2) Uani 0.5 1 d D . P B 2
H8A_4 H 0.763666 0.071953 0.480831 0.065 Uiso 0.5 1 calc R U P B 2
H8B_4 H 0.691430 0.107313 0.454285 0.065 Uiso 0.5 1 calc R U P B 2
H8C_4 H 0.757126 0.129774 0.438401 0.065 Uiso 0.5 1 calc R U P B 2
C9_4 C 0.7301(10) 0.1485(11) 0.5474(6) 0.0438(18) Uani 0.5 1 d D . P B 2
H9A_4 H 0.753378 0.104198 0.560547 0.066 Uiso 0.5 1 calc R U P B 2
H9B_4 H 0.739731 0.184411 0.573449 0.066 Uiso 0.5 1 calc R U P B 2
H9C_4 H 0.680980 0.140109 0.535325 0.066 Uiso 0.5 1 calc R U P B 2
C10_4 C 0.8329(7) 0.1844(11) 0.5226(7) 0.045(2) Uani 0.5 1 d D . P B 2
H10A_4 H 0.854545 0.139684 0.536307 0.067 Uiso 0.5 1 calc R U P B 2
H10B_4 H 0.849094 0.198699 0.494789 0.067 Uiso 0.5 1 calc R U P B 2
H10C_4 H 0.844398 0.221231 0.548088 0.067 Uiso 0.5 1 calc R U P B 2
C11_4 C 0.5603(10) 0.1669(9) 0.3841(6) 0.0383(18) Uani 0.5 1 d D . P B 2
H11A_4 H 0.578054 0.178846 0.356183 0.046 Uiso 0.5 1 calc R U P B 2
H11B_4 H 0.512577 0.183759 0.375403 0.046 Uiso 0.5 1 calc R U P B 2
C12_4 C 0.5601(14) 0.0864(8) 0.3891(8) 0.040(2) Uani 0.5 1 d D U P B 2
H12A_4 H 0.532211 0.065502 0.358171 0.060 Uiso 0.5 1 calc R U P B 2
H12B_4 H 0.606755 0.068549 0.396603 0.060 Uiso 0.5 1 calc R U P B 2
H12C_4 H 0.541079 0.073476 0.415882 0.060 Uiso 0.5 1 calc R U P B 2
C13_4 C 0.5832(8) 0.1964(12) 0.4725(5) 0.037(4) Uani 0.5 1 d D . P B 2
H13A_4 H 0.584706 0.244291 0.487110 0.044 Uiso 0.5 1 calc R U P B 2
H13B_4 H 0.621465 0.169452 0.494504 0.044 Uiso 0.5 1 calc R U P B 2
C14_4 C 0.5183(9) 0.1616(15) 0.4768(8) 0.055(4) Uani 0.5 1 d D . P B 2
H14A_4 H 0.518615 0.161364 0.511454 0.082 Uiso 0.5 1 calc R U P B 2
H14B_4 H 0.478691 0.188288 0.457192 0.082 Uiso 0.5 1 calc R U P B 2
H14C_4 H 0.515793 0.112750 0.464655 0.082 Uiso 0.5 1 calc R U P B 2
P1_5 P 0.84723(13) 0.36949(16) 0.30363(9) 0.0325(6) Uani 1 1 d D . . . .
N1_5 N 0.7869(4) 0.3192(5) 0.3014(3) 0.0439(15) Uani 1 1 d D . . . .
N6_5 N 0.9218(5) 0.3612(6) 0.3489(3) 0.0512(13) Uani 1 1 d D . . . .
N5_5 N 0.8883(4) 0.3636(5) 0.2593(3) 0.0512(12) Uani 1 1 d D . . . .
N7_5 N 0.8275(5) 0.4559(5) 0.3057(3) 0.0512(13) Uani 1 1 d D . . . .
C1_5 C 0.9527(6) 0.3315(8) 0.2770(4) 0.062(3) Uani 1 1 d D . . . .
H1A_5 H 0.984633 0.352125 0.260478 0.074 Uiso 1 1 calc R U . . .
H1B_5 H 0.949258 0.279883 0.270364 0.074 Uiso 1 1 calc R U . . .
C2_5 C 0.9778(6) 0.3450(10) 0.3315(4) 0.069(3) Uani 1 1 d D . . . .
H2A_5 H 1.001582 0.302394 0.348677 0.083 Uiso 1 1 calc R U . . .
H2B_5 H 1.010426 0.384987 0.338403 0.083 Uiso 1 1 calc R U . . .
C7_5 C 0.8511(5) 0.3571(7) 0.2069(3) 0.0546(14) Uani 1 1 d D . . . .
C10_5 C 0.7855(6) 0.4003(8) 0.1932(4) 0.0580(17) Uani 1 1 d D . . . .
H10A_5 H 0.754518 0.381474 0.210662 0.087 Uiso 1 1 calc R U . . .
H10B_5 H 0.763779 0.397353 0.157577 0.087 Uiso 1 1 calc R U . . .
H10C_5 H 0.796005 0.449969 0.202630 0.087 Uiso 1 1 calc R U . . .
C9_5 C 0.8309(7) 0.2815(7) 0.1944(4) 0.0612(18) Uani 1 1 d D . . . .
H9A_5 H 0.871803 0.252140 0.200345 0.092 Uiso 1 1 calc R U . . .
H9B_5 H 0.804355 0.278224 0.159609 0.092 Uiso 1 1 calc R U . . .
H9C_5 H 0.803252 0.264833 0.215080 0.092 Uiso 1 1 calc R U . . .
C8_5 C 0.8943(6) 0.3851(8) 0.1750(4) 0.0554(17) Uani 1 1 d D . . . .
H8A_5 H 0.909594 0.433390 0.185406 0.083 Uiso 1 1 calc R U . . .
H8B_5 H 0.866987 0.385481 0.140358 0.083 Uiso 1 1 calc R U . . .
H8C_5 H 0.933982 0.354307 0.179043 0.083 Uiso 1 1 calc R U . . .
C3_5 C 0.9284(4) 0.3515(5) 0.4013(3) 0.0532(14) Uani 1 1 d D . . . .
C6_5 C 0.8680(5) 0.3842(7) 0.4146(4) 0.0562(18) Uani 1 1 d D . . . .
H6A_5 H 0.867972 0.435637 0.409877 0.084 Uiso 1 1 calc R U . . .
H6B_5 H 0.871654 0.373625 0.449085 0.084 Uiso 1 1 calc R U . . .
H6C_5 H 0.825526 0.364132 0.393242 0.084 Uiso 1 1 calc R U . . .
C5_5 C 0.9926(5) 0.3879(8) 0.4334(4) 0.0592(19) Uani 1 1 d D . . . .
H5A_5 H 1.032393 0.369918 0.424748 0.089 Uiso 1 1 calc R U . . .
H5B_5 H 0.997777 0.377976 0.468196 0.089 Uiso 1 1 calc R U . . .
H5C_5 H 0.988863 0.439235 0.427757 0.089 Uiso 1 1 calc R U . . .
C4_5 C 0.9301(6) 0.2726(6) 0.4138(4) 0.0561(16) Uani 1 1 d D . . . .
H4A_5 H 0.885264 0.251683 0.398362 0.084 Uiso 1 1 calc R U . . .
H4B_5 H 0.941940 0.266676 0.449645 0.084 Uiso 1 1 calc R U . . .
H4C_5 H 0.964227 0.248793 0.401425 0.084 Uiso 1 1 calc R U . . .
C11_5 C 0.7578(6) 0.4792(6) 0.2951(4) 0.051(2) Uani 1 1 d D . . . .
H11A_5 H 0.729858 0.438501 0.299710 0.061 Uiso 1 1 calc R U . . .
H11B_5 H 0.741454 0.493186 0.259971 0.061 Uiso 1 1 calc R U . . .
C12_5 C 0.7458(7) 0.5409(6) 0.3263(5) 0.058(3) Uani 1 1 d D . . . .
H12A_5 H 0.767295 0.583801 0.318266 0.086 Uiso 1 1 calc R U . . .
H12B_5 H 0.765635 0.529679 0.361352 0.086 Uiso 1 1 calc R U . . .
H12C_5 H 0.696801 0.548922 0.319458 0.086 Uiso 1 1 calc R U . . .
C13_5 C 0.8788(6) 0.5088(6) 0.3078(6) 0.077(3) Uani 1 1 d D . . . .
H13A_5 H 0.921166 0.483014 0.308964 0.092 Uiso 1 1 calc R U . . .
H13B_5 H 0.887040 0.533181 0.339937 0.092 Uiso 1 1 calc R U . . .
C14_5 C 0.8705(9) 0.5667(10) 0.2689(8) 0.152(9) Uani 1 1 d D . . . .
H14A_5 H 0.875118 0.545923 0.238383 0.228 Uiso 1 1 calc R U . . .
H14B_5 H 0.905653 0.602950 0.280884 0.228 Uiso 1 1 calc R U . . .
H14C_5 H 0.825433 0.588466 0.262467 0.228 Uiso 1 1 calc R U . . .
P3_7 P 0.58411(13) 0.20404(14) 0.19403(8) 0.0240(5) Uani 1 1 d . . . . .
N3_7 N 0.6413(4) 0.1981(5) 0.2424(3) 0.0269(18) Uani 1 1 d . . . . .
N12_7 N 0.5525(4) 0.2841(4) 0.1702(3) 0.0300(19) Uani 1 1 d D . . . .
N11_7 N 0.5954(5) 0.1800(5) 0.1394(3) 0.035(2) Uani 1 1 d D . . . .
N13_7 N 0.5147(5) 0.1582(5) 0.1948(3) 0.034(2) Uani 1 1 d . . . . .
C29_7 C 0.5907(7) 0.2392(6) 0.1059(4) 0.051(3) Uani 1 1 d D . . . .
H29A_7 H 0.549581 0.234511 0.077218 0.061 Uiso 1 1 calc R U . . .
H29B_7 H 0.631158 0.240495 0.093661 0.061 Uiso 1 1 calc R U . . .
C30_7 C 0.5868(7) 0.3065(6) 0.1344(4) 0.050(3) Uani 1 1 d D . . . .
H30A_7 H 0.632837 0.325069 0.151097 0.060 Uiso 1 1 calc R U . . .
H30B_7 H 0.560279 0.343627 0.112270 0.060 Uiso 1 1 calc R U . . .
C35_7 C 0.6336(6) 0.1159(6) 0.1328(4) 0.048(3) Uani 1 1 d D . . . .
C36_7 C 0.6194(8) 0.0564(6) 0.1647(4) 0.051(3) Uani 1 1 d D . . . .
H36A_7 H 0.632265 0.071770 0.199208 0.076 Uiso 1 1 calc R U . . .
H36B_7 H 0.645915 0.014446 0.161592 0.076 Uiso 1 1 calc R U . . .
H36C_7 H 0.570779 0.044805 0.153813 0.076 Uiso 1 1 calc R U . . .
C38_7 C 0.7105(7) 0.1296(9) 0.1466(5) 0.064(4) Uani 1 1 d D . . . .
H38A_7 H 0.719213 0.170946 0.128410 0.095 Uiso 1 1 calc R U . . .
H38B_7 H 0.733286 0.087967 0.138050 0.095 Uiso 1 1 calc R U . . .
H38C_7 H 0.728089 0.138592 0.182083 0.095 Uiso 1 1 calc R U . . .
C37_7 C 0.6052(8) 0.0921(7) 0.0786(4) 0.059(4) Uani 1 1 d D . . . .
H37A_7 H 0.557289 0.078808 0.071834 0.089 Uiso 1 1 calc R U . . .
H37B_7 H 0.631271 0.051311 0.072614 0.089 Uiso 1 1 calc R U . . .
H37C_7 H 0.609132 0.131237 0.056783 0.089 Uiso 1 1 calc R U . . .
C31_7 C 0.5409(5) 0.3427(5) 0.2013(4) 0.036(3) Uani 1 1 d D . . . .
C34_7 C 0.5071(6) 0.3124(7) 0.2389(5) 0.051(3) Uani 1 1 d D . . . .
H34A_7 H 0.462893 0.291719 0.221326 0.076 Uiso 1 1 calc R U . . .
H34B_7 H 0.500453 0.350572 0.260511 0.076 Uiso 1 1 calc R U . . .
H34C_7 H 0.536392 0.275739 0.258760 0.076 Uiso 1 1 calc R U . . .
C33_7 C 0.4911(6) 0.3958(7) 0.1683(6) 0.063(4) Uani 1 1 d D . . . .
H33A_7 H 0.512860 0.418653 0.145807 0.095 Uiso 1 1 calc R U . . .
H33B_7 H 0.478621 0.431942 0.188969 0.095 Uiso 1 1 calc R U . . .
H33C_7 H 0.450123 0.370730 0.149210 0.095 Uiso 1 1 calc R U . . .
C32_7 C 0.6060(5) 0.3816(7) 0.2298(5) 0.046(3) Uani 1 1 d D . . . .
H32A_7 H 0.638131 0.347672 0.250344 0.069 Uiso 1 1 calc R U . . .
H32B_7 H 0.594855 0.418073 0.250833 0.069 Uiso 1 1 calc R U . . .
H32C_7 H 0.626650 0.404015 0.206481 0.069 Uiso 1 1 calc R U . . .
C39_7 C 0.5093(6) 0.1251(6) 0.2402(4) 0.039(3) Uani 1 1 d D . . . .
H39A_7 H 0.476853 0.152741 0.252711 0.047 Uiso 1 1 calc R U . . .
H39B_7 H 0.554237 0.127116 0.265404 0.047 Uiso 1 1 calc R U . . .
C40_7 C 0.4856(7) 0.0482(6) 0.2334(5) 0.055(4) Uani 1 1 d D . . . .
H40A_7 H 0.440537 0.045798 0.209162 0.083 Uiso 1 1 calc R U . . .
H40B_7 H 0.483180 0.029109 0.264968 0.083 Uiso 1 1 calc R U . . .
H40C_7 H 0.517970 0.020167 0.221680 0.083 Uiso 1 1 calc R U . . .
C41_7 C 0.4545(6) 0.1515(7) 0.1515(4) 0.049(3) Uani 1 1 d D U . . .
H41A_7 H 0.447940 0.100857 0.142104 0.059 Uiso 1 1 calc R U . . .
H41B_7 H 0.463161 0.177379 0.123540 0.059 Uiso 1 1 calc R U . . .
C42_7 C 0.3888(5) 0.1799(8) 0.1596(4) 0.061(4) Uani 1 1 d D U . . .
H42A_7 H 0.351051 0.173722 0.129356 0.091 Uiso 1 1 calc R U . . .
H42B_7 H 0.378972 0.153761 0.186584 0.091 Uiso 1 1 calc R U . . .
H42C_7 H 0.394214 0.230386 0.167994 0.091 Uiso 1 1 calc R U . . .
P2_8 P 0.8399(4) 0.0472(4) 0.3318(3) 0.0330(11) Uani 0.5 1 d . U P B 1
N2_8 N 0.8003(4) 0.1112(4) 0.3265(3) 0.0394(15) Uani 0.5 1 d . . P B 1
N9_8 N 0.7956(10) -0.0336(12) 0.3161(8) 0.0422(12) Uani 0.5 1 d . U P B 1
N8_8 N 0.8897(10) 0.0274(11) 0.2944(7) 0.0435(12) Uani 0.5 1 d . U P B 1
N10_8 N 0.8959(10) 0.0310(11) 0.3883(8) 0.0409(15) Uani 0.5 1 d . . P B 1
C15_8 C 0.8643(13) -0.0353(15) 0.2641(10) 0.048(3) Uani 0.5 1 d . . P B 1
H15A_8 H 0.891668 -0.077534 0.278297 0.058 Uiso 0.5 1 calc R U P B 1
H15B_8 H 0.866876 -0.028122 0.230161 0.058 Uiso 0.5 1 calc R U P B 1
C16_8 C 0.7884(13) -0.0458(15) 0.2638(10) 0.0438(16) Uani 0.5 1 d . . P B 1
H16A_8 H 0.757777 -0.010567 0.242425 0.053 Uiso 0.5 1 calc R U P B 1
H16B_8 H 0.771813 -0.094236 0.253326 0.053 Uiso 0.5 1 calc R U P B 1
C21_8 C 0.9333(13) 0.0830(15) 0.2783(10) 0.0451(15) Uani 0.5 1 d . . P B 1
C24_8 C 0.9677(14) 0.1315(14) 0.3229(10) 0.0492(19) Uani 0.5 1 d . . P B 1
H24A_8 H 0.932642 0.156963 0.333265 0.074 Uiso 0.5 1 calc R U P B 1
H24B_8 H 0.997370 0.165756 0.313249 0.074 Uiso 0.5 1 calc R U P B 1
H24C_8 H 0.994830 0.102471 0.350255 0.074 Uiso 0.5 1 calc R U P B 1
C23_8 C 0.8916(13) 0.1227(14) 0.2356(9) 0.0457(16) Uani 0.5 1 d . . P B 1
H23A_8 H 0.862510 0.089737 0.211858 0.069 Uiso 0.5 1 calc R U P B 1
H23B_8 H 0.921307 0.148065 0.219843 0.069 Uiso 0.5 1 calc R U P B 1
H23C_8 H 0.863050 0.156868 0.246480 0.069 Uiso 0.5 1 calc R U P B 1
C22_8 C 0.9900(11) 0.0420(15) 0.2633(10) 0.0500(19) Uani 0.5 1 d . . P B 1
H22A_8 H 1.018413 0.016056 0.291856 0.075 Uiso 0.5 1 calc R U P B 1
H22B_8 H 1.018258 0.075723 0.251708 0.075 Uiso 0.5 1 calc R U P B 1
H22C_8 H 0.969067 0.008430 0.236801 0.075 Uiso 0.5 1 calc R U P B 1
C17_8 C 0.7348(10) -0.0440(9) 0.3326(6) 0.0425(14) Uani 0.5 1 d D . P B 1
C20_8 C 0.7494(14) -0.0171(16) 0.3855(7) 0.0433(16) Uani 0.5 1 d D . P B 1
H20A_8 H 0.791628 -0.038482 0.406086 0.065 Uiso 0.5 1 calc R U P B 1
H20B_8 H 0.711686 -0.030187 0.398396 0.065 Uiso 0.5 1 calc R U P B 1
H20C_8 H 0.754190 0.034614 0.385962 0.065 Uiso 0.5 1 calc R U P B 1
C19_8 C 0.7244(13) -0.1242(10) 0.3331(10) 0.0441(18) Uani 0.5 1 d D . P B 1
H19A_8 H 0.710097 -0.142016 0.299120 0.066 Uiso 0.5 1 calc R U P B 1
H19B_8 H 0.689221 -0.135003 0.349027 0.066 Uiso 0.5 1 calc R U P B 1
H19C_8 H 0.767176 -0.147050 0.351322 0.066 Uiso 0.5 1 calc R U P B 1
C18_8 C 0.6713(11) -0.0094(16) 0.2982(10) 0.0447(18) Uani 0.5 1 d D . P B 1
H18A_8 H 0.684002 0.034973 0.285208 0.067 Uiso 0.5 1 calc R U P B 1
H18B_8 H 0.638568 0.000509 0.316409 0.067 Uiso 0.5 1 calc R U P B 1
H18C_8 H 0.650682 -0.041653 0.270741 0.067 Uiso 0.5 1 calc R U P B 1
C25_8 C 0.8935(12) 0.0763(13) 0.4316(9) 0.040(2) Uani 0.5 1 d . . P B 1
H25A_8 H 0.864557 0.118299 0.419216 0.048 Uiso 0.5 1 calc R U P B 1
H25B_8 H 0.871978 0.048864 0.452751 0.048 Uiso 0.5 1 calc R U P B 1
C26_8 C 0.9613(13) 0.1005(16) 0.4616(10) 0.047(4) Uani 0.5 1 d . . P B 1
H26A_8 H 0.986957 0.118184 0.439828 0.070 Uiso 0.5 1 calc R U P B 1
H26B_8 H 0.985857 0.060736 0.481110 0.070 Uiso 0.5 1 calc R U P B 1
H26C_8 H 0.956054 0.138567 0.483685 0.070 Uiso 0.5 1 calc R U P B 1
C27_8 C 0.9270(10) -0.0381(13) 0.4018(9) 0.047(3) Uani 0.5 1 d D . P B 1
H27A_8 H 0.900691 -0.074240 0.378634 0.057 Uiso 0.5 1 calc R U P B 1
H27B_8 H 0.925310 -0.050575 0.435314 0.057 Uiso 0.5 1 calc R U P B 1
C28_8 C 1.0007(10) -0.0392(16) 0.4007(11) 0.063(5) Uani 0.5 1 d D . P B 1
H28A_8 H 1.002121 -0.033078 0.366708 0.095 Uiso 0.5 1 calc R U P B 1
H28B_8 H 1.021595 -0.084658 0.413555 0.095 Uiso 0.5 1 calc R U P B 1
H28C_8 H 1.025900 -0.000522 0.421176 0.095 Uiso 0.5 1 calc R U P B 1
P1_9 P 0.8278(3) 0.0357(4) 0.3218(2) 0.0330(11) Uani 0.5 1 d D U P B 2
N1_9 N 0.8003(4) 0.1112(4) 0.3265(3) 0.0394(15) Uani 0.5 1 d D . P B 2
N5_9 N 0.7751(6) -0.0353(6) 0.3070(5) 0.0422(12) Uani 0.5 1 d D U P B 2
N6_9 N 0.8603(6) 0.0186(6) 0.2741(4) 0.0435(12) Uani 0.5 1 d D U P B 2
N7_9 N 0.8879(6) 0.0093(7) 0.3732(4) 0.0409(15) Uani 0.5 1 d D . P B 2
C1_9 C 0.8332(10) -0.0416(10) 0.2462(7) 0.048(3) Uani 0.5 1 d D . P B 2
H1A_9 H 0.866640 -0.080832 0.253832 0.058 Uiso 0.5 1 calc R U P B 2
H1B_9 H 0.821932 -0.030788 0.210551 0.058 Uiso 0.5 1 calc R U P B 2
C2_9 C 0.7700(9) -0.0624(11) 0.2593(6) 0.0438(16) Uani 0.5 1 d D U P B 2
H2A_9 H 0.729253 -0.042624 0.234866 0.053 Uiso 0.5 1 calc R U P B 2
H2B_9 H 0.765612 -0.114677 0.259187 0.053 Uiso 0.5 1 calc R U P B 2
C3_9 C 0.9174(7) 0.0569(8) 0.2656(5) 0.0451(15) Uani 0.5 1 d D U P B 2
C4_9 C 0.9353(10) 0.1240(9) 0.2967(7) 0.0492(19) Uani 0.5 1 d D . P B 2
H4A_9 H 0.973496 0.148036 0.289390 0.074 Uiso 0.5 1 calc R U P B 2
H4B_9 H 0.948163 0.111362 0.331773 0.074 Uiso 0.5 1 calc R U P B 2
H4C_9 H 0.895813 0.155706 0.289076 0.074 Uiso 0.5 1 calc R U P B 2
C5_9 C 0.9004(9) 0.0804(10) 0.2129(5) 0.0457(16) Uani 0.5 1 d D . P B 2
H5A_9 H 0.939227 0.106129 0.207790 0.069 Uiso 0.5 1 calc R U P B 2
H5B_9 H 0.890327 0.038908 0.191262 0.069 Uiso 0.5 1 calc R U P B 2
H5C_9 H 0.860600 0.111718 0.205346 0.069 Uiso 0.5 1 calc R U P B 2
C6_9 C 0.9815(7) 0.0104(11) 0.2793(8) 0.0500(19) Uani 0.5 1 d D . P B 2
H6A_9 H 1.019463 0.036823 0.273369 0.075 Uiso 0.5 1 calc R U P B 2
H6B_9 H 0.992957 -0.002713 0.314170 0.075 Uiso 0.5 1 calc R U P B 2
H6C_9 H 0.973121 -0.032620 0.258987 0.075 Uiso 0.5 1 calc R U P B 2
C7_9 C 0.7182(6) -0.0494(7) 0.3269(5) 0.0425(14) Uani 0.5 1 d D U P B 2
C8_9 C 0.7353(11) -0.0268(14) 0.3809(6) 0.0433(16) Uani 0.5 1 d D . P B 2
H8A_9 H 0.696442 -0.036768 0.393302 0.065 Uiso 0.5 1 calc R U P B 2
H8B_9 H 0.775130 -0.053245 0.400417 0.065 Uiso 0.5 1 calc R U P B 2
H8C_9 H 0.745257 0.024116 0.383629 0.065 Uiso 0.5 1 calc R U P B 2
C9_9 C 0.7013(10) -0.1284(8) 0.3247(9) 0.0441(18) Uani 0.5 1 d D . P B 2
H9A_9 H 0.663122 -0.136480 0.338249 0.066 Uiso 0.5 1 calc R U P B 2
H9B_9 H 0.688719 -0.144540 0.290385 0.066 Uiso 0.5 1 calc R U P B 2
H9C_9 H 0.741096 -0.155010 0.344126 0.066 Uiso 0.5 1 calc R U P B 2
C10_9 C 0.6557(8) -0.0071(12) 0.2982(9) 0.0447(18) Uani 0.5 1 d D U P B 2
H10A_9 H 0.617829 -0.016821 0.311734 0.067 Uiso 0.5 1 calc R U P B 2
H10B_9 H 0.666276 0.043619 0.300984 0.067 Uiso 0.5 1 calc R U P B 2
H10C_9 H 0.642803 -0.021173 0.263407 0.067 Uiso 0.5 1 calc R U P B 2
C11_9 C 0.8946(8) 0.0445(9) 0.4197(5) 0.040(2) Uani 0.5 1 d D . P B 2
H11A_9 H 0.886735 0.009046 0.443205 0.048 Uiso 0.5 1 calc R U P B 2
H11B_9 H 0.858236 0.080610 0.414533 0.048 Uiso 0.5 1 calc R U P B 2
C12_9 C 0.9628(10) 0.0805(14) 0.4433(8) 0.047(4) Uani 0.5 1 d D . P B 2
H12A_9 H 0.962176 0.102612 0.474446 0.070 Uiso 0.5 1 calc R U P B 2
H12B_9 H 0.999278 0.045153 0.449708 0.070 Uiso 0.5 1 calc R U P B 2
H12C_9 H 0.970702 0.116911 0.420958 0.070 Uiso 0.5 1 calc R U P B 2
C13_9 C 0.9130(8) -0.0624(8) 0.3754(7) 0.047(3) Uani 0.5 1 d D . P B 2
H13A_9 H 0.903930 -0.078654 0.340895 0.057 Uiso 0.5 1 calc R U P B 2
H13B_9 H 0.883887 -0.091505 0.390167 0.057 Uiso 0.5 1 calc R U P B 2
C14_9 C 0.9864(9) -0.0825(13) 0.4020(11) 0.063(5) Uani 0.5 1 d D . P B 2
H14A_9 H 0.992475 -0.133683 0.398979 0.095 Uiso 0.5 1 calc R U P B 2
H14B_9 H 1.017125 -0.056909 0.387294 0.095 Uiso 0.5 1 calc R U P B 2
H14C_9 H 0.996915 -0.069868 0.436979 0.095 Uiso 0.5 1 calc R U P B 2
P4_10 P 0.6729(7) 0.2464(7) 0.4270(5) 0.041(5) Uani 0.5 1 d . U P A 1
N4_10 N 0.6934(4) 0.2372(5) 0.3807(3) 0.0363(14) Uani 0.5 1 d . . P A 1
N14_10 N 0.7263(12) 0.2307(12) 0.4837(8) 0.0403(12) Uani 0.5 1 d . . P A 1
N15_10 N 0.6544(12) 0.3324(12) 0.4462(8) 0.0394(11) Uani 0.5 1 d . . P A 1
N16_10 N 0.6013(13) 0.2019(14) 0.4250(8) 0.0360(12) Uani 0.5 1 d . . P A 1
C44_10 C 0.7195(13) 0.3551(12) 0.4845(9) 0.041(2) Uani 0.5 1 d D U P A 1
H44A_10 H 0.755890 0.365818 0.469150 0.049 Uiso 0.5 1 calc R U P A 1
H44B_10 H 0.711875 0.397057 0.503156 0.049 Uiso 0.5 1 calc R U P A 1
C43_10 C 0.7365(19) 0.2905(12) 0.5169(9) 0.043(2) Uani 0.5 1 d D U P A 1
H43A_10 H 0.784223 0.292374 0.538101 0.052 Uiso 0.5 1 calc R U P A 1
H43B_10 H 0.706136 0.287031 0.538296 0.052 Uiso 0.5 1 calc R U P A 1
C45_10 C 0.6233(14) 0.3875(15) 0.4107(9) 0.0415(14) Uani 0.5 1 d . . P A 1
C46_10 C 0.5634(16) 0.3571(17) 0.3720(12) 0.049(7) Uani 0.5 1 d . U P A 1
H46A_10 H 0.542538 0.394169 0.348103 0.073 Uiso 0.5 1 calc R U P A 1
H46B_10 H 0.578731 0.318161 0.354977 0.073 Uiso 0.5 1 calc R U P A 1
H46C_10 H 0.529978 0.339306 0.387592 0.073 Uiso 0.5 1 calc R U P A 1
C48_10 C 0.6759(13) 0.4220(16) 0.3854(9) 0.0433(17) Uani 0.5 1 d . . P A 1
H48A_10 H 0.652689 0.458570 0.361886 0.065 Uiso 0.5 1 calc R U P A 1
H48B_10 H 0.713778 0.443401 0.410756 0.065 Uiso 0.5 1 calc R U P A 1
H48C_10 H 0.693353 0.385150 0.367919 0.065 Uiso 0.5 1 calc R U P A 1
C47_10 C 0.5981(14) 0.4492(15) 0.4383(10) 0.0426(19) Uani 0.5 1 d . . P A 1
H47A_10 H 0.577156 0.486461 0.414733 0.064 Uiso 0.5 1 calc R U P A 1
H47B_10 H 0.564635 0.430600 0.453653 0.064 Uiso 0.5 1 calc R U P A 1
H47C_10 H 0.636966 0.468829 0.463864 0.064 Uiso 0.5 1 calc R U P A 1
C49_10 C 0.7642(13) 0.1641(15) 0.5018(9) 0.0414(14) Uani 0.5 1 d . . P A 1
C52_10 C 0.7321(16) 0.1018(14) 0.4700(10) 0.043(2) Uani 0.5 1 d . . P A 1
H52A_10 H 0.757807 0.058586 0.482629 0.065 Uiso 0.5 1 calc R U P A 1
H52B_10 H 0.684963 0.096145 0.470783 0.065 Uiso 0.5 1 calc R U P A 1
H52C_10 H 0.732531 0.110154 0.436030 0.065 Uiso 0.5 1 calc R U P A 1
C51_10 C 0.7588(13) 0.1540(15) 0.5554(9) 0.0438(18) Uani 0.5 1 d . . P A 1
H51A_10 H 0.782851 0.110689 0.569793 0.066 Uiso 0.5 1 calc R U P A 1
H51B_10 H 0.779334 0.194875 0.575700 0.066 Uiso 0.5 1 calc R U P A 1
H51C_10 H 0.710791 0.150227 0.554300 0.066 Uiso 0.5 1 calc R U P A 1
C50_10 C 0.8359(12) 0.1786(15) 0.5011(9) 0.045(2) Uani 0.5 1 d . . P A 1
H50A_10 H 0.864142 0.136598 0.512683 0.067 Uiso 0.5 1 calc R U P A 1
H50B_10 H 0.835984 0.189875 0.467373 0.067 Uiso 0.5 1 calc R U P A 1
H50C_10 H 0.854382 0.218844 0.522746 0.067 Uiso 0.5 1 calc R U P A 1
C53_10 C 0.5595(15) 0.1744(10) 0.3775(9) 0.0383(18) Uani 0.5 1 d D . P A 1
H53A_10 H 0.573152 0.197077 0.350400 0.046 Uiso 0.5 1 calc R U P A 1
H53B_10 H 0.510983 0.185618 0.373101 0.046 Uiso 0.5 1 calc R U P A 1
C54_10 C 0.5690(14) 0.0944(10) 0.3762(9) 0.040(2) Uani 0.5 1 d D U P A 1
H54A_10 H 0.541125 0.075731 0.344444 0.060 Uiso 0.5 1 calc R U P A 1
H54B_10 H 0.617027 0.083658 0.380292 0.060 Uiso 0.5 1 calc R U P A 1
H54C_10 H 0.555026 0.072230 0.402932 0.060 Uiso 0.5 1 calc R U P A 1
C55_10 C 0.5666(9) 0.2269(14) 0.4610(8) 0.037(4) Uani 0.5 1 d D . P A 1
H55A_10 H 0.573000 0.278901 0.463390 0.044 Uiso 0.5 1 calc R U P A 1
H55B_10 H 0.592755 0.207224 0.493401 0.044 Uiso 0.5 1 calc R U P A 1
C56_10 C 0.4918(9) 0.2134(17) 0.4562(9) 0.055(4) Uani 0.5 1 d D . P A 1
H56A_10 H 0.480367 0.234821 0.484189 0.082 Uiso 0.5 1 calc R U P A 1
H56B_10 H 0.463525 0.234565 0.425421 0.082 Uiso 0.5 1 calc R U P A 1
H56C_10 H 0.483462 0.162227 0.455708 0.082 Uiso 0.5 1 calc R U P A 1

loop_
_atom_site_aniso_label
_atom_site_aniso_U_11
_atom_site_aniso_U_22
_atom_site_aniso_U_33
_atom_site_aniso_U_23
_atom_site_aniso_U_13
_atom_site_aniso_U_12
Ce1 0.0180(3) 0.0338(3) 0.0128(3) 0.0008(2) 0.00662(18) 0.0024(2)
K1A 0.0327(17) 0.0348(14) 0.0281(10) -0.0001(10) 0.0131(11) 0.0013(11)
K1B 0.0327(17) 0.0348(14) 0.0281(10) -0.0001(10) 0.0131(11) 0.0013(11)
O2S 0.074(4) 0.083(3) 0.076(3) 0.009(2) 0.029(3) 0.000(3)
O1S 0.078(4) 0.079(4) 0.084(3) -0.008(3) 0.025(2) 0.000(3)
O2 0.104(4) 0.106(4) 0.098(4) 0.004(3) 0.028(3) -0.003(3)
O3S 0.100(4) 0.102(3) 0.100(4) -0.004(3) 0.025(3) 0.004(3)
C6S 0.099(5) 0.099(5) 0.102(5) -0.004(3) 0.023(3) -0.003(3)
O4S 0.124(5) 0.125(5) 0.123(4) 0.002(3) 0.039(3) -0.002(3)
C1S 0.085(4) 0.087(4) 0.091(4) 0.000(3) 0.028(3) 0.000(3)
C12S 0.090(4) 0.096(4) 0.091(4) -0.003(3) 0.024(3) 0.000(3)
C8S 0.125(5) 0.126(5) 0.124(5) 0.002(3) 0.036(3) -0.002(3)
C2S 0.085(4) 0.087(4) 0.089(4) 0.003(3) 0.028(3) 0.000(3)
C7S 0.123(5) 0.124(5) 0.123(4) 0.003(3) 0.037(3) -0.002(3)
C3S 0.085(4) 0.092(4) 0.087(4) 0.003(3) 0.032(3) 0.005(3)
C4S 0.098(5) 0.102(4) 0.098(4) -0.005(2) 0.031(3) 0.003(3)
C5S 0.107(5) 0.106(4) 0.105(4) -0.004(3) 0.029(3) -0.001(3)
C11S 0.110(5) 0.109(4) 0.107(4) 0.005(3) 0.029(3) -0.004(3)
C9S 0.133(18) 0.126(7) 0.131(12) -0.004(6) 0.040(11) 0.014(8)
O5S 0.139(5) 0.137(5) 0.140(5) 0.000(3) 0.040(3) 0.002(3)
C10S 0.126(5) 0.132(5) 0.128(5) -0.002(3) 0.041(3) 0.005(3)
O1T 0.100(7) 0.120(11) 0.079(7) -0.014(7) 0.040(6) -0.013(8)
C1T 0.105(8) 0.095(15) 0.109(12) -0.001(11) 0.038(9) -0.004(11)
C4T 0.120(11) 0.099(17) 0.156(18) 0.035(16) 0.043(11) 0.016(13)
C2T 0.109(16) 0.24(3) 0.124(16) 0.055(18) 0.008(13) -0.054(19)
C3T 0.115(10) 0.093(14) 0.093(9) -0.005(9) 0.032(9) -0.018(11)
O1C_2 0.062(5) 0.060(2) 0.048(3) 0.0014(16) 0.021(3) 0.006(2)
O2C_2 0.050(4) 0.0557(19) 0.050(2) -0.0006(17) 0.017(2) 0.003(2)
O3C_2 0.036(4) 0.055(2) 0.049(3) 0.000(2) 0.015(3) -0.001(3)
O4C_2 0.053(5) 0.057(3) 0.046(4) 0.002(2) 0.020(4) 0.006(3)
O5C_2 0.059(5) 0.056(2) 0.050(3) 0.001(2) 0.024(3) 0.004(3)
O6C_2 0.072(5) 0.057(2) 0.052(3) 0.0023(19) 0.030(3) 0.003(3)
C1C_2 0.052(7) 0.060(2) 0.047(3) -0.0011(19) 0.016(4) 0.004(3)
C2C_2 0.053(5) 0.060(2) 0.050(2) -0.0006(19) 0.017(2) 0.004(3)
C3C_2 0.050(3) 0.055(2) 0.050(2) -0.0006(15) 0.0165(17) 0.0014(16)
C4C_2 0.042(4) 0.057(3) 0.050(2) 0.0001(17) 0.0174(18) 0.002(3)
C5C_2 0.041(5) 0.057(3) 0.049(3) 0.000(2) 0.015(3) 0.003(3)
C6C_2 0.052(6) 0.058(3) 0.050(4) 0.004(2) 0.021(4) 0.007(3)
C7C_2 0.056(4) 0.057(3) 0.050(3) 0.002(2) 0.024(3) 0.006(3)
C8C_2 0.056(4) 0.057(3) 0.050(3) 0.002(2) 0.024(3) 0.006(3)
C9C_2 0.062(6) 0.058(3) 0.052(3) 0.001(2) 0.026(3) 0.002(3)
C10C_2 0.062(7) 0.057(2) 0.052(3) 0.002(2) 0.027(3) 0.003(3)
C11C_2 0.077(7) 0.060(2) 0.052(3) 0.001(2) 0.029(3) 0.006(3)
C12C_2 0.072(7) 0.060(2) 0.053(3) 0.000(2) 0.028(4) 0.005(3)
O1C_3 0.062(5) 0.060(2) 0.048(3) 0.0014(16) 0.021(3) 0.006(2)
O2C_3 0.050(4) 0.0557(19) 0.050(2) -0.0006(17) 0.017(2) 0.003(2)
O3C_3 0.036(4) 0.055(2) 0.049(3) 0.000(2) 0.015(3) -0.001(3)
O4C_3 0.053(5) 0.057(3) 0.046(4) 0.002(2) 0.020(4) 0.006(3)
O5C_3 0.039(8) 0.041(9) 0.050(7) 0.005(6) 0.012(6) 0.001(7)
O6C_3 0.072(5) 0.057(2) 0.052(3) 0.0023(19) 0.030(3) 0.003(3)
C1C_3 0.049(13) 0.061(6) 0.041(7) -0.012(7) 0.004(9) 0.000(8)
C2C_3 0.056(11) 0.056(7) 0.048(5) -0.003(5) 0.015(6) 0.020(9)
C3C_3 0.049(12) 0.057(8) 0.054(7) 0.009(5) 0.026(8) 0.029(9)
C4C_3 0.065(14) 0.064(9) 0.056(6) 0.005(6) 0.028(9) 0.015(9)
C5C_3 0.023(9) 0.054(6) 0.046(6) 0.004(5) 0.018(6) -0.006(6)
C6C_3 0.056(4) 0.057(3) 0.050(3) 0.002(2) 0.024(3) 0.006(3)
C7C_3 0.056(4) 0.057(3) 0.050(3) 0.002(2) 0.024(3) 0.006(3)
C8C_3 0.066(14) 0.061(8) 0.050(7) 0.004(8) 0.017(8) -0.004(10)
C9C_3 0.068(14) 0.048(11) 0.067(9) 0.002(6) 0.036(10) -0.002(11)
C10C_3 0.12(2) 0.056(5) 0.058(8) 0.017(6) 0.033(11) 0.023(10)
C11C_3 0.100(18) 0.070(6) 0.040(6) 0.017(6) 0.026(7) 0.031(10)
C12C_3 0.066(15) 0.070(6) 0.034(10) 0.005(5) 0.021(10) 0.015(9)
P1_4 0.015(3) 0.021(3) 0.007(3) -0.0012(11) 0.0061(14) -0.0017(13)
N1_4 0.039(3) 0.042(3) 0.0290(16) 0.002(2) 0.012(2) 0.002(3)
N5_4 0.040(2) 0.052(2) 0.0287(15) -0.0010(14) 0.0099(15) -0.0015(15)
N6_4 0.042(2) 0.0447(17) 0.0334(19) -0.0031(13) 0.0140(16) -0.0022(13)
N7_4 0.0390(19) 0.043(2) 0.027(2) 0.0001(18) 0.0111(14) 0.000(2)
C1_4 0.041(3) 0.051(2) 0.033(2) -0.0040(15) 0.015(2) -0.0042(17)
C2_4 0.044(4) 0.053(2) 0.0326(18) -0.0033(15) 0.0126(19) -0.0033(19)
C3_4 0.045(3) 0.046(2) 0.035(2) -0.0019(16) 0.0137(18) -0.0009(17)
C4_4 0.044(3) 0.044(3) 0.037(3) -0.002(2) 0.012(2) 0.001(2)
C5_4 0.044(3) 0.051(3) 0.036(4) 0.002(3) 0.013(3) 0.000(3)
C6_4 0.045(5) 0.047(3) 0.036(3) -0.003(2) 0.013(3) 0.000(3)
C7_4 0.041(3) 0.054(2) 0.029(2) 0.0006(17) 0.010(2) 0.0004(19)
C8_4 0.047(5) 0.052(2) 0.029(3) 0.002(2) 0.007(3) 0.004(3)
C9_4 0.042(4) 0.059(4) 0.031(3) 0.004(2) 0.011(3) 0.004(3)
C10_4 0.041(2) 0.063(4) 0.031(4) 0.001(3) 0.010(2) 0.000(2)
C11_4 0.043(3) 0.043(2) 0.028(3) -0.0006(19) 0.009(2) 0.0000(19)
C12_4 0.041(4) 0.043(2) 0.037(3) -0.001(2) 0.011(2) -0.0003(19)
C13_4 0.039(4) 0.044(9) 0.028(2) 0.003(3) 0.012(2) 0.004(6)
C14_4 0.049(4) 0.083(12) 0.034(6) 0.002(5) 0.017(4) -0.013(6)
P1_5 0.0224(11) 0.0517(16) 0.0237(12) 0.0055(10) 0.0072(9) -0.0078(11)
N1_5 0.040(2) 0.067(3) 0.025(4) 0.002(3) 0.0106(19) -0.005(2)
N6_5 0.0382(17) 0.076(4) 0.0391(14) 0.0049(18) 0.0107(14) -0.0047(16)
N5_5 0.0410(19) 0.075(3) 0.0395(15) 0.0055(18) 0.0149(14) -0.007(2)
N7_5 0.044(2) 0.068(2) 0.043(3) 0.0063(17) 0.014(2) -0.0053(15)
C1_5 0.046(2) 0.098(7) 0.0420(18) 0.008(3) 0.0159(16) 0.004(3)
C2_5 0.043(2) 0.122(10) 0.0426(18) 0.005(3) 0.0139(14) 0.006(3)
C7_5 0.043(2) 0.082(3) 0.0397(15) 0.0051(19) 0.0140(15) -0.012(3)
C10_5 0.044(2) 0.094(4) 0.037(3) 0.009(3) 0.014(2) -0.007(3)
C9_5 0.061(4) 0.085(3) 0.042(3) 0.001(2) 0.021(3) -0.018(3)
C8_5 0.047(3) 0.081(4) 0.041(3) 0.006(3) 0.017(3) -0.009(3)
C3_5 0.042(2) 0.079(4) 0.0385(15) 0.0051(19) 0.0105(15) -0.002(2)
C6_5 0.046(3) 0.084(4) 0.039(3) 0.008(3) 0.013(3) 0.003(3)
C5_5 0.046(3) 0.088(5) 0.042(3) 0.001(4) 0.009(2) -0.006(3)
C4_5 0.048(4) 0.080(4) 0.042(4) 0.008(2) 0.015(3) 0.000(2)
C11_5 0.044(2) 0.066(3) 0.044(5) 0.006(3) 0.015(3) -0.0047(18)
C12_5 0.057(6) 0.069(5) 0.049(6) 0.005(4) 0.020(4) -0.001(4)
C13_5 0.045(3) 0.068(3) 0.117(9) 0.021(4) 0.022(4) -0.003(2)
C14_5 0.078(9) 0.149(10) 0.192(12) 0.097(10) -0.018(9) -0.057(10)
P3_7 0.0281(13) 0.0276(14) 0.0151(11) 0.0011(10) 0.0042(10) -0.0031(11)
N3_7 0.026(4) 0.036(5) 0.019(4) 0.000(3) 0.007(3) 0.000(4)
N12_7 0.033(5) 0.021(4) 0.028(4) 0.005(4) -0.003(4) 0.000(4)
N11_7 0.059(6) 0.032(5) 0.015(4) 0.001(4) 0.012(4) 0.001(4)
N13_7 0.038(5) 0.038(5) 0.020(4) 0.007(4) -0.001(4) -0.014(4)
C29_7 0.076(9) 0.053(8) 0.024(6) 0.008(5) 0.016(6) -0.017(7)
C30_7 0.078(9) 0.027(6) 0.042(7) 0.010(5) 0.013(6) -0.011(6)
C35_7 0.075(9) 0.048(7) 0.023(6) -0.011(5) 0.020(6) -0.001(7)
C36_7 0.096(11) 0.025(6) 0.038(7) 0.005(5) 0.030(7) 0.018(6)
C38_7 0.070(10) 0.073(10) 0.049(8) -0.022(7) 0.018(7) 0.006(8)
C37_7 0.107(12) 0.051(8) 0.021(6) -0.004(5) 0.021(7) -0.008(8)
C31_7 0.026(5) 0.023(5) 0.051(7) -0.006(5) -0.004(5) 0.008(4)
C34_7 0.040(7) 0.053(8) 0.060(8) -0.013(7) 0.014(6) -0.001(6)
C33_7 0.038(7) 0.043(8) 0.086(11) -0.008(7) -0.017(7) 0.002(6)
C32_7 0.028(6) 0.045(7) 0.055(8) -0.018(6) -0.005(5) -0.004(5)
C39_7 0.033(6) 0.056(8) 0.026(6) 0.013(5) 0.003(5) -0.009(5)
C40_7 0.059(8) 0.044(7) 0.051(8) 0.030(6) -0.003(6) -0.021(6)
C41_7 0.046(6) 0.053(6) 0.040(6) 0.014(5) -0.001(5) -0.014(5)
C42_7 0.028(6) 0.090(10) 0.050(7) 0.031(7) -0.011(5) -0.015(6)
P2_8 0.0305(18) 0.0386(18) 0.032(2) 0.0015(14) 0.0120(16) 0.0080(15)
N2_8 0.033(3) 0.0472(19) 0.037(3) -0.0001(18) 0.009(3) 0.0058(18)
N9_8 0.0407(19) 0.0462(19) 0.0412(17) 0.0012(15) 0.0143(14) 0.0050(17)
N8_8 0.0441(18) 0.046(2) 0.043(2) -0.0023(15) 0.0172(15) 0.0025(15)
N10_8 0.042(2) 0.040(4) 0.0419(19) -0.002(2) 0.0138(18) 0.0084(18)
C15_8 0.050(3) 0.052(3) 0.048(4) -0.008(3) 0.022(3) -0.003(3)
C16_8 0.045(2) 0.047(2) 0.0422(18) 0.0000(14) 0.0160(15) 0.0021(15)
C21_8 0.0440(18) 0.048(2) 0.046(2) -0.0002(14) 0.0167(15) 0.0020(14)
C24_8 0.053(4) 0.050(2) 0.048(3) -0.002(2) 0.020(3) -0.003(2)
C23_8 0.046(3) 0.048(4) 0.046(2) 0.0004(18) 0.018(2) 0.002(3)
C22_8 0.047(2) 0.054(3) 0.055(4) 0.009(3) 0.023(3) 0.006(2)
C17_8 0.0408(19) 0.046(2) 0.0421(19) 0.0005(14) 0.0145(15) 0.0040(14)
C20_8 0.041(4) 0.048(3) 0.0425(19) 0.000(2) 0.0157(17) 0.001(3)
C19_8 0.044(4) 0.046(2) 0.044(3) 0.0000(19) 0.016(4) 0.0030(18)
C18_8 0.042(2) 0.051(4) 0.044(3) 0.005(3) 0.017(2) 0.007(3)
C25_8 0.040(3) 0.039(5) 0.041(2) -0.001(3) 0.013(2) 0.009(3)
C26_8 0.041(4) 0.052(9) 0.049(7) -0.012(6) 0.017(3) 0.005(5)
C27_8 0.055(5) 0.043(4) 0.039(4) -0.004(3) 0.007(5) 0.015(3)
C28_8 0.060(5) 0.052(7) 0.064(10) -0.018(8) -0.003(6) 0.023(4)
P1_9 0.0305(18) 0.0386(18) 0.032(2) 0.0015(14) 0.0120(16) 0.0080(15)
N1_9 0.033(3) 0.0472(19) 0.037(3) -0.0001(18) 0.009(3) 0.0058(18)
N5_9 0.0407(19) 0.0462(19) 0.0412(17) 0.0012(15) 0.0143(14) 0.0050(17)
N6_9 0.0441(18) 0.046(2) 0.043(2) -0.0023(15) 0.0172(15) 0.0025(15)
N7_9 0.042(2) 0.040(4) 0.0419(19) -0.002(2) 0.0138(18) 0.0084(18)
C1_9 0.050(3) 0.052(3) 0.048(4) -0.008(3) 0.022(3) -0.003(3)
C2_9 0.045(2) 0.047(2) 0.0422(18) 0.0000(14) 0.0160(15) 0.0021(15)
C3_9 0.0440(18) 0.048(2) 0.046(2) -0.0002(14) 0.0167(15) 0.0020(14)
C4_9 0.053(4) 0.050(2) 0.048(3) -0.002(2) 0.020(3) -0.003(2)
C5_9 0.046(3) 0.048(4) 0.046(2) 0.0004(18) 0.018(2) 0.002(3)
C6_9 0.047(2) 0.054(3) 0.055(4) 0.009(3) 0.023(3) 0.006(2)
C7_9 0.0408(19) 0.046(2) 0.0421(19) 0.0005(14) 0.0145(15) 0.0040(14)
C8_9 0.041(4) 0.048(3) 0.0425(19) 0.000(2) 0.0157(17) 0.001(3)
C9_9 0.044(4) 0.046(2) 0.044(3) 0.0000(19) 0.016(4) 0.0030(18)
C10_9 0.042(2) 0.051(4) 0.044(3) 0.005(3) 0.017(2) 0.007(3)
C11_9 0.040(3) 0.039(5) 0.041(2) -0.001(3) 0.013(2) 0.009(3)
C12_9 0.041(4) 0.052(9) 0.049(7) -0.012(6) 0.017(3) 0.005(5)
C13_9 0.055(5) 0.043(4) 0.039(4) -0.004(3) 0.007(5) 0.015(3)
C14_9 0.060(5) 0.052(7) 0.064(10) -0.018(8) -0.003(6) 0.023(4)
P4_10 0.042(6) 0.044(6) 0.039(6) -0.0013(18) 0.014(2) -0.0002(18)
N4_10 0.039(3) 0.042(3) 0.0290(16) 0.002(2) 0.012(2) 0.002(3)
N14_10 0.040(2) 0.052(2) 0.0287(15) -0.0010(14) 0.0099(15) -0.0015(15)
N15_10 0.042(2) 0.0447(17) 0.0334(19) -0.0031(13) 0.0140(16) -0.0022(13)
N16_10 0.0390(19) 0.043(2) 0.027(2) 0.0001(18) 0.0111(14) 0.000(2)
C44_10 0.041(3) 0.051(2) 0.033(2) -0.0040(15) 0.015(2) -0.0042(17)
C43_10 0.044(4) 0.053(2) 0.0326(18) -0.0033(15) 0.0126(19) -0.0033(19)
C45_10 0.045(3) 0.046(2) 0.035(2) -0.0019(16) 0.0137(18) -0.0009(17)
C46_10 0.050(8) 0.047(8) 0.048(8) 0.001(4) 0.013(4) 0.003(4)
C48_10 0.044(3) 0.051(3) 0.036(4) 0.002(3) 0.013(3) 0.000(3)
C47_10 0.045(5) 0.047(3) 0.036(3) -0.003(2) 0.013(3) 0.000(3)
C49_10 0.041(3) 0.054(2) 0.029(2) 0.0006(17) 0.010(2) 0.0004(19)
C52_10 0.047(5) 0.052(2) 0.029(3) 0.002(2) 0.007(3) 0.004(3)
C51_10 0.042(4) 0.059(4) 0.031(3) 0.004(2) 0.011(3) 0.004(3)
C50_10 0.041(2) 0.063(4) 0.031(4) 0.001(3) 0.010(2) 0.000(2)
C53_10 0.043(3) 0.043(2) 0.028(3) -0.0006(19) 0.009(2) 0.0000(19)
C54_10 0.041(4) 0.043(2) 0.037(3) -0.001(2) 0.011(2) -0.0003(19)
C55_10 0.039(4) 0.044(9) 0.028(2) 0.003(3) 0.012(2) 0.004(6)
C56_10 0.049(4) 0.083(12) 0.034(6) 0.002(5) 0.017(4) -0.013(6)

loop_
_atom_type_symbol
_atom_type_description
_atom_type_scat_dispersion_real
_atom_type_scat_dispersion_imag
_atom_type_scat_source
C C 0.0033 0.0016 'International Tables Vol C Tables 4.2.6.8 and 6.1.1.4'
H H 0.0000 0.0000 'International Tables Vol C Tables 4.2.6.8 and 6.1.1.4'
Ce Ce -0.2486 2.6331 'International Tables Vol C Tables 4.2.6.8 and 6.1.1.4'
K K 0.2009 0.2494 'International Tables Vol C Tables 4.2.6.8 and 6.1.1.4'
N N 0.0061 0.0033 'International Tables Vol C Tables 4.2.6.8 and 6.1.1.4'
O O 0.0106 0.0060 'International Tables Vol C Tables 4.2.6.8 and 6.1.1.4'
P P 0.1023 0.0942 'International Tables Vol C Tables 4.2.6.8 and 6.1.1.4'

loop_
_geom_angle_atom_site_label_1
_geom_angle_atom_site_label_2
_geom_angle_atom_site_label_3
_geom_angle
_geom_angle_site_symmetry_1
_geom_angle_site_symmetry_3
_geom_angle_publ_flag
N1_4 Ce1 N3_7 110.2(3) . . ?
N1_4 Ce1 N1_9 109.9(3) . . ?
N1_5 Ce1 N1_4 105.5(3) . . ?
N1_5 Ce1 N3_7 107.3(3) . . ?
N1_5 Ce1 N2_8 116.0(3) . . ?
N1_5 Ce1 N1_9 116.0(3) . . ?
N1_5 Ce1 N4_10 105.5(3) . . ?
N3_7 Ce1 N2_8 107.8(3) . . ?
N3_7 Ce1 N1_9 107.8(3) . . ?
N4_10 Ce1 N3_7 110.2(3) . . ?
N4_10 Ce1 N2_8 109.9(3) . . ?
O1S K1A O1C_2 101.6(4) . . ?
O1S K1A O2C_2 79.5(4) . . ?
O1S K1A O5C_2 128.7(4) . . ?
O1S K1A O6C_2 146.9(4) . . ?
O2 K1A O1S 61.7(3) . . ?
O2 K1A O1C_2 77.7(4) . . ?
O2 K1A O2C_2 113.2(4) . . ?
O2 K1A O5C_2 95.1(4) . . ?
O2 K1A O6C_2 86.6(4) . . ?
O1C_2 K1A O2C_2 58.7(3) . . ?
O1C_2 K1A O5C_2 118.2(4) . . ?
O1C_2 K1A O6C_2 59.4(3) . . ?
O5C_2 K1A O2C_2 148.3(4) . . ?
O5C_2 K1A O6C_2 58.9(3) . . ?
O6C_2 K1A O2C_2 107.0(4) . . ?
O1S K1B O1C_3 90.4(4) . . ?
O1S K1B O2C_3 80.8(4) . . ?
O1S K1B O3C_3 76.9(4) . . ?
O1S K1B O4C_3 106.1(4) . . ?
O1S K1B O5C_3 127.2(4) . . ?
O1S K1B O6C_3 130.1(4) . . ?
O1C_3 K1B O2C_3 58.3(3) . . ?
O3C_3 K1B O1C_3 116.7(3) . . ?
O3C_3 K1B O2C_3 58.5(3) . . ?
O3C_3 K1B O6C_3 149.8(4) . . ?
O4C_3 K1B O1C_3 160.1(4) . . ?
O4C_3 K1B O2C_3 112.6(3) . . ?
O4C_3 K1B O3C_3 58.6(3) . . ?
O4C_3 K1B O6C_3 114.5(4) . . ?
O5C_3 K1B O1C_3 117.3(4) . . ?
O5C_3 K1B O2C_3 151.8(4) . . ?
O5C_3 K1B O3C_3 119.4(4) . . ?
O5C_3 K1B O4C_3 61.2(2) . . ?
O5C_3 K1B O6C_3 59.0(3) . . ?
O6C_3 K1B O1C_3 58.5(3) . . ?
O6C_3 K1B O2C_3 107.4(4) . . ?
C2S O2S C3S 110.0(7) . . ?
C1S O1S K1A 130.8(6) . . ?
C1S O1S K1B 127.5(6) . . ?
C12S O1S K1A 120.3(6) . . ?
C12S O1S K1B 124.0(6) . . ?
C12S O1S C1S 108.6(7) . . ?
C11S O2 K1A 97.6(8) . . ?
C11S O2 K1B 94.6(8) . . ?
C10S O2 K1A 130.3(9) . . ?
C10S O2 K1B 132.7(9) . . ?
C10S O2 C11S 101.3(9) . . ?
C4S O3S C5S 120.3(8) . . ?
H6SA C6S H6SB 106.7 . . ?
O4S C6S H6SA 107.0 . . ?
O4S C6S H6SB 107.0 . . ?
O4S C6S C5S 121.3(12) . . ?
C5S C6S H6SA 107.0 . . ?
C5S C6S H6SB 107.0 . . ?
C6S O4S C7S 111.4(12) . . ?
O1S C1S H1SA 108.5 . . ?
O1S C1S H1SB 108.5 . . ?
O1S C1S C2S 115.2(9) . . ?
H1SA C1S H1SB 107.5 . . ?
C2S C1S H1SA 108.5 . . ?
C2S C1S H1SB 108.5 . . ?
O1S C12S H12A 111.6 . . ?
O1S C12S H12B 111.6 . . ?
O1S C12S C11S 101.1(8) . . ?
H12A C12S H12B 109.4 . . ?
C11S C12S H12A 111.6 . . ?
C11S C12S H12B 111.6 . . ?
H8SA C8S H8SB 104.8 . . ?
C7S C8S H8SA 102.2 . . ?
C7S C8S H8SB 102.2 . . ?
O5S C8S H8SA 102.2 . . ?
O5S C8S H8SB 102.2 . . ?
O5S C8S C7S 139.6(15) . . ?
O2S C2S C1S 107.3(8) . . ?
O2S C2S H2SA 110.3 . . ?
O2S C2S H2SB 110.3 . . ?
C1S C2S H2SA 110.3 . . ?
C1S C2S H2SB 110.3 . . ?
H2SA C2S H2SB 108.5 . . ?
O4S C7S C8S 105.4(9) . . ?
O4S C7S H7SA 110.7 . . ?
O4S C7S H7SB 110.7 . . ?
C8S C7S H7SA 110.7 . . ?
C8S C7S H7SB 110.7 . . ?
H7SA C7S H7SB 108.8 . . ?
O2S C3S H3SA 108.9 . . ?
O2S C3S H3SB 108.9 . . ?
O2S C3S C4S 113.5(10) . . ?
H3SA C3S H3SB 107.7 . . ?
C4S C3S H3SA 108.9 . . ?
C4S C3S H3SB 108.9 . . ?
O3S C4S C3S 117.4(8) . . ?
O3S C4S H4SA 108.0 . . ?
O3S C4S H4SB 108.0 . . ?
C3S C4S H4SA 108.0 . . ?
C3S C4S H4SB 108.0 . . ?
H4SA C4S H4SB 107.2 . . ?
O3S C5S C6S 108.4(7) . . ?
O3S C5S H5SA 110.0 . . ?
O3S C5S H5SB 110.0 . . ?
C6S C5S H5SA 110.0 . . ?
C6S C5S H5SB 110.0 . . ?
H5SA C5S H5SB 108.4 . . ?
K1A C11S H11A 71.4 . . ?
K1A C11S H11B 158.9 . . ?
O2 C11S K1A 56.4(7) . . ?
O2 C11S K1B 61.0(7) . . ?
O2 C11S C12S 124.7(9) . . ?
O2 C11S H11A 106.2 . . ?
O2 C11S H11B 106.2 . . ?
C12S C11S K1A 94.4(6) . . ?
C12S C11S K1B 92.5(6) . . ?
C12S C11S H11A 106.2 . . ?
C12S C11S H11B 106.2 . . ?
H11A C11S H11B 106.3 . . ?
H9SA C9S H9SB 108.9 . . ?
O5S C9S H9SA 110.8 . . ?
O5S C9S H9SB 110.8 . . ?
O5S C9S C10S 104.7(10) . . ?
C10S C9S H9SA 110.8 . . ?
C10S C9S H9SB 110.8 . . ?
C9S O5S C8S 107.0(8) . . ?
O2 C10S C9S 97.5(10) . . ?
O2 C10S H10A 112.3 . . ?
O2 C10S H10B 112.3 . . ?
C9S C10S H10A 112.3 . . ?
C9S C10S H10B 112.3 . . ?
H10A C10S H10B 109.9 . . ?
C1T O1T C3T 109.7(13) . . ?
O1T C1T H1TA 111.0 . . ?
O1T C1T H1TB 111.0 . . ?
O1T C1T C2T 103.6(15) . . ?
H1TA C1T H1TB 109.0 . . ?
C2T C1T H1TA 111.0 . . ?
C2T C1T H1TB 111.0 . . ?
H4TA C4T H4TB 109.5 . . ?
H4TA C4T H4TC 109.5 . . ?
H4TB C4T H4TC 109.5 . . ?
C3T C4T H4TA 109.5 . . ?
C3T C4T H4TB 109.5 . . ?
C3T C4T H4TC 109.5 . . ?
C1T C2T H2TA 109.5 . . ?
C1T C2T H2TB 109.5 . . ?
C1T C2T H2TC 109.5 . . ?
H2TA C2T H2TB 109.5 . . ?
H2TA C2T H2TC 109.5 . . ?
H2TB C2T H2TC 109.5 . . ?
O1T C3T C4T 108.5(15) . . ?
O1T C3T H3TA 110.0 . . ?
O1T C3T H3TB 110.0 . . ?
C4T C3T H3TA 110.0 . . ?
C4T C3T H3TB 110.0 . . ?
H3TA C3T H3TB 108.4 . . ?
C1C_2 O1C_2 K1A 119.9(8) . . ?
C12C_2 O1C_2 K1A 118.3(8) . . ?
C12C_2 O1C_2 C1C_2 110.7(5) . . ?
C2C_2 O2C_2 K1A 105.7(9) . . ?
C2C_2 O2C_2 C3C_2 110.9(5) . . ?
C3C_2 O2C_2 K1A 112.7(8) . . ?
C4C_2 O3C_2 K1A 118.5(8) . . ?
C4C_2 O3C_2 C5C_2 111.1(5) . . ?
C5C_2 O3C_2 K1A 117.2(7) . . ?
C6C_2 O4C_2 K1A 111.8(9) . . ?
C6C_2 O4C_2 C7C_2 111.6(5) . . ?
C7C_2 O4C_2 K1A 100.1(7) . . ?
C8C_2 O5C_2 K1A 115.6(8) . . ?
C9C_2 O5C_2 K1A 117.5(9) . . ?
C9C_2 O5C_2 C8C_2 112.0(8) . . ?
C10C_2 O6C_2 K1A 115.0(10) . . ?
C11C_2 O6C_2 K1A 109.4(10) . . ?
C11C_2 O6C_2 C10C_2 111.2(5) . . ?
O1C_2 C1C_2 H1CA_2 110.2 . . ?
O1C_2 C1C_2 H1CB_2 110.2 . . ?
O1C_2 C1C_2 C2C_2 107.4(11) . . ?
H1CA_2 C1C_2 H1CB_2 108.5 . . ?
C2C_2 C1C_2 H1CA_2 110.2 . . ?
C2C_2 C1C_2 H1CB_2 110.2 . . ?
K1A C2C_2 H2CA_2 76.7 . . ?
K1A C2C_2 H2CB_2 160.6 . . ?
O2C_2 C2C_2 K1A 51.7(7) . . ?
O2C_2 C2C_2 C1C_2 108.4(11) . . ?
O2C_2 C2C_2 H2CA_2 110.0 . . ?
O2C_2 C2C_2 H2CB_2 110.0 . . ?
C1C_2 C2C_2 K1A 84.6(8) . . ?
C1C_2 C2C_2 H2CA_2 110.0 . . ?
C1C_2 C2C_2 H2CB_2 110.0 . . ?
H2CA_2 C2C_2 H2CB_2 108.4 . . ?
O2C_2 C3C_2 H3CA_2 109.6 . . ?
O2C_2 C3C_2 H3CB_2 109.6 . . ?
O2C_2 C3C_2 C4C_2 110.3(11) . . ?
H3CA_2 C3C_2 H3CB_2 108.1 . . ?
C4C_2 C3C_2 H3CA_2 109.6 . . ?
C4C_2 C3C_2 H3CB_2 109.6 . . ?
O3C_2 C4C_2 C3C_2 105.1(10) . . ?
O3C_2 C4C_2 H4CA_2 110.7 . . ?
O3C_2 C4C_2 H4CB_2 110.7 . . ?
C3C_2 C4C_2 H4CA_2 110.7 . . ?
C3C_2 C4C_2 H4CB_2 110.7 . . ?
H4CA_2 C4C_2 H4CB_2 108.8 . . ?
O3C_2 C5C_2 H5CA_2 109.7 . . ?
O3C_2 C5C_2 H5CB_2 109.7 . . ?
O3C_2 C5C_2 C6C_2 109.8(10) . . ?
H5CA_2 C5C_2 H5CB_2 108.2 . . ?
C6C_2 C5C_2 H5CA_2 109.7 . . ?
C6C_2 C5C_2 H5CB_2 109.7 . . ?
O4C_2 C6C_2 C5C_2 104.9(10) . . ?
O4C_2 C6C_2 H6CA_2 110.8 . . ?
O4C_2 C6C_2 H6CB_2 110.8 . . ?
C5C_2 C6C_2 H6CA_2 110.8 . . ?
C5C_2 C6C_2 H6CB_2 110.8 . . ?
H6CA_2 C6C_2 H6CB_2 108.8 . . ?
K1A C7C_2 H7CA_2 162.2 . . ?
K1A C7C_2 H7CB_2 69.9 . . ?
O4C_2 C7C_2 K1A 56.2(6) . . ?
O4C_2 C7C_2 H7CA_2 110.6 . . ?
O4C_2 C7C_2 H7CB_2 110.6 . . ?
O4C_2 C7C_2 C8C_2 105.9(11) . . ?
H7CA_2 C7C_2 H7CB_2 108.7 . . ?
C8C_2 C7C_2 K1A 85.8(8) . . ?
C8C_2 C7C_2 H7CA_2 110.6 . . ?
C8C_2 C7C_2 H7CB_2 110.6 . . ?
O5C_2 C8C_2 C7C_2 109.3(10) . . ?
O5C_2 C8C_2 H8CA_2 109.8 . . ?
O5C_2 C8C_2 H8CB_2 109.8 . . ?
C7C_2 C8C_2 H8CA_2 109.8 . . ?
C7C_2 C8C_2 H8CB_2 109.8 . . ?
H8CA_2 C8C_2 H8CB_2 108.3 . . ?
O5C_2 C9C_2 H9CA_2 110.5 . . ?
O5C_2 C9C_2 H9CB_2 110.5 . . ?
O5C_2 C9C_2 C10C_2 106.1(13) . . ?
H9CA_2 C9C_2 H9CB_2 108.7 . . ?
C10C_2 C9C_2 H9CA_2 110.5 . . ?
C10C_2 C9C_2 H9CB_2 110.5 . . ?
O6C_2 C10C_2 C9C_2 110.2(12) . . ?
O6C_2 C10C_2 H10A_2 109.6 . . ?
O6C_2 C10C_2 H10B_2 109.6 . . ?
C9C_2 C10C_2 H10A_2 109.6 . . ?
C9C_2 C10C_2 H10B_2 109.6 . . ?
H10A_2 C10C_2 H10B_2 108.1 . . ?
O6C_2 C11C_2 H11A_2 110.2 . . ?
O6C_2 C11C_2 H11B_2 110.2 . . ?
O6C_2 C11C_2 C12C_2 107.5(12) . . ?
H11A_2 C11C_2 H11B_2 108.5 . . ?
C12C_2 C11C_2 H11A_2 110.2 . . ?
C12C_2 C11C_2 H11B_2 110.2 . . ?
O1C_2 C12C_2 C11C_2 110.5(12) . . ?
O1C_2 C12C_2 H12A_2 109.6 . . ?
O1C_2 C12C_2 H12B_2 109.6 . . ?
C11C_2 C12C_2 H12A_2 109.6 . . ?
C11C_2 C12C_2 H12B_2 109.6 . . ?
H12A_2 C12C_2 H12B_2 108.1 . . ?
C1C_3 O1C_3 K1B 118.4(8) . . ?
C12C_3 O1C_3 K1B 118.0(8) . . ?
C12C_3 O1C_3 C1C_3 110.6(5) . . ?
C2C_3 O2C_3 K1B 108.3(9) . . ?
C2C_3 O2C_3 C3C_3 110.4(5) . . ?
C3C_3 O2C_3 K1B 111.4(8) . . ?
C4C_3 O3C_3 K1B 119.0(8) . . ?
C4C_3 O3C_3 C5C_3 111.0(5) . . ?
C5C_3 O3C_3 K1B 116.2(7) . . ?
C6C_3 O4C_3 K1B 111.6(9) . . ?
C7C_3 O4C_3 K1B 101.5(7) . . ?
C7C_3 O4C_3 C6C_3 111.2(5) . . ?
C8C_3 O5C_3 K1B 113.6(8) . . ?
C9C_3 O5C_3 K1B 118.0(9) . . ?
C9C_3 O5C_3 C8C_3 112.1(8) . . ?
C10C_3 O6C_3 K1B 114.8(10) . . ?
C11C_3 O6C_3 K1B 111.3(10) . . ?
C11C_3 O6C_3 C10C_3 110.8(5) . . ?
O1C_3 C1C_3 H1CA_3 110.3 . . ?
O1C_3 C1C_3 H1CB_3 110.3 . . ?
O1C_3 C1C_3 C2C_3 106.9(11) . . ?
H1CA_3 C1C_3 H1CB_3 108.6 . . ?
C2C_3 C1C_3 H1CA_3 110.3 . . ?
C2C_3 C1C_3 H1CB_3 110.3 . . ?
O2C_3 C2C_3 C1C_3 108.1(11) . . ?
O2C_3 C2C_3 H2CA_3 110.1 . . ?
O2C_3 C2C_3 H2CB_3 110.1 . . ?
C1C_3 C2C_3 H2CA_3 110.1 . . ?
C1C_3 C2C_3 H2CB_3 110.1 . . ?
H2CA_3 C2C_3 H2CB_3 108.4 . . ?
O2C_3 C3C_3 H3CA_3 109.6 . . ?
O2C_3 C3C_3 H3CB_3 109.6 . . ?
O2C_3 C3C_3 C4C_3 110.5(11) . . ?
H3CA_3 C3C_3 H3CB_3 108.1 . . ?
C4C_3 C3C_3 H3CA_3 109.6 . . ?
C4C_3 C3C_3 H3CB_3 109.6 . . ?
O3C_3 C4C_3 C3C_3 105.1(10) . . ?
O3C_3 C4C_3 H4CA_3 110.7 . . ?
O3C_3 C4C_3 H4CB_3 110.7 . . ?
C3C_3 C4C_3 H4CA_3 110.7 . . ?
C3C_3 C4C_3 H4CB_3 110.7 . . ?
H4CA_3 C4C_3 H4CB_3 108.8 . . ?
O3C_3 C5C_3 H5CA_3 109.7 . . ?
O3C_3 C5C_3 H5CB_3 109.7 . . ?
O3C_3 C5C_3 C6C_3 109.9(10) . . ?
H5CA_3 C5C_3 H5CB_3 108.2 . . ?
C6C_3 C5C_3 H5CA_3 109.7 . . ?
C6C_3 C5C_3 H5CB_3 109.7 . . ?
O4C_3 C6C_3 C5C_3 105.1(10) . . ?
O4C_3 C6C_3 H6CA_3 110.7 . . ?
O4C_3 C6C_3 H6CB_3 110.7 . . ?
C5C_3 C6C_3 H6CA_3 110.7 . . ?
C5C_3 C6C_3 H6CB_3 110.7 . . ?
H6CA_3 C6C_3 H6CB_3 108.8 . . ?
K1B C7C_3 H7CA_3 161.7 . . ?
K1B C7C_3 H7CB_3 71.9 . . ?
O4C_3 C7C_3 K1B 54.5(6) . . ?
O4C_3 C7C_3 H7CA_3 110.6 . . ?
O4C_3 C7C_3 H7CB_3 110.6 . . ?
O4C_3 C7C_3 C8C_3 105.7(11) . . ?
H7CA_3 C7C_3 H7CB_3 108.7 . . ?
C8C_3 C7C_3 K1B 85.4(8) . . ?
C8C_3 C7C_3 H7CA_3 110.6 . . ?
C8C_3 C7C_3 H7CB_3 110.6 . . ?
O5C_3 C8C_3 C7C_3 108.9(10) . . ?
O5C_3 C8C_3 H8CA_3 109.9 . . ?
O5C_3 C8C_3 H8CB_3 109.9 . . ?
C7C_3 C8C_3 H8CA_3 109.9 . . ?
C7C_3 C8C_3 H8CB_3 109.9 . . ?
H8CA_3 C8C_3 H8CB_3 108.3 . . ?
O5C_3 C9C_3 H9CA_3 110.5 . . ?
O5C_3 C9C_3 H9CB_3 110.5 . . ?
O5C_3 C9C_3 C10C_3 106.2(13) . . ?
H9CA_3 C9C_3 H9CB_3 108.7 . . ?
C10C_3 C9C_3 H9CA_3 110.5 . . ?
C10C_3 C9C_3 H9CB_3 110.5 . . ?
O6C_3 C10C_3 C9C_3 110.4(12) . . ?
O6C_3 C10C_3 H10A_3 109.6 . . ?
O6C_3 C10C_3 H10B_3 109.6 . . ?
C9C_3 C10C_3 H10A_3 109.6 . . ?
C9C_3 C10C_3 H10B_3 109.6 . . ?
H10A_3 C10C_3 H10B_3 108.1 . . ?
O6C_3 C11C_3 H11A_3 110.2 . . ?
O6C_3 C11C_3 H11B_3 110.2 . . ?
O6C_3 C11C_3 C12C_3 107.5(11) . . ?
H11A_3 C11C_3 H11B_3 108.5 . . ?
C12C_3 C11C_3 H11A_3 110.2 . . ?
C12C_3 C11C_3 H11B_3 110.2 . . ?
O1C_3 C12C_3 C11C_3 110.3(12) . . ?
O1C_3 C12C_3 H12A_3 109.6 . . ?
O1C_3 C12C_3 H12B_3 109.6 . . ?
C11C_3 C12C_3 H12A_3 109.6 . . ?
C11C_3 C12C_3 H12B_3 109.6 . . ?
H12A_3 C12C_3 H12B_3 108.1 . . ?
N1_4 P1_4 N5_4 121.0(6) . . ?
N1_4 P1_4 N6_4 119.3(6) . . ?
N1_4 P1_4 N7_4 113.2(5) . . ?
N5_4 P1_4 N6_4 91.0(5) . . ?
N7_4 P1_4 N5_4 103.7(6) . . ?
N7_4 P1_4 N6_4 105.5(6) . . ?
P1_4 N1_4 Ce1 178.5(5) . . ?
C2_4 N5_4 P1_4 114.0(7) . . ?
C2_4 N5_4 C7_4 119.8(9) . . ?
C7_4 N5_4 P1_4 126.2(8) . . ?
C1_4 N6_4 P1_4 112.4(8) . . ?
C1_4 N6_4 C3_4 119.7(10) . . ?
C3_4 N6_4 P1_4 122.2(8) . . ?
C11_4 N7_4 P1_4 121.6(9) . . ?
C13_4 N7_4 P1_4 119.2(8) . . ?
C13_4 N7_4 C11_4 118.7(10) . . ?
N6_4 C1_4 H1A_4 110.3 . . ?
N6_4 C1_4 H1B_4 110.3 . . ?
N6_4 C1_4 C2_4 106.9(10) . . ?
H1A_4 C1_4 H1B_4 108.6 . . ?
C2_4 C1_4 H1A_4 110.3 . . ?
C2_4 C1_4 H1B_4 110.3 . . ?
N5_4 C2_4 C1_4 108.7(10) . . ?
N5_4 C2_4 H2A_4 109.9 . . ?
N5_4 C2_4 H2B_4 109.9 . . ?
C1_4 C2_4 H2A_4 109.9 . . ?
C1_4 C2_4 H2B_4 109.9 . . ?
H2A_4 C2_4 H2B_4 108.3 . . ?
N6_4 C3_4 C4_4 112.2(10) . . ?
N6_4 C3_4 C5_4 110.1(9) . . ?
N6_4 C3_4 C6_4 110.5(9) . . ?
C4_4 C3_4 C6_4 106.6(10) . . ?
C5_4 C3_4 C4_4 106.5(10) . . ?
C5_4 C3_4 C6_4 110.9(10) . . ?
C3_4 C4_4 H4A_4 109.5 . . ?
C3_4 C4_4 H4B_4 109.5 . . ?
C3_4 C4_4 H4C_4 109.5 . . ?
H4A_4 C4_4 H4B_4 109.5 . . ?
H4A_4 C4_4 H4C_4 109.5 . . ?
H4B_4 C4_4 H4C_4 109.5 . . ?
C3_4 C5_4 H5A_4 109.5 . . ?
C3_4 C5_4 H5B_4 109.5 . . ?
C3_4 C5_4 H5C_4 109.5 . . ?
H5A_4 C5_4 H5B_4 109.5 . . ?
H5A_4 C5_4 H5C_4 109.5 . . ?
H5B_4 C5_4 H5C_4 109.5 . . ?
C3_4 C6_4 H6A_4 109.5 . . ?
C3_4 C6_4 H6B_4 109.5 . . ?
C3_4 C6_4 H6C_4 109.5 . . ?
H6A_4 C6_4 H6B_4 109.5 . . ?
H6A_4 C6_4 H6C_4 109.5 . . ?
H6B_4 C6_4 H6C_4 109.5 . . ?
N5_4 C7_4 C8_4 111.1(9) . . ?
N5_4 C7_4 C9_4 111.0(9) . . ?
N5_4 C7_4 C10_4 110.5(9) . . ?
C8_4 C7_4 C9_4 106.8(9) . . ?
C10_4 C7_4 C8_4 107.3(9) . . ?
C10_4 C7_4 C9_4 110.0(9) . . ?
C7_4 C8_4 H8A_4 109.5 . . ?
C7_4 C8_4 H8B_4 109.5 . . ?
C7_4 C8_4 H8C_4 109.5 . . ?
H8A_4 C8_4 H8B_4 109.5 . . ?
H8A_4 C8_4 H8C_4 109.5 . . ?
H8B_4 C8_4 H8C_4 109.5 . . ?
C7_4 C9_4 H9A_4 109.5 . . ?
C7_4 C9_4 H9B_4 109.5 . . ?
C7_4 C9_4 H9C_4 109.5 . . ?
H9A_4 C9_4 H9B_4 109.5 . . ?
H9A_4 C9_4 H9C_4 109.5 . . ?
H9B_4 C9_4 H9C_4 109.5 . . ?
C7_4 C10_4 H10A_4 109.5 . . ?
C7_4 C10_4 H10B_4 109.5 . . ?
C7_4 C10_4 H10C_4 109.5 . . ?
H10A_4 C10_4 H10B_4 109.5 . . ?
H10A_4 C10_4 H10C_4 109.5 . . ?
H10B_4 C10_4 H10C_4 109.5 . . ?
N7_4 C11_4 H11A_4 108.2 . . ?
N7_4 C11_4 H11B_4 108.2 . . ?
N7_4 C11_4 C12_4 116.2(10) . . ?
H11A_4 C11_4 H11B_4 107.4 . . ?
C12_4 C11_4 H11A_4 108.2 . . ?
C12_4 C11_4 H11B_4 108.2 . . ?
C11_4 C12_4 H12A_4 109.5 . . ?
C11_4 C12_4 H12B_4 109.5 . . ?
C11_4 C12_4 H12C_4 109.5 . . ?
H12A_4 C12_4 H12B_4 109.5 . . ?
H12A_4 C12_4 H12C_4 109.5 . . ?
H12B_4 C12_4 H12C_4 109.5 . . ?
N7_4 C13_4 H13A_4 106.3 . . ?
N7_4 C13_4 H13B_4 106.3 . . ?
N7_4 C13_4 C14_4 124.2(10) . . ?
H13A_4 C13_4 H13B_4 106.4 . . ?
C14_4 C13_4 H13A_4 106.3 . . ?
C14_4 C13_4 H13B_4 106.3 . . ?
C13_4 C14_4 H14A_4 109.5 . . ?
C13_4 C14_4 H14B_4 109.5 . . ?
C13_4 C14_4 H14C_4 109.5 . . ?
H14A_4 C14_4 H14B_4 109.5 . . ?
H14A_4 C14_4 H14C_4 109.5 . . ?
H14B_4 C14_4 H14C_4 109.5 . . ?
N1_5 P1_5 N6_5 120.7(5) . . ?
N1_5 P1_5 N5_5 119.4(4) . . ?
N1_5 P1_5 N7_5 113.3(5) . . ?
N6_5 P1_5 N5_5 91.2(4) . . ?
N7_5 P1_5 N6_5 103.6(5) . . ?
N7_5 P1_5 N5_5 105.3(5) . . ?
P1_5 N1_5 Ce1 157.3(5) . . ?
C2_5 N6_5 P1_5 113.8(7) . . ?
C2_5 N6_5 C3_5 119.0(8) . . ?
C3_5 N6_5 P1_5 125.2(7) . . ?
C1_5 N5_5 P1_5 112.3(7) . . ?
C1_5 N5_5 C7_5 119.0(9) . . ?
C7_5 N5_5 P1_5 121.9(7) . . ?
C11_5 N7_5 P1_5 121.5(7) . . ?
C13_5 N7_5 P1_5 119.5(8) . . ?
C13_5 N7_5 C11_5 117.8(9) . . ?
N5_5 C1_5 H1A_5 110.2 . . ?
N5_5 C1_5 H1B_5 110.2 . . ?
N5_5 C1_5 C2_5 107.4(9) . . ?
H1A_5 C1_5 H1B_5 108.5 . . ?
C2_5 C1_5 H1A_5 110.2 . . ?
C2_5 C1_5 H1B_5 110.2 . . ?
N6_5 C2_5 C1_5 109.1(9) . . ?
N6_5 C2_5 H2A_5 109.9 . . ?
N6_5 C2_5 H2B_5 109.9 . . ?
C1_5 C2_5 H2A_5 109.9 . . ?
C1_5 C2_5 H2B_5 109.9 . . ?
H2A_5 C2_5 H2B_5 108.3 . . ?
N5_5 C7_5 C10_5 112.0(9) . . ?
N5_5 C7_5 C9_5 110.2(9) . . ?
N5_5 C7_5 C8_5 110.4(8) . . ?
C10_5 C7_5 C8_5 106.7(9) . . ?
C9_5 C7_5 C10_5 106.6(9) . . ?
C9_5 C7_5 C8_5 110.9(10) . . ?
C7_5 C10_5 H10A_5 109.5 . . ?
C7_5 C10_5 H10B_5 109.5 . . ?
C7_5 C10_5 H10C_5 109.5 . . ?
H10A_5 C10_5 H10B_5 109.5 . . ?
H10A_5 C10_5 H10C_5 109.5 . . ?
H10B_5 C10_5 H10C_5 109.5 . . ?
C7_5 C9_5 H9A_5 109.5 . . ?
C7_5 C9_5 H9B_5 109.5 . . ?
C7_5 C9_5 H9C_5 109.5 . . ?
H9A_5 C9_5 H9B_5 109.5 . . ?
H9A_5 C9_5 H9C_5 109.5 . . ?
H9B_5 C9_5 H9C_5 109.5 . . ?
C7_5 C8_5 H8A_5 109.5 . . ?
C7_5 C8_5 H8B_5 109.5 . . ?
C7_5 C8_5 H8C_5 109.5 . . ?
H8A_5 C8_5 H8B_5 109.5 . . ?
H8A_5 C8_5 H8C_5 109.5 . . ?
H8B_5 C8_5 H8C_5 109.5 . . ?
N6_5 C3_5 C6_5 111.0(8) . . ?
N6_5 C3_5 C5_5 110.8(8) . . ?
N6_5 C3_5 C4_5 110.3(8) . . ?
C6_5 C3_5 C5_5 107.1(8) . . ?
C4_5 C3_5 C6_5 107.5(8) . . ?
C4_5 C3_5 C5_5 110.0(8) . . ?
C3_5 C6_5 H6A_5 109.5 . . ?
C3_5 C6_5 H6B_5 109.5 . . ?
C3_5 C6_5 H6C_5 109.5 . . ?
H6A_5 C6_5 H6B_5 109.5 . . ?
H6A_5 C6_5 H6C_5 109.5 . . ?
H6B_5 C6_5 H6C_5 109.5 . . ?
C3_5 C5_5 H5A_5 109.5 . . ?
C3_5 C5_5 H5B_5 109.5 . . ?
C3_5 C5_5 H5C_5 109.5 . . ?
H5A_5 C5_5 H5B_5 109.5 . . ?
H5A_5 C5_5 H5C_5 109.5 . . ?
H5B_5 C5_5 H5C_5 109.5 . . ?
C3_5 C4_5 H4A_5 109.5 . . ?
C3_5 C4_5 H4B_5 109.5 . . ?
C3_5 C4_5 H4C_5 109.5 . . ?
H4A_5 C4_5 H4B_5 109.5 . . ?
H4A_5 C4_5 H4C_5 109.5 . . ?
H4B_5 C4_5 H4C_5 109.5 . . ?
N7_5 C11_5 H11A_5 108.4 . . ?
N7_5 C11_5 H11B_5 108.4 . . ?
N7_5 C11_5 C12_5 115.5(9) . . ?
H11A_5 C11_5 H11B_5 107.5 . . ?
C12_5 C11_5 H11A_5 108.4 . . ?
C12_5 C11_5 H11B_5 108.4 . . ?
C11_5 C12_5 H12A_5 109.5 . . ?
C11_5 C12_5 H12B_5 109.5 . . ?
C11_5 C12_5 H12C_5 109.5 . . ?
H12A_5 C12_5 H12B_5 109.5 . . ?
H12A_5 C12_5 H12C_5 109.5 . . ?
H12B_5 C12_5 H12C_5 109.5 . . ?
N7_5 C13_5 H13A_5 106.6 . . ?
N7_5 C13_5 H13B_5 106.6 . . ?
N7_5 C13_5 C14_5 122.7(10) . . ?
H13A_5 C13_5 H13B_5 106.6 . . ?
C14_5 C13_5 H13A_5 106.6 . . ?
C14_5 C13_5 H13B_5 106.6 . . ?
C13_5 C14_5 H14A_5 109.5 . . ?
C13_5 C14_5 H14B_5 109.5 . . ?
C13_5 C14_5 H14C_5 109.5 . . ?
H14A_5 C14_5 H14B_5 109.5 . . ?
H14A_5 C14_5 H14C_5 109.5 . . ?
H14B_5 C14_5 H14C_5 109.5 . . ?
N3_7 P3_7 N12_7 121.7(4) . . ?
N3_7 P3_7 N11_7 121.8(5) . . ?
N3_7 P3_7 N13_7 112.7(4) . . ?
N11_7 P3_7 N12_7 90.7(4) . . ?
N13_7 P3_7 N12_7 103.6(4) . . ?
N13_7 P3_7 N11_7 102.6(5) . . ?
P3_7 N3_7 Ce1 167.1(5) . . ?
C30_7 N12_7 P3_7 109.1(7) . . ?
C30_7 N12_7 C31_7 113.2(8) . . ?
C31_7 N12_7 P3_7 122.5(6) . . ?
C29_7 N11_7 P3_7 113.1(7) . . ?
C29_7 N11_7 C35_7 118.7(9) . . ?
C35_7 N11_7 P3_7 123.5(7) . . ?
C39_7 N13_7 P3_7 121.0(7) . . ?
C39_7 N13_7 C41_7 115.8(9) . . ?
C41_7 N13_7 P3_7 123.1(7) . . ?
N11_7 C29_7 H29A_7 110.3 . . ?
N11_7 C29_7 H29B_7 110.3 . . ?
N11_7 C29_7 C30_7 107.3(8) . . ?
H29A_7 C29_7 H29B_7 108.5 . . ?
C30_7 C29_7 H29A_7 110.3 . . ?
C30_7 C29_7 H29B_7 110.3 . . ?
N12_7 C30_7 C29_7 103.9(9) . . ?
N12_7 C30_7 H30A_7 111.0 . . ?
N12_7 C30_7 H30B_7 111.0 . . ?
C29_7 C30_7 H30A_7 111.0 . . ?
C29_7 C30_7 H30B_7 111.0 . . ?
H30A_7 C30_7 H30B_7 109.0 . . ?
N11_7 C35_7 C36_7 109.0(9) . . ?
N11_7 C35_7 C38_7 112.0(10) . . ?
N11_7 C35_7 C37_7 107.6(10) . . ?
C36_7 C35_7 C38_7 109.6(12) . . ?
C36_7 C35_7 C37_7 107.2(10) . . ?
C38_7 C35_7 C37_7 111.3(11) . . ?
C35_7 C36_7 H36A_7 109.5 . . ?
C35_7 C36_7 H36B_7 109.5 . . ?
C35_7 C36_7 H36C_7 109.5 . . ?
H36A_7 C36_7 H36B_7 109.5 . . ?
H36A_7 C36_7 H36C_7 109.5 . . ?
H36B_7 C36_7 H36C_7 109.5 . . ?
C35_7 C38_7 H38A_7 109.5 . . ?
C35_7 C38_7 H38B_7 109.5 . . ?
C35_7 C38_7 H38C_7 109.5 . . ?
H38A_7 C38_7 H38B_7 109.5 . . ?
H38A_7 C38_7 H38C_7 109.5 . . ?
H38B_7 C38_7 H38C_7 109.5 . . ?
C35_7 C37_7 H37A_7 109.5 . . ?
C35_7 C37_7 H37B_7 109.5 . . ?
C35_7 C37_7 H37C_7 109.5 . . ?
H37A_7 C37_7 H37B_7 109.5 . . ?
H37A_7 C37_7 H37C_7 109.5 . . ?
H37B_7 C37_7 H37C_7 109.5 . . ?
N12_7 C31_7 C34_7 108.6(8) . . ?
N12_7 C31_7 C33_7 108.6(9) . . ?
N12_7 C31_7 C32_7 113.9(9) . . ?
C33_7 C31_7 C34_7 107.9(10) . . ?
C32_7 C31_7 C34_7 108.2(10) . . ?
C32_7 C31_7 C33_7 109.4(9) . . ?
C31_7 C34_7 H34A_7 109.5 . . ?
C31_7 C34_7 H34B_7 109.5 . . ?
C31_7 C34_7 H34C_7 109.5 . . ?
H34A_7 C34_7 H34B_7 109.5 . . ?
H34A_7 C34_7 H34C_7 109.5 . . ?
H34B_7 C34_7 H34C_7 109.5 . . ?
C31_7 C33_7 H33A_7 109.5 . . ?
C31_7 C33_7 H33B_7 109.5 . . ?
C31_7 C33_7 H33C_7 109.5 . . ?
H33A_7 C33_7 H33B_7 109.5 . . ?
H33A_7 C33_7 H33C_7 109.5 . . ?
H33B_7 C33_7 H33C_7 109.5 . . ?
C31_7 C32_7 H32A_7 109.5 . . ?
C31_7 C32_7 H32B_7 109.5 . . ?
C31_7 C32_7 H32C_7 109.5 . . ?
H32A_7 C32_7 H32B_7 109.5 . . ?
H32A_7 C32_7 H32C_7 109.5 . . ?
H32B_7 C32_7 H32C_7 109.5 . . ?
N13_7 C39_7 H39A_7 108.9 . . ?
N13_7 C39_7 H39B_7 108.9 . . ?
N13_7 C39_7 C40_7 113.4(10) . . ?
H39A_7 C39_7 H39B_7 107.7 . . ?
C40_7 C39_7 H39A_7 108.9 . . ?
C40_7 C39_7 H39B_7 108.9 . . ?
C39_7 C40_7 H40A_7 109.5 . . ?
C39_7 C40_7 H40B_7 109.5 . . ?
C39_7 C40_7 H40C_7 109.5 . . ?
H40A_7 C40_7 H40B_7 109.5 . . ?
H40A_7 C40_7 H40C_7 109.5 . . ?
H40B_7 C40_7 H40C_7 109.5 . . ?
N13_7 C41_7 H41A_7 108.7 . . ?
N13_7 C41_7 H41B_7 108.7 . . ?
N13_7 C41_7 C42_7 114.1(10) . . ?
H41A_7 C41_7 H41B_7 107.6 . . ?
C42_7 C41_7 H41A_7 108.7 . . ?
C42_7 C41_7 H41B_7 108.7 . . ?
C41_7 C42_7 H42A_7 109.5 . . ?
C41_7 C42_7 H42B_7 109.5 . . ?
C41_7 C42_7 H42C_7 109.5 . . ?
H42A_7 C42_7 H42B_7 109.5 . . ?
H42A_7 C42_7 H42C_7 109.5 . . ?
H42B_7 C42_7 H42C_7 109.5 . . ?
N2_8 P2_8 N9_8 117.6(9) . . ?
N2_8 P2_8 N8_8 122.6(10) . . ?
N2_8 P2_8 N10_8 117.0(9) . . ?
N8_8 P2_8 N9_8 90.8(10) . . ?
N10_8 P2_8 N9_8 103.8(10) . . ?
N10_8 P2_8 N8_8 100.4(10) . . ?
P2_8 N2_8 Ce1 176.8(7) . . ?
C16_8 N9_8 P2_8 106.4(16) . . ?
C16_8 N9_8 C17_8 117.3(18) . . ?
C17_8 N9_8 P2_8 117.3(15) . . ?
C15_8 N8_8 P2_8 111.3(16) . . ?
C15_8 N8_8 C21_8 121.0(19) . . ?
C21_8 N8_8 P2_8 122.8(17) . . ?
C25_8 N10_8 P2_8 119.3(15) . . ?
C27_8 N10_8 P2_8 122.2(17) . . ?
C27_8 N10_8 C25_8 114.2(19) . . ?
N8_8 C15_8 H15A_8 110.4 . . ?
N8_8 C15_8 H15B_8 110.4 . . ?
N8_8 C15_8 C16_8 107(2) . . ?
H15A_8 C15_8 H15B_8 108.6 . . ?
C16_8 C15_8 H15A_8 110.4 . . ?
C16_8 C15_8 H15B_8 110.4 . . ?
N9_8 C16_8 C15_8 100(2) . . ?
N9_8 C16_8 H16A_8 111.8 . . ?
N9_8 C16_8 H16B_8 111.8 . . ?
C15_8 C16_8 H16A_8 111.8 . . ?
C15_8 C16_8 H16B_8 111.8 . . ?
H16A_8 C16_8 H16B_8 109.6 . . ?
N8_8 C21_8 C24_8 109(2) . . ?
N8_8 C21_8 C22_8 107(2) . . ?
C24_8 C21_8 C22_8 108(2) . . ?
C23_8 C21_8 N8_8 110(2) . . ?
C23_8 C21_8 C24_8 113(2) . . ?
C23_8 C21_8 C22_8 109(2) . . ?
C21_8 C24_8 H24A_8 109.5 . . ?
C21_8 C24_8 H24B_8 109.5 . . ?
C21_8 C24_8 H24C_8 109.5 . . ?
H24A_8 C24_8 H24B_8 109.5 . . ?
H24A_8 C24_8 H24C_8 109.5 . . ?
H24B_8 C24_8 H24C_8 109.5 . . ?
C21_8 C23_8 H23A_8 109.5 . . ?
C21_8 C23_8 H23B_8 109.5 . . ?
C21_8 C23_8 H23C_8 109.5 . . ?
H23A_8 C23_8 H23B_8 109.5 . . ?
H23A_8 C23_8 H23C_8 109.5 . . ?
H23B_8 C23_8 H23C_8 109.5 . . ?
C21_8 C22_8 H22A_8 109.5 . . ?
C21_8 C22_8 H22B_8 109.5 . . ?
C21_8 C22_8 H22C_8 109.5 . . ?
H22A_8 C22_8 H22B_8 109.5 . . ?
H22A_8 C22_8 H22C_8 109.5 . . ?
H22B_8 C22_8 H22C_8 109.5 . . ?
N9_8 C17_8 C20_8 109.1(17) . . ?
N9_8 C17_8 C19_8 105.6(17) . . ?
N9_8 C17_8 C18_8 112.6(17) . . ?
C19_8 C17_8 C20_8 107.9(18) . . ?
C18_8 C17_8 C20_8 111.8(18) . . ?
C18_8 C17_8 C19_8 109.4(19) . . ?
C17_8 C20_8 H20A_8 109.5 . . ?
C17_8 C20_8 H20B_8 109.5 . . ?
C17_8 C20_8 H20C_8 109.5 . . ?
H20A_8 C20_8 H20B_8 109.5 . . ?
H20A_8 C20_8 H20C_8 109.5 . . ?
H20B_8 C20_8 H20C_8 109.5 . . ?
C17_8 C19_8 H19A_8 109.5 . . ?
C17_8 C19_8 H19B_8 109.5 . . ?
C17_8 C19_8 H19C_8 109.5 . . ?
H19A_8 C19_8 H19B_8 109.5 . . ?
H19A_8 C19_8 H19C_8 109.5 . . ?
H19B_8 C19_8 H19C_8 109.5 . . ?
C17_8 C18_8 H18A_8 109.5 . . ?
C17_8 C18_8 H18B_8 109.5 . . ?
C17_8 C18_8 H18C_8 109.5 . . ?
H18A_8 C18_8 H18B_8 109.5 . . ?
H18A_8 C18_8 H18C_8 109.5 . . ?
H18B_8 C18_8 H18C_8 109.5 . . ?
N10_8 C25_8 H25A_8 108.9 . . ?
N10_8 C25_8 H25B_8 108.9 . . ?
H25A_8 C25_8 H25B_8 107.8 . . ?
C26_8 C25_8 N10_8 113.2(19) . . ?
C26_8 C25_8 H25A_8 108.9 . . ?
C26_8 C25_8 H25B_8 108.9 . . ?
C25_8 C26_8 H26A_8 109.5 . . ?
C25_8 C26_8 H26B_8 109.5 . . ?
C25_8 C26_8 H26C_8 109.5 . . ?
H26A_8 C26_8 H26B_8 109.5 . . ?
H26A_8 C26_8 H26C_8 109.5 . . ?
H26B_8 C26_8 H26C_8 109.5 . . ?
N10_8 C27_8 H27A_8 109.3 . . ?
N10_8 C27_8 H27B_8 109.3 . . ?
N10_8 C27_8 C28_8 112(2) . . ?
H27A_8 C27_8 H27B_8 107.9 . . ?
C28_8 C27_8 H27A_8 109.3 . . ?
C28_8 C27_8 H27B_8 109.3 . . ?
C27_8 C28_8 H28A_8 109.5 . . ?
C27_8 C28_8 H28B_8 109.5 . . ?
C27_8 C28_8 H28C_8 109.5 . . ?
H28A_8 C28_8 H28B_8 109.5 . . ?
H28A_8 C28_8 H28C_8 109.5 . . ?
H28B_8 C28_8 H28C_8 109.5 . . ?
N1_9 P1_9 N5_9 121.6(5) . . ?
N1_9 P1_9 N6_9 118.6(5) . . ?
N1_9 P1_9 N7_9 112.8(5) . . ?
N5_9 P1_9 N6_9 91.4(5) . . ?
N7_9 P1_9 N5_9 103.6(6) . . ?
N7_9 P1_9 N6_9 105.8(5) . . ?
P1_9 N1_9 Ce1 163.1(5) . . ?
C2_9 N5_9 P1_9 112.6(8) . . ?
C2_9 N5_9 C7_9 117.2(9) . . ?
C7_9 N5_9 P1_9 124.8(8) . . ?
C1_9 N6_9 P1_9 114.7(7) . . ?
C1_9 N6_9 C3_9 121.0(9) . . ?
C3_9 N6_9 P1_9 124.0(8) . . ?
C11_9 N7_9 P1_9 120.2(8) . . ?
C13_9 N7_9 P1_9 118.4(8) . . ?
C13_9 N7_9 C11_9 116.9(10) . . ?
N6_9 C1_9 H1A_9 110.2 . . ?
N6_9 C1_9 H1B_9 110.2 . . ?
N6_9 C1_9 C2_9 107.5(10) . . ?
H1A_9 C1_9 H1B_9 108.5 . . ?
C2_9 C1_9 H1A_9 110.2 . . ?
C2_9 C1_9 H1B_9 110.2 . . ?
N5_9 C2_9 C1_9 108.2(10) . . ?
N5_9 C2_9 H2A_9 110.1 . . ?
N5_9 C2_9 H2B_9 110.1 . . ?
C1_9 C2_9 H2A_9 110.1 . . ?
C1_9 C2_9 H2B_9 110.1 . . ?
H2A_9 C2_9 H2B_9 108.4 . . ?
N6_9 C3_9 C4_9 112.7(10) . . ?
N6_9 C3_9 C5_9 110.4(9) . . ?
N6_9 C3_9 C6_9 110.4(9) . . ?
C4_9 C3_9 C6_9 106.4(10) . . ?
C5_9 C3_9 C4_9 106.1(10) . . ?
C5_9 C3_9 C6_9 110.7(10) . . ?
C3_9 C4_9 H4A_9 109.5 . . ?
C3_9 C4_9 H4B_9 109.5 . . ?
C3_9 C4_9 H4C_9 109.5 . . ?
H4A_9 C4_9 H4B_9 109.5 . . ?
H4A_9 C4_9 H4C_9 109.5 . . ?
H4B_9 C4_9 H4C_9 109.5 . . ?
C3_9 C5_9 H5A_9 109.5 . . ?
C3_9 C5_9 H5B_9 109.5 . . ?
C3_9 C5_9 H5C_9 109.5 . . ?
H5A_9 C5_9 H5B_9 109.5 . . ?
H5A_9 C5_9 H5C_9 109.5 . . ?
H5B_9 C5_9 H5C_9 109.5 . . ?
C3_9 C6_9 H6A_9 109.5 . . ?
C3_9 C6_9 H6B_9 109.5 . . ?
C3_9 C6_9 H6C_9 109.5 . . ?
H6A_9 C6_9 H6B_9 109.5 . . ?
H6A_9 C6_9 H6C_9 109.5 . . ?
H6B_9 C6_9 H6C_9 109.5 . . ?
N5_9 C7_9 C8_9 111.2(8) . . ?
N5_9 C7_9 C9_9 111.0(8) . . ?
N5_9 C7_9 C10_9 109.9(8) . . ?
C8_9 C7_9 C9_9 107.2(9) . . ?
C8_9 C7_9 C10_9 107.5(9) . . ?
C10_9 C7_9 C9_9 109.9(9) . . ?
C7_9 C8_9 H8A_9 109.5 . . ?
C7_9 C8_9 H8B_9 109.5 . . ?
C7_9 C8_9 H8C_9 109.5 . . ?
H8A_9 C8_9 H8B_9 109.5 . . ?
H8A_9 C8_9 H8C_9 109.5 . . ?
H8B_9 C8_9 H8C_9 109.5 . . ?
C7_9 C9_9 H9A_9 109.5 . . ?
C7_9 C9_9 H9B_9 109.5 . . ?
C7_9 C9_9 H9C_9 109.5 . . ?
H9A_9 C9_9 H9B_9 109.5 . . ?
H9A_9 C9_9 H9C_9 109.5 . . ?
H9B_9 C9_9 H9C_9 109.5 . . ?
C7_9 C10_9 H10A_9 109.5 . . ?
C7_9 C10_9 H10B_9 109.5 . . ?
C7_9 C10_9 H10C_9 109.5 . . ?
H10A_9 C10_9 H10B_9 109.5 . . ?
H10A_9 C10_9 H10C_9 109.5 . . ?
H10B_9 C10_9 H10C_9 109.5 . . ?
N7_9 C11_9 H11A_9 108.3 . . ?
N7_9 C11_9 H11B_9 108.3 . . ?
N7_9 C11_9 C12_9 115.8(10) . . ?
H11A_9 C11_9 H11B_9 107.4 . . ?
C12_9 C11_9 H11A_9 108.3 . . ?
C12_9 C11_9 H11B_9 108.3 . . ?
C11_9 C12_9 H12A_9 109.5 . . ?
C11_9 C12_9 H12B_9 109.5 . . ?
C11_9 C12_9 H12C_9 109.5 . . ?
H12A_9 C12_9 H12B_9 109.5 . . ?
H12A_9 C12_9 H12C_9 109.5 . . ?
H12B_9 C12_9 H12C_9 109.5 . . ?
N7_9 C13_9 H13A_9 106.6 . . ?
N7_9 C13_9 H13B_9 106.6 . . ?
N7_9 C13_9 C14_9 122.9(11) . . ?
H13A_9 C13_9 H13B_9 106.6 . . ?
C14_9 C13_9 H13A_9 106.6 . . ?
C14_9 C13_9 H13B_9 106.6 . . ?
C13_9 C14_9 H14A_9 109.5 . . ?
C13_9 C14_9 H14B_9 109.5 . . ?
C13_9 C14_9 H14C_9 109.5 . . ?
H14A_9 C14_9 H14B_9 109.5 . . ?
H14A_9 C14_9 H14C_9 109.5 . . ?
H14B_9 C14_9 H14C_9 109.5 . . ?
N4_10 P4_10 N14_10 122.8(12) . . ?
N4_10 P4_10 N15_10 120.7(11) . . ?
N4_10 P4_10 N16_10 112.2(11) . . ?
N14_10 P4_10 N15_10 90.4(11) . . ?
N16_10 P4_10 N14_10 105.3(12) . . ?
N16_10 P4_10 N15_10 101.7(12) . . ?
P4_10 N4_10 Ce1 174.7(8) . . ?
C43_10 N14_10 P4_10 114.5(16) . . ?
C43_10 N14_10 C49_10 118.2(19) . . ?
C49_10 N14_10 P4_10 127.3(17) . . ?
C44_10 N15_10 P4_10 104.6(15) . . ?
C45_10 N15_10 P4_10 121.7(16) . . ?
C45_10 N15_10 C44_10 114.2(19) . . ?
C53_10 N16_10 P4_10 118.7(17) . . ?
C53_10 N16_10 C55_10 118(2) . . ?
C55_10 N16_10 P4_10 114.2(16) . . ?
N15_10 C44_10 H44A_10 111.4 . . ?
N15_10 C44_10 H44B_10 111.4 . . ?
H44A_10 C44_10 H44B_10 109.2 . . ?
C43_10 C44_10 N15_10 102.0(19) . . ?
C43_10 C44_10 H44A_10 111.4 . . ?
C43_10 C44_10 H44B_10 111.4 . . ?
N14_10 C43_10 C44_10 105.6(19) . . ?
N14_10 C43_10 H43A_10 110.6 . . ?
N14_10 C43_10 H43B_10 110.6 . . ?
C44_10 C43_10 H43A_10 110.6 . . ?
C44_10 C43_10 H43B_10 110.6 . . ?
H43A_10 C43_10 H43B_10 108.8 . . ?
N15_10 C45_10 C46_10 109(2) . . ?
N15_10 C45_10 C48_10 113(2) . . ?
N15_10 C45_10 C47_10 109(2) . . ?
C46_10 C45_10 C48_10 110(2) . . ?
C46_10 C45_10 C47_10 109(2) . . ?
C47_10 C45_10 C48_10 107(2) . . ?
C45_10 C46_10 H46A_10 109.5 . . ?
C45_10 C46_10 H46B_10 109.5 . . ?
C45_10 C46_10 H46C_10 109.5 . . ?
H46A_10 C46_10 H46B_10 109.5 . . ?
H46A_10 C46_10 H46C_10 109.5 . . ?
H46B_10 C46_10 H46C_10 109.5 . . ?
C45_10 C48_10 H48A_10 109.5 . . ?
C45_10 C48_10 H48B_10 109.5 . . ?
C45_10 C48_10 H48C_10 109.5 . . ?
H48A_10 C48_10 H48B_10 109.5 . . ?
H48A_10 C48_10 H48C_10 109.5 . . ?
H48B_10 C48_10 H48C_10 109.5 . . ?
C45_10 C47_10 H47A_10 109.5 . . ?
C45_10 C47_10 H47B_10 109.5 . . ?
C45_10 C47_10 H47C_10 109.5 . . ?
H47A_10 C47_10 H47B_10 109.5 . . ?
H47A_10 C47_10 H47C_10 109.5 . . ?
H47B_10 C47_10 H47C_10 109.5 . . ?
N14_10 C49_10 C52_10 111(2) . . ?
N14_10 C49_10 C51_10 105(2) . . ?
N14_10 C49_10 C50_10 105(2) . . ?
C52_10 C49_10 C51_10 110(2) . . ?
C50_10 C49_10 C52_10 113(2) . . ?
C50_10 C49_10 C51_10 113(2) . . ?
C49_10 C52_10 H52A_10 109.5 . . ?
C49_10 C52_10 H52B_10 109.5 . . ?
C49_10 C52_10 H52C_10 109.5 . . ?
H52A_10 C52_10 H52B_10 109.5 . . ?
H52A_10 C52_10 H52C_10 109.5 . . ?
H52B_10 C52_10 H52C_10 109.5 . . ?
C49_10 C51_10 H51A_10 109.5 . . ?
C49_10 C51_10 H51B_10 109.5 . . ?
C49_10 C51_10 H51C_10 109.5 . . ?
H51A_10 C51_10 H51B_10 109.5 . . ?
H51A_10 C51_10 H51C_10 109.5 . . ?
H51B_10 C51_10 H51C_10 109.5 . . ?
C49_10 C50_10 H50A_10 109.5 . . ?
C49_10 C50_10 H50B_10 109.5 . . ?
C49_10 C50_10 H50C_10 109.5 . . ?
H50A_10 C50_10 H50B_10 109.5 . . ?
H50A_10 C50_10 H50C_10 109.5 . . ?
H50B_10 C50_10 H50C_10 109.5 . . ?
N16_10 C53_10 H53A_10 109.8 . . ?
N16_10 C53_10 H53B_10 109.8 . . ?
N16_10 C53_10 C54_10 109.2(19) . . ?
H53A_10 C53_10 H53B_10 108.3 . . ?
C54_10 C53_10 H53A_10 109.8 . . ?
C54_10 C53_10 H53B_10 109.8 . . ?
C53_10 C54_10 H54A_10 109.5 . . ?
C53_10 C54_10 H54B_10 109.5 . . ?
C53_10 C54_10 H54C_10 109.5 . . ?
H54A_10 C54_10 H54B_10 109.5 . . ?
H54A_10 C54_10 H54C_10 109.5 . . ?
H54B_10 C54_10 H54C_10 109.5 . . ?
N16_10 C55_10 H55A_10 106.3 . . ?
N16_10 C55_10 H55B_10 106.3 . . ?
N16_10 C55_10 C56_10 124.0(19) . . ?
H55A_10 C55_10 H55B_10 106.4 . . ?
C56_10 C55_10 H55A_10 106.3 . . ?
C56_10 C55_10 H55B_10 106.3 . . ?
K1A C56_10 H56A_10 81.0 . . ?
K1A C56_10 H56B_10 54.5 . . ?
K1A C56_10 H56C_10 77.1 . . ?
C55_10 C56_10 K1A 163.8(16) . . ?
C55_10 C56_10 H56A_10 109.5 . . ?
C55_10 C56_10 H56B_10 109.5 . . ?
C55_10 C56_10 H56C_10 109.5 . . ?
H56A_10 C56_10 H56B_10 109.5 . . ?
H56A_10 C56_10 H56C_10 109.5 . . ?
H56B_10 C56_10 H56C_10 109.5 . . ?

loop_
_geom_bond_atom_site_label_1
_geom_bond_atom_site_label_2
_geom_bond_distance
_geom_bond_site_symmetry_2
_geom_bond_publ_flag
Ce1 N1_4 2.326(7) . ?
Ce1 N1_5 2.319(7) . ?
Ce1 N3_7 2.334(8) . ?
Ce1 N2_8 2.376(7) . ?
Ce1 N1_9 2.376(7) . ?
Ce1 N4_10 2.326(7) . ?
K1A O1S 2.728(12) . ?
K1A O2 2.708(15) . ?
K1A O1C_2 2.816(13) . ?
K1A O2C_2 2.908(12) . ?
K1A O5C_2 2.856(12) . ?
K1A O6C_2 2.862(13) . ?
K1B O1S 2.824(12) . ?
K1B O1C_3 2.876(12) . ?
K1B O2C_3 2.891(12) . ?
K1B O3C_3 2.863(11) . ?
K1B O4C_3 2.850(12) . ?
K1B O5C_3 2.826(12) . ?
K1B O6C_3 2.873(13) . ?
O2S C2S 1.424(4) . ?
O2S C3S 1.425(4) . ?
O1S C1S 1.424(4) . ?
O1S C12S 1.424(4) . ?
O2 C11S 1.425(3) . ?
O2 C10S 1.424(3) . ?
O3S C4S 1.423(4) . ?
O3S C5S 1.426(4) . ?
C6S H6SA 0.9900 . ?
C6S H6SB 0.9900 . ?
C6S O4S 1.419(4) . ?
C6S C5S 1.5050(2) . ?
O4S C7S 1.427(4) . ?
C1S H1SA 0.9900 . ?
C1S H1SB 0.9900 . ?
C1S C2S 1.5050(2) . ?
C12S H12A 0.9900 . ?
C12S H12B 0.9900 . ?
C12S C11S 1.5050(2) . ?
C8S H8SA 0.9900 . ?
C8S H8SB 0.9900 . ?
C8S C7S 1.5050(2) . ?
C8S O5S 1.425(4) . ?
C2S H2SA 0.9900 . ?
C2S H2SB 0.9900 . ?
C7S H7SA 0.9900 . ?
C7S H7SB 0.9900 . ?
C3S H3SA 0.9900 . ?
C3S H3SB 0.9900 . ?
C3S C4S 1.5050(2) . ?
C4S H4SA 0.9900 . ?
C4S H4SB 0.9900 . ?
C5S H5SA 0.9900 . ?
C5S H5SB 0.9900 . ?
C11S H11A 0.9900 . ?
C11S H11B 0.9900 . ?
C9S H9SA 0.9900 . ?
C9S H9SB 0.9900 . ?
C9S O5S 1.423(4) . ?
C9S C10S 1.5050(2) . ?
C10S H10A 0.9900 . ?
C10S H10B 0.9900 . ?
O1T C1T 1.425(2) . ?
O1T C3T 1.425(2) . ?
C1T H1TA 0.9900 . ?
C1T H1TB 0.9900 . ?
C1T C2T 1.505(2) . ?
C4T H4TA 0.9800 . ?
C4T H4TB 0.9800 . ?
C4T H4TC 0.9800 . ?
C4T C3T 1.505(2) . ?
C2T H2TA 0.9800 . ?
C2T H2TB 0.9800 . ?
C2T H2TC 0.9800 . ?
C3T H3TA 0.9900 . ?
C3T H3TB 0.9900 . ?
O1C_2 C1C_2 1.4248(15) . ?
O1C_2 C12C_2 1.4250(16) . ?
O2C_2 C2C_2 1.4250(15) . ?
O2C_2 C3C_2 1.4246(15) . ?
O3C_2 C4C_2 1.4246(15) . ?
O3C_2 C5C_2 1.4248(16) . ?
O4C_2 C6C_2 1.4242(15) . ?
O4C_2 C7C_2 1.4246(15) . ?
O5C_2 C8C_2 1.425(3) . ?
O5C_2 C9C_2 1.424(3) . ?
O6C_2 C10C_2 1.424(3) . ?
O6C_2 C11C_2 1.423(3) . ?
C1C_2 H1CA_2 0.9900 . ?
C1C_2 H1CB_2 0.9900 . ?
C1C_2 C2C_2 1.498(12) . ?
C2C_2 H2CA_2 0.9900 . ?
C2C_2 H2CB_2 0.9900 . ?
C3C_2 H3CA_2 0.9900 . ?
C3C_2 H3CB_2 0.9900 . ?
C3C_2 C4C_2 1.509(12) . ?
C4C_2 H4CA_2 0.9900 . ?
C4C_2 H4CB_2 0.9900 . ?
C5C_2 H5CA_2 0.9900 . ?
C5C_2 H5CB_2 0.9900 . ?
C5C_2 C6C_2 1.499(11) . ?
C6C_2 H6CA_2 0.9900 . ?
C6C_2 H6CB_2 0.9900 . ?
C7C_2 H7CA_2 0.9900 . ?
C7C_2 H7CB_2 0.9900 . ?
C7C_2 C8C_2 1.518(12) . ?
C8C_2 H8CA_2 0.9900 . ?
C8C_2 H8CB_2 0.9900 . ?
C9C_2 H9CA_2 0.9900 . ?
C9C_2 H9CB_2 0.9900 . ?
C9C_2 C10C_2 1.530(15) . ?
C10C_2 H10A_2 0.9900 . ?
C10C_2 H10B_2 0.9900 . ?
C11C_2 H11A_2 0.9900 . ?
C11C_2 H11B_2 0.9900 . ?
C11C_2 C12C_2 1.510(12) . ?
C12C_2 H12A_2 0.9900 . ?
C12C_2 H12B_2 0.9900 . ?
O1C_3 C1C_3 1.4251(15) . ?
O1C_3 C12C_3 1.4252(16) . ?
O2C_3 C2C_3 1.4248(15) . ?
O2C_3 C3C_3 1.4252(15) . ?
O3C_3 C4C_3 1.4247(15) . ?
O3C_3 C5C_3 1.4248(16) . ?
O4C_3 C6C_3 1.4248(15) . ?
O4C_3 C7C_3 1.4246(15) . ?
O5C_3 C8C_3 1.425(3) . ?
O5C_3 C9C_3 1.424(3) . ?
O6C_3 C10C_3 1.425(3) . ?
O6C_3 C11C_3 1.424(3) . ?
C1C_3 H1CA_3 0.9900 . ?
C1C_3 H1CB_3 0.9900 . ?
C1C_3 C2C_3 1.499(12) . ?
C2C_3 H2CA_3 0.9900 . ?
C2C_3 H2CB_3 0.9900 . ?
C3C_3 H3CA_3 0.9900 . ?
C3C_3 H3CB_3 0.9900 . ?
C3C_3 C4C_3 1.508(12) . ?
C4C_3 H4CA_3 0.9900 . ?
C4C_3 H4CB_3 0.9900 . ?
C5C_3 H5CA_3 0.9900 . ?
C5C_3 H5CB_3 0.9900 . ?
C5C_3 C6C_3 1.498(11) . ?
C6C_3 H6CA_3 0.9900 . ?
C6C_3 H6CB_3 0.9900 . ?
C7C_3 H7CA_3 0.9900 . ?
C7C_3 H7CB_3 0.9900 . ?
C7C_3 C8C_3 1.519(12) . ?
C8C_3 H8CA_3 0.9900 . ?
C8C_3 H8CB_3 0.9900 . ?
C9C_3 H9CA_3 0.9900 . ?
C9C_3 H9CB_3 0.9900 . ?
C9C_3 C10C_3 1.529(15) . ?
C10C_3 H10A_3 0.9900 . ?
C10C_3 H10B_3 0.9900 . ?
C11C_3 H11A_3 0.9900 . ?
C11C_3 H11B_3 0.9900 . ?
C11C_3 C12C_3 1.510(12) . ?
C12C_3 H12A_3 0.9900 . ?
C12C_3 H12B_3 0.9900 . ?
P1_4 N1_4 1.549(7) . ?
P1_4 N5_4 1.693(9) . ?
P1_4 N6_4 1.711(9) . ?
P1_4 N7_4 1.685(11) . ?
N5_4 C2_4 1.413(14) . ?
N5_4 C7_4 1.460(10) . ?
N6_4 C1_4 1.408(14) . ?
N6_4 C3_4 1.461(10) . ?
N7_4 C11_4 1.441(14) . ?
N7_4 C13_4 1.438(14) . ?
C1_4 H1A_4 0.9900 . ?
C1_4 H1B_4 0.9900 . ?
C1_4 C2_4 1.506(12) . ?
C2_4 H2A_4 0.9900 . ?
C2_4 H2B_4 0.9900 . ?
C3_4 C4_4 1.526(16) . ?
C3_4 C5_4 1.497(16) . ?
C3_4 C6_4 1.535(14) . ?
C4_4 H4A_4 0.9800 . ?
C4_4 H4B_4 0.9800 . ?
C4_4 H4C_4 0.9800 . ?
C5_4 H5A_4 0.9800 . ?
C5_4 H5B_4 0.9800 . ?
C5_4 H5C_4 0.9800 . ?
C6_4 H6A_4 0.9800 . ?
C6_4 H6B_4 0.9800 . ?
C6_4 H6C_4 0.9800 . ?
C7_4 C8_4 1.530(7) . ?
C7_4 C9_4 1.530(7) . ?
C7_4 C10_4 1.528(7) . ?
C8_4 H8A_4 0.9800 . ?
C8_4 H8B_4 0.9800 . ?
C8_4 H8C_4 0.9800 . ?
C9_4 H9A_4 0.9800 . ?
C9_4 H9B_4 0.9800 . ?
C9_4 H9C_4 0.9800 . ?
C10_4 H10A_4 0.9800 . ?
C10_4 H10B_4 0.9800 . ?
C10_4 H10C_4 0.9800 . ?
C11_4 H11A_4 0.9900 . ?
C11_4 H11B_4 0.9900 . ?
C11_4 C12_4 1.5250(19) . ?
C12_4 H12A_4 0.9800 . ?
C12_4 H12B_4 0.9800 . ?
C12_4 H12C_4 0.9800 . ?
C13_4 H13A_4 0.9900 . ?
C13_4 H13B_4 0.9900 . ?
C13_4 C14_4 1.5236(18) . ?
C14_4 H14A_4 0.9800 . ?
C14_4 H14B_4 0.9800 . ?
C14_4 H14C_4 0.9800 . ?
P1_5 N1_5 1.547(7) . ?
P1_5 N6_5 1.694(9) . ?
P1_5 N5_5 1.711(9) . ?
P1_5 N7_5 1.684(11) . ?
N6_5 C2_5 1.413(14) . ?
N6_5 C3_5 1.463(9) . ?
N5_5 C1_5 1.409(14) . ?
N5_5 C7_5 1.463(9) . ?
N7_5 C11_5 1.443(13) . ?
N7_5 C13_5 1.440(14) . ?
C1_5 H1A_5 0.9900 . ?
C1_5 H1B_5 0.9900 . ?
C1_5 C2_5 1.502(12) . ?
C2_5 H2A_5 0.9900 . ?
C2_5 H2B_5 0.9900 . ?
C7_5 C10_5 1.525(16) . ?
C7_5 C9_5 1.497(15) . ?
C7_5 C8_5 1.535(14) . ?
C10_5 H10A_5 0.9800 . ?
C10_5 H10B_5 0.9800 . ?
C10_5 H10C_5 0.9800 . ?
C9_5 H9A_5 0.9800 . ?
C9_5 H9B_5 0.9800 . ?
C9_5 H9C_5 0.9800 . ?
C8_5 H8A_5 0.9800 . ?
C8_5 H8B_5 0.9800 . ?
C8_5 H8C_5 0.9800 . ?
C3_5 C6_5 1.528(7) . ?
C3_5 C5_5 1.529(7) . ?
C3_5 C4_5 1.528(7) . ?
C6_5 H6A_5 0.9800 . ?
C6_5 H6B_5 0.9800 . ?
C6_5 H6C_5 0.9800 . ?
C5_5 H5A_5 0.9800 . ?
C5_5 H5B_5 0.9800 . ?
C5_5 H5C_5 0.9800 . ?
C4_5 H4A_5 0.9800 . ?
C4_5 H4B_5 0.9800 . ?
C4_5 H4C_5 0.9800 . ?
C11_5 H11A_5 0.9900 . ?
C11_5 H11B_5 0.9900 . ?
C11_5 C12_5 1.5265(19) . ?
C12_5 H12A_5 0.9800 . ?
C12_5 H12B_5 0.9800 . ?
C12_5 H12C_5 0.9800 . ?
C13_5 H13A_5 0.9900 . ?
C13_5 H13B_5 0.9900 . ?
C13_5 C14_5 1.5262(18) . ?
C14_5 H14A_5 0.9800 . ?
C14_5 H14B_5 0.9800 . ?
C14_5 H14C_5 0.9800 . ?
P3_7 N3_7 1.527(8) . ?
P3_7 N12_7 1.704(8) . ?
P3_7 N11_7 1.694(8) . ?
P3_7 N13_7 1.673(9) . ?
N12_7 C30_7 1.458(12) . ?
N12_7 C31_7 1.476(13) . ?
N11_7 C29_7 1.452(11) . ?
N11_7 C35_7 1.483(15) . ?
N13_7 C39_7 1.465(13) . ?
N13_7 C41_7 1.472(14) . ?
C29_7 H29A_7 0.9900 . ?
C29_7 H29B_7 0.9900 . ?
C29_7 C30_7 1.520(13) . ?
C30_7 H30A_7 0.9900 . ?
C30_7 H30B_7 0.9900 . ?
C35_7 C36_7 1.521(13) . ?
C35_7 C38_7 1.534(14) . ?
C35_7 C37_7 1.545(12) . ?
C36_7 H36A_7 0.9800 . ?
C36_7 H36B_7 0.9800 . ?
C36_7 H36C_7 0.9800 . ?
C38_7 H38A_7 0.9800 . ?
C38_7 H38B_7 0.9800 . ?
C38_7 H38C_7 0.9800 . ?
C37_7 H37A_7 0.9800 . ?
C37_7 H37B_7 0.9800 . ?
C37_7 H37C_7 0.9800 . ?
C31_7 C34_7 1.543(13) . ?
C31_7 C33_7 1.537(13) . ?
C31_7 C32_7 1.533(12) . ?
C34_7 H34A_7 0.9800 . ?
C34_7 H34B_7 0.9800 . ?
C34_7 H34C_7 0.9800 . ?
C33_7 H33A_7 0.9800 . ?
C33_7 H33B_7 0.9800 . ?
C33_7 H33C_7 0.9800 . ?
C32_7 H32A_7 0.9800 . ?
C32_7 H32B_7 0.9800 . ?
C32_7 H32C_7 0.9800 . ?
C39_7 H39A_7 0.9900 . ?
C39_7 H39B_7 0.9900 . ?
C39_7 C40_7 1.524(14) . ?
C40_7 H40A_7 0.9800 . ?
C40_7 H40B_7 0.9800 . ?
C40_7 H40C_7 0.9800 . ?
C41_7 H41A_7 0.9900 . ?
C41_7 H41B_7 0.9900 . ?
C41_7 C42_7 1.531(15) . ?
C42_7 H42A_7 0.9800 . ?
C42_7 H42B_7 0.9800 . ?
C42_7 H42C_7 0.9800 . ?
P2_8 N2_8 1.438(12) . ?
P2_8 N9_8 1.76(2) . ?
P2_8 N8_8 1.72(2) . ?
P2_8 N10_8 1.70(2) . ?
N9_8 C16_8 1.47(3) . ?
N9_8 C17_8 1.47(3) . ?
N8_8 C15_8 1.47(3) . ?
N8_8 C21_8 1.53(3) . ?
N10_8 C25_8 1.51(3) . ?
N10_8 C27_8 1.45(3) . ?
C15_8 H15A_8 0.9900 . ?
C15_8 H15B_8 0.9900 . ?
C15_8 C16_8 1.57(3) . ?
C16_8 H16A_8 0.9900 . ?
C16_8 H16B_8 0.9900 . ?
C21_8 C24_8 1.55(4) . ?
C21_8 C23_8 1.47(3) . ?
C21_8 C22_8 1.56(3) . ?
C24_8 H24A_8 0.9800 . ?
C24_8 H24B_8 0.9800 . ?
C24_8 H24C_8 0.9800 . ?
C23_8 H23A_8 0.9800 . ?
C23_8 H23B_8 0.9800 . ?
C23_8 H23C_8 0.9800 . ?
C22_8 H22A_8 0.9800 . ?
C22_8 H22B_8 0.9800 . ?
C22_8 H22C_8 0.9800 . ?
C17_8 C20_8 1.528(6) . ?
C17_8 C19_8 1.528(6) . ?
C17_8 C18_8 1.528(6) . ?
C20_8 H20A_8 0.9800 . ?
C20_8 H20B_8 0.9800 . ?
C20_8 H20C_8 0.9800 . ?
C19_8 H19A_8 0.9800 . ?
C19_8 H19B_8 0.9800 . ?
C19_8 H19C_8 0.9800 . ?
C18_8 H18A_8 0.9800 . ?
C18_8 H18B_8 0.9800 . ?
C18_8 H18C_8 0.9800 . ?
C25_8 H25A_8 0.9900 . ?
C25_8 H25B_8 0.9900 . ?
C25_8 C26_8 1.48(3) . ?
C26_8 H26A_8 0.9800 . ?
C26_8 H26B_8 0.9800 . ?
C26_8 H26C_8 0.9800 . ?
C27_8 H27A_8 0.9900 . ?
C27_8 H27B_8 0.9900 . ?
C27_8 C28_8 1.525(2) . ?
C28_8 H28A_8 0.9800 . ?
C28_8 H28B_8 0.9800 . ?
C28_8 H28C_8 0.9800 . ?
P1_9 N1_9 1.552(7) . ?
P1_9 N5_9 1.695(9) . ?
P1_9 N6_9 1.706(9) . ?
P1_9 N7_9 1.687(11) . ?
N5_9 C2_9 1.420(14) . ?
N5_9 C7_9 1.466(10) . ?
N6_9 C1_9 1.402(14) . ?
N6_9 C3_9 1.456(10) . ?
N7_9 C11_9 1.446(14) . ?
N7_9 C13_9 1.443(14) . ?
C1_9 H1A_9 0.9900 . ?
C1_9 H1B_9 0.9900 . ?
C1_9 C2_9 1.504(13) . ?
C2_9 H2A_9 0.9900 . ?
C2_9 H2B_9 0.9900 . ?
C3_9 C4_9 1.526(16) . ?
C3_9 C5_9 1.498(16) . ?
C3_9 C6_9 1.536(14) . ?
C4_9 H4A_9 0.9800 . ?
C4_9 H4B_9 0.9800 . ?
C4_9 H4C_9 0.9800 . ?
C5_9 H5A_9 0.9800 . ?
C5_9 H5B_9 0.9800 . ?
C5_9 H5C_9 0.9800 . ?
C6_9 H6A_9 0.9800 . ?
C6_9 H6B_9 0.9800 . ?
C6_9 H6C_9 0.9800 . ?
C7_9 C8_9 1.528(6) . ?
C7_9 C9_9 1.528(6) . ?
C7_9 C10_9 1.528(6) . ?
C8_9 H8A_9 0.9800 . ?
C8_9 H8B_9 0.9800 . ?
C8_9 H8C_9 0.9800 . ?
C9_9 H9A_9 0.9800 . ?
C9_9 H9B_9 0.9800 . ?
C9_9 H9C_9 0.9800 . ?
C10_9 H10A_9 0.9800 . ?
C10_9 H10B_9 0.9800 . ?
C10_9 H10C_9 0.9800 . ?
C11_9 H11A_9 0.9900 . ?
C11_9 H11B_9 0.9900 . ?
C11_9 C12_9 1.525(4) . ?
C12_9 H12A_9 0.9800 . ?
C12_9 H12B_9 0.9800 . ?
C12_9 H12C_9 0.9800 . ?
C13_9 H13A_9 0.9900 . ?
C13_9 H13B_9 0.9900 . ?
C13_9 C14_9 1.5248(18) . ?
C14_9 H14A_9 0.9800 . ?
C14_9 H14B_9 0.9800 . ?
C14_9 H14C_9 0.9800 . ?
P4_10 N4_10 1.504(18) . ?
P4_10 N14_10 1.69(2) . ?
P4_10 N15_10 1.79(2) . ?
P4_10 N16_10 1.68(2) . ?
N14_10 C43_10 1.44(3) . ?
N14_10 C49_10 1.49(3) . ?
N15_10 C44_10 1.52(3) . ?
N15_10 C45_10 1.46(3) . ?
N16_10 C53_10 1.46(3) . ?
N16_10 C55_10 1.48(3) . ?
C44_10 H44A_10 0.9900 . ?
C44_10 H44B_10 0.9900 . ?
C44_10 C43_10 1.506(12) . ?
C43_10 H43A_10 0.9900 . ?
C43_10 H43B_10 0.9900 . ?
C45_10 C46_10 1.50(4) . ?
C45_10 C48_10 1.60(3) . ?
C45_10 C47_10 1.57(3) . ?
C46_10 H46A_10 0.9800 . ?
C46_10 H46B_10 0.9800 . ?
C46_10 H46C_10 0.9800 . ?
C48_10 H48A_10 0.9800 . ?
C48_10 H48B_10 0.9800 . ?
C48_10 H48C_10 0.9800 . ?
C47_10 H47A_10 0.9800 . ?
C47_10 H47B_10 0.9800 . ?
C47_10 H47C_10 0.9800 . ?
C49_10 C52_10 1.51(3) . ?
C49_10 C51_10 1.57(3) . ?
C49_10 C50_10 1.51(3) . ?
C52_10 H52A_10 0.9800 . ?
C52_10 H52B_10 0.9800 . ?
C52_10 H52C_10 0.9800 . ?
C51_10 H51A_10 0.9800 . ?
C51_10 H51B_10 0.9800 . ?
C51_10 H51C_10 0.9800 . ?
C50_10 H50A_10 0.9800 . ?
C50_10 H50B_10 0.9800 . ?
C50_10 H50C_10 0.9800 . ?
C53_10 H53A_10 0.9900 . ?
C53_10 H53B_10 0.9900 . ?
C53_10 C54_10 1.525(2) . ?
C54_10 H54A_10 0.9800 . ?
C54_10 H54B_10 0.9800 . ?
C54_10 H54C_10 0.9800 . ?
C55_10 H55A_10 0.9900 . ?
C55_10 H55B_10 0.9900 . ?
C55_10 C56_10 1.524(2) . ?
C56_10 H56A_10 0.9800 . ?
C56_10 H56B_10 0.9800 . ?
C56_10 H56C_10 0.9800 . ?

loop_
_geom_torsion_atom_site_label_1
_geom_torsion_atom_site_label_2
_geom_torsion_atom_site_label_3
_geom_torsion_atom_site_label_4
_geom_torsion
_geom_torsion_site_symmetry_1
_geom_torsion_site_symmetry_2
_geom_torsion_site_symmetry_3
_geom_torsion_site_symmetry_4
_geom_torsion_publ_flag
K1A O1S C1S C2S 98.4(9) . . . . ?
K1A O1S C12S C11S -7.1(11) . . . . ?
K1A O2 C11S C12S 69.7(13) . . . . ?
K1A O2 C10S C9S 52.5(11) . . . . ?
K1A O1C_2 C1C_2 C2C_2 30.4(16) . . . . ?
K1A O1C_2 C12C_2 C11C_2 -30.6(17) . . . . ?
K1A O2C_2 C2C_2 C1C_2 67.2(12) . . . . ?
K1A O2C_2 C3C_2 C4C_2 -59.1(14) . . . . ?
K1A O3C_2 C4C_2 C3C_2 -42.7(15) . . . . ?
K1A O3C_2 C5C_2 C6C_2 38.2(15) . . . . ?
K1A O4C_2 C6C_2 C5C_2 64.3(13) . . . . ?
K1A O4C_2 C7C_2 C8C_2 -73.7(10) . . . . ?
K1A O5C_2 C8C_2 C7C_2 -28.2(16) . . . . ?
K1A O5C_2 C9C_2 C10C_2 48.5(16) . . . . ?
K1A O6C_2 C10C_2 C9C_2 49.2(19) . . . . ?
K1A O6C_2 C11C_2 C12C_2 -62.5(16) . . . . ?
K1A C7C_2 C8C_2 O5C_2 20.4(12) . . . . ?
K1B O1S C1S C2S 106.2(9) . . . . ?
K1B O1S C12S C11S -14.0(11) . . . . ?
K1B O2 C11S C12S 71.1(12) . . . . ?
K1B O2 C10S C9S 55.6(11) . . . . ?
K1B O1C_3 C1C_3 C2C_3 35.6(15) . . . . ?
K1B O1C_3 C12C_3 C11C_3 -32.0(17) . . . . ?
K1B O2C_3 C2C_3 C1C_3 65.9(13) . . . . ?
K1B O2C_3 C3C_3 C4C_3 -57.3(13) . . . . ?
K1B O3C_3 C4C_3 C3C_3 -43.7(15) . . . . ?
K1B O3C_3 C5C_3 C6C_3 38.4(14) . . . . ?
K1B O4C_3 C6C_3 C5C_3 62.9(13) . . . . ?
K1B O4C_3 C7C_3 C8C_3 -72.3(10) . . . . ?
K1B O5C_3 C8C_3 C7C_3 -32.3(16) . . . . ?
K1B O5C_3 C9C_3 C10C_3 49.8(16) . . . . ?
K1B O6C_3 C10C_3 C9C_3 47.1(19) . . . . ?
K1B O6C_3 C11C_3 C12C_3 -62.0(16) . . . . ?
K1B C7C_3 C8C_3 O5C_3 23.9(12) . . . . ?
O2S C3S C4S O3S 66.5(17) . . . . ?
O1S C1S C2S O2S -64.7(11) . . . . ?
O1S C12S C11S K1A 5.2(8) . . . . ?
O1S C12S C11S K1B 9.5(8) . . . . ?
O1S C12S C11S O2 -46.4(15) . . . . ?
C6S O4S C7S C8S -110.4(18) . . . . ?
O4S C6S C5S O3S -63(2) . . . . ?
C1S O1S C12S C11S 166.9(9) . . . . ?
C12S O1S C1S C2S -74.8(11) . . . . ?
C2S O2S C3S C4S -177.4(9) . . . . ?
C7S C8S O5S C9S 64(3) . . . . ?
C3S O2S C2S C1S -171.9(9) . . . . ?
C4S O3S C5S C6S -178.2(15) . . . . ?
C5S O3S C4S C3S 172.4(15) . . . . ?
C5S C6S O4S C7S 168.7(11) . . . . ?
C11S O2 C10S C9S 162.7(9) . . . . ?
O5S C8S C7S O4S -36(3) . . . . ?
O5S C9S C10S O2 75.2(14) . . . . ?
C10S O2 C11S K1A -133.8(11) . . . . ?
C10S O2 C11S K1B -135.2(10) . . . . ?
C10S O2 C11S C12S -64.1(15) . . . . ?
C10S C9S O5S C8S 141.0(15) . . . . ?
C1T O1T C3T C4T -178.8(18) . . . . ?
C3T O1T C1T C2T 176.8(19) . . . . ?
O1C_2 C1C_2 C2C_2 K1A -20.4(11) . . . . ?
O1C_2 C1C_2 C2C_2 O2C_2 -66.9(17) . . . . ?
O2C_2 C3C_2 C4C_2 O3C_2 67.3(17) . . . . ?
O3C_2 C5C_2 C6C_2 O4C_2 -68.2(16) . . . . ?
O4C_2 C7C_2 C8C_2 O5C_2 73.5(16) . . . . ?
O5C_2 C9C_2 C10C_2 O6C_2 -64(2) . . . . ?
O6C_2 C11C_2 C12C_2 O1C_2 63.0(19) . . . . ?
C1C_2 O1C_2 C12C_2 C11C_2 -174.6(14) . . . . ?
C2C_2 O2C_2 C3C_2 C4C_2 -177.3(12) . . . . ?
C3C_2 O2C_2 C2C_2 K1A 122.4(12) . . . . ?
C3C_2 O2C_2 C2C_2 C1C_2 -170.4(12) . . . . ?
C4C_2 O3C_2 C5C_2 C6C_2 178.9(13) . . . . ?
C5C_2 O3C_2 C4C_2 C3C_2 177.3(12) . . . . ?
C6C_2 O4C_2 C7C_2 K1A -118.4(12) . . . . ?
C6C_2 O4C_2 C7C_2 C8C_2 167.9(12) . . . . ?
C7C_2 O4C_2 C6C_2 C5C_2 175.5(11) . . . . ?
C8C_2 O5C_2 C9C_2 C10C_2 -174.1(14) . . . . ?
C9C_2 O5C_2 C8C_2 C7C_2 -166.3(13) . . . . ?
C10C_2 O6C_2 C11C_2 C12C_2 169.4(15) . . . . ?
C11C_2 O6C_2 C10C_2 C9C_2 174.2(16) . . . . ?
C12C_2 O1C_2 C1C_2 C2C_2 173.7(13) . . . . ?
O1C_3 C1C_3 C2C_3 O2C_3 -68.6(16) . . . . ?
O2C_3 C3C_3 C4C_3 O3C_3 67.1(17) . . . . ?
O3C_3 C5C_3 C6C_3 O4C_3 -67.5(16) . . . . ?
O4C_3 C7C_3 C8C_3 O5C_3 74.9(16) . . . . ?
O5C_3 C9C_3 C10C_3 O6C_3 -63(2) . . . . ?
O6C_3 C11C_3 C12C_3 O1C_3 62.8(19) . . . . ?
C1C_3 O1C_3 C12C_3 C11C_3 -172.8(14) . . . . ?
C2C_3 O2C_3 C3C_3 C4C_3 -177.8(12) . . . . ?
C3C_3 O2C_3 C2C_3 C1C_3 -171.8(12) . . . . ?
C4C_3 O3C_3 C5C_3 C6C_3 178.6(12) . . . . ?
C5C_3 O3C_3 C4C_3 C3C_3 177.5(12) . . . . ?
C6C_3 O4C_3 C7C_3 K1B -118.9(12) . . . . ?
C6C_3 O4C_3 C7C_3 C8C_3 168.8(12) . . . . ?
C7C_3 O4C_3 C6C_3 C5C_3 175.5(11) . . . . ?
C8C_3 O5C_3 C9C_3 C10C_3 -175.5(14) . . . . ?
C9C_3 O5C_3 C8C_3 C7C_3 -169.2(13) . . . . ?
C10C_3 O6C_3 C11C_3 C12C_3 168.9(16) . . . . ?
C11C_3 O6C_3 C10C_3 C9C_3 174.3(16) . . . . ?
C12C_3 O1C_3 C1C_3 C2C_3 176.2(13) . . . . ?
P1_4 N5_4 C2_4 C1_4 -9(3) . . . . ?
P1_4 N5_4 C7_4 C8_4 3.6(17) . . . . ?
P1_4 N5_4 C7_4 C9_4 -115.0(14) . . . . ?
P1_4 N5_4 C7_4 C10_4 122.6(14) . . . . ?
P1_4 N6_4 C1_4 C2_4 -28.5(18) . . . . ?
P1_4 N6_4 C3_4 C4_4 36.7(16) . . . . ?
P1_4 N6_4 C3_4 C5_4 -81.6(15) . . . . ?
P1_4 N6_4 C3_4 C6_4 155.5(13) . . . . ?
P1_4 N7_4 C11_4 C12_4 114.2(18) . . . . ?
P1_4 N7_4 C13_4 C14_4 174(2) . . . . ?
N1_4 P1_4 N5_4 C2_4 119.1(19) . . . . ?
N1_4 P1_4 N5_4 C7_4 -59.3(15) . . . . ?
N1_4 P1_4 N6_4 C1_4 -105.8(13) . . . . ?
N1_4 P1_4 N6_4 C3_4 47.4(14) . . . . ?
N1_4 P1_4 N7_4 C11_4 -10.8(16) . . . . ?
N1_4 P1_4 N7_4 C13_4 160.9(17) . . . . ?
N5_4 P1_4 N6_4 C1_4 21.1(13) . . . . ?
N5_4 P1_4 N6_4 C3_4 174.3(13) . . . . ?
N5_4 P1_4 N7_4 C11_4 -143.6(14) . . . . ?
N5_4 P1_4 N7_4 C13_4 28.0(19) . . . . ?
N6_4 P1_4 N5_4 C2_4 -6.4(19) . . . . ?
N6_4 P1_4 N5_4 C7_4 175.1(14) . . . . ?
N6_4 P1_4 N7_4 C11_4 121.4(14) . . . . ?
N6_4 P1_4 N7_4 C13_4 -67.0(19) . . . . ?
N6_4 C1_4 C2_4 N5_4 23(3) . . . . ?
N7_4 P1_4 N5_4 C2_4 -112.7(19) . . . . ?
N7_4 P1_4 N5_4 C7_4 68.9(15) . . . . ?
N7_4 P1_4 N6_4 C1_4 125.6(13) . . . . ?
N7_4 P1_4 N6_4 C3_4 -81.2(13) . . . . ?
C1_4 N6_4 C3_4 C4_4 -171.9(17) . . . . ?
C1_4 N6_4 C3_4 C5_4 69.7(18) . . . . ?
C1_4 N6_4 C3_4 C6_4 -53.1(18) . . . . ?
C2_4 N5_4 C7_4 C8_4 -175(2) . . . . ?
C2_4 N5_4 C7_4 C9_4 67(2) . . . . ?
C2_4 N5_4 C7_4 C10_4 -56(2) . . . . ?
C3_4 N6_4 C1_4 C2_4 177.5(17) . . . . ?
C7_4 N5_4 C2_4 C1_4 170.0(17) . . . . ?
C11_4 N7_4 C13_4 C14_4 -14(3) . . . . ?
C13_4 N7_4 C11_4 C12_4 -57(3) . . . . ?
P1_5 N6_5 C2_5 C1_5 -6.4(16) . . . . ?
P1_5 N6_5 C3_5 C6_5 -27.5(12) . . . . ?
P1_5 N6_5 C3_5 C5_5 -146.4(9) . . . . ?
P1_5 N6_5 C3_5 C4_5 91.5(10) . . . . ?
P1_5 N5_5 C1_5 C2_5 -26.9(13) . . . . ?
P1_5 N5_5 C7_5 C10_5 36.3(12) . . . . ?
P1_5 N5_5 C7_5 C9_5 -82.2(11) . . . . ?
P1_5 N5_5 C7_5 C8_5 155.0(9) . . . . ?
P1_5 N7_5 C11_5 C12_5 143.0(9) . . . . ?
P1_5 N7_5 C13_5 C14_5 121.1(15) . . . . ?
N1_5 P1_5 N6_5 C2_5 118.2(10) . . . . ?
N1_5 P1_5 N6_5 C3_5 -45.3(11) . . . . ?
N1_5 P1_5 N5_5 C1_5 -106.1(9) . . . . ?
N1_5 P1_5 N5_5 C7_5 44.6(10) . . . . ?
N1_5 P1_5 N7_5 C11_5 -13.1(10) . . . . ?
N1_5 P1_5 N7_5 C13_5 -179.9(9) . . . . ?
N6_5 P1_5 N1_5 Ce1 -28.6(15) . . . . ?
N6_5 P1_5 N5_5 C1_5 20.6(9) . . . . ?
N6_5 P1_5 N5_5 C7_5 171.3(9) . . . . ?
N6_5 P1_5 N7_5 C11_5 -145.7(8) . . . . ?
N6_5 P1_5 N7_5 C13_5 47.5(9) . . . . ?
N5_5 P1_5 N1_5 Ce1 82.7(14) . . . . ?
N5_5 P1_5 N6_5 C2_5 -7.5(11) . . . . ?
N5_5 P1_5 N6_5 C3_5 -171.0(9) . . . . ?
N5_5 P1_5 N7_5 C11_5 119.2(8) . . . . ?
N5_5 P1_5 N7_5 C13_5 -47.6(10) . . . . ?
N5_5 C1_5 C2_5 N6_5 20.7(16) . . . . ?
N7_5 P1_5 N1_5 Ce1 -152.3(12) . . . . ?
N7_5 P1_5 N6_5 C2_5 -113.6(10) . . . . ?
N7_5 P1_5 N6_5 C3_5 82.9(9) . . . . ?
N7_5 P1_5 N5_5 C1_5 125.1(9) . . . . ?
N7_5 P1_5 N5_5 C7_5 -84.2(9) . . . . ?
C1_5 N5_5 C7_5 C10_5 -174.8(11) . . . . ?
C1_5 N5_5 C7_5 C9_5 66.7(13) . . . . ?
C1_5 N5_5 C7_5 C8_5 -56.1(14) . . . . ?
C2_5 N6_5 C3_5 C6_5 169.7(12) . . . . ?
C2_5 N6_5 C3_5 C5_5 50.8(14) . . . . ?
C2_5 N6_5 C3_5 C4_5 -71.2(13) . . . . ?
C7_5 N5_5 C1_5 C2_5 -178.5(11) . . . . ?
C3_5 N6_5 C2_5 C1_5 158.3(11) . . . . ?
C11_5 N7_5 C13_5 C14_5 -46.2(19) . . . . ?
C13_5 N7_5 C11_5 C12_5 -50.0(15) . . . . ?
P3_7 N12_7 C30_7 C29_7 42.0(11) . . . . ?
P3_7 N12_7 C31_7 C34_7 -43.8(10) . . . . ?
P3_7 N12_7 C31_7 C33_7 -160.9(8) . . . . ?
P3_7 N12_7 C31_7 C32_7 76.9(11) . . . . ?
P3_7 N11_7 C29_7 C30_7 7.9(13) . . . . ?
P3_7 N11_7 C35_7 C36_7 37.3(13) . . . . ?
P3_7 N11_7 C35_7 C38_7 -84.2(11) . . . . ?
P3_7 N11_7 C35_7 C37_7 153.2(9) . . . . ?
P3_7 N13_7 C39_7 C40_7 -132.1(9) . . . . ?
P3_7 N13_7 C41_7 C42_7 -120.7(10) . . . . ?
N3_7 P3_7 N12_7 C30_7 95.3(8) . . . . ?
N3_7 P3_7 N12_7 C31_7 -40.4(9) . . . . ?
N3_7 P3_7 N11_7 C29_7 -114.6(9) . . . . ?
N3_7 P3_7 N11_7 C35_7 41.0(11) . . . . ?
N3_7 P3_7 N13_7 C39_7 7.7(11) . . . . ?
N3_7 P3_7 N13_7 C41_7 -175.7(9) . . . . ?
N12_7 P3_7 N3_7 Ce1 -18(2) . . . . ?
N12_7 P3_7 N11_7 C29_7 14.2(9) . . . . ?
N12_7 P3_7 N11_7 C35_7 169.8(9) . . . . ?
N12_7 P3_7 N13_7 C39_7 -125.7(9) . . . . ?
N12_7 P3_7 N13_7 C41_7 50.9(10) . . . . ?
N11_7 P3_7 N3_7 Ce1 95(2) . . . . ?
N11_7 P3_7 N12_7 C30_7 -33.6(8) . . . . ?
N11_7 P3_7 N12_7 C31_7 -169.2(8) . . . . ?
N11_7 P3_7 N13_7 C39_7 140.4(9) . . . . ?
N11_7 P3_7 N13_7 C41_7 -43.0(10) . . . . ?
N11_7 C29_7 C30_7 N12_7 -30.6(14) . . . . ?
N13_7 P3_7 N3_7 Ce1 -142(2) . . . . ?
N13_7 P3_7 N12_7 C30_7 -136.7(7) . . . . ?
N13_7 P3_7 N12_7 C31_7 87.6(8) . . . . ?
N13_7 P3_7 N11_7 C29_7 118.4(9) . . . . ?
N13_7 P3_7 N11_7 C35_7 -86.1(9) . . . . ?
C29_7 N11_7 C35_7 C36_7 -168.4(10) . . . . ?
C29_7 N11_7 C35_7 C38_7 70.1(13) . . . . ?
C29_7 N11_7 C35_7 C37_7 -52.5(14) . . . . ?
C30_7 N12_7 C31_7 C34_7 -177.8(9) . . . . ?
C30_7 N12_7 C31_7 C33_7 65.1(12) . . . . ?
C30_7 N12_7 C31_7 C32_7 -57.1(12) . . . . ?
C35_7 N11_7 C29_7 C30_7 -149.0(11) . . . . ?
C31_7 N12_7 C30_7 C29_7 -177.9(9) . . . . ?
C39_7 N13_7 C41_7 C42_7 56.1(14) . . . . ?
C41_7 N13_7 C39_7 C40_7 51.1(14) . . . . ?
P2_8 N9_8 C16_8 C15_8 51(2) . . . . ?
P2_8 N9_8 C17_8 C20_8 -42(2) . . . . ?
P2_8 N9_8 C17_8 C19_8 -157.8(15) . . . . ?
P2_8 N9_8 C17_8 C18_8 83(2) . . . . ?
P2_8 N8_8 C15_8 C16_8 19(3) . . . . ?
P2_8 N8_8 C21_8 C24_8 41(3) . . . . ?
P2_8 N8_8 C21_8 C23_8 -83(2) . . . . ?
P2_8 N8_8 C21_8 C22_8 158.4(18) . . . . ?
P2_8 N10_8 C25_8 C26_8 -134(2) . . . . ?
P2_8 N10_8 C27_8 C28_8 104(2) . . . . ?
N2_8 P2_8 N9_8 C16_8 90.6(17) . . . . ?
N2_8 P2_8 N9_8 C17_8 -43.1(18) . . . . ?
N2_8 P2_8 N8_8 C15_8 -114.6(17) . . . . ?
N2_8 P2_8 N8_8 C21_8 41(2) . . . . ?
N2_8 P2_8 N10_8 C25_8 10(2) . . . . ?
N2_8 P2_8 N10_8 C27_8 165.5(16) . . . . ?
N9_8 P2_8 N8_8 C15_8 9.4(18) . . . . ?
N9_8 P2_8 N8_8 C21_8 164.9(19) . . . . ?
N9_8 P2_8 N10_8 C25_8 -121.3(18) . . . . ?
N9_8 P2_8 N10_8 C27_8 34(2) . . . . ?
N8_8 P2_8 N9_8 C16_8 -37.4(17) . . . . ?
N8_8 P2_8 N9_8 C17_8 -171.1(16) . . . . ?
N8_8 P2_8 N10_8 C25_8 145.3(18) . . . . ?
N8_8 P2_8 N10_8 C27_8 -59(2) . . . . ?
N8_8 C15_8 C16_8 N9_8 -44(3) . . . . ?
N10_8 P2_8 N9_8 C16_8 -138.4(16) . . . . ?
N10_8 P2_8 N9_8 C17_8 88.0(16) . . . . ?
N10_8 P2_8 N8_8 C15_8 113.6(18) . . . . ?
N10_8 P2_8 N8_8 C21_8 -91(2) . . . . ?
C15_8 N8_8 C21_8 C24_8 -165(2) . . . . ?
C15_8 N8_8 C21_8 C23_8 70(3) . . . . ?
C15_8 N8_8 C21_8 C22_8 -48(3) . . . . ?
C16_8 N9_8 C17_8 C20_8 -171(2) . . . . ?
C16_8 N9_8 C17_8 C19_8 74(2) . . . . ?
C16_8 N9_8 C17_8 C18_8 -46(3) . . . . ?
C21_8 N8_8 C15_8 C16_8 -137(2) . . . . ?
C17_8 N9_8 C16_8 C15_8 -175.4(19) . . . . ?
C25_8 N10_8 C27_8 C28_8 -100(2) . . . . ?
C27_8 N10_8 C25_8 C26_8 69(3) . . . . ?
P1_9 N5_9 C2_9 C1_9 24.2(18) . . . . ?
P1_9 N5_9 C7_9 C8_9 -36.2(15) . . . . ?
P1_9 N5_9 C7_9 C9_9 -155.4(12) . . . . ?
P1_9 N5_9 C7_9 C10_9 82.7(14) . . . . ?
P1_9 N6_9 C1_9 C2_9 14(2) . . . . ?
P1_9 N6_9 C3_9 C4_9 -12.4(15) . . . . ?
P1_9 N6_9 C3_9 C5_9 -130.9(12) . . . . ?
P1_9 N6_9 C3_9 C6_9 106.4(13) . . . . ?
P1_9 N7_9 C11_9 C12_9 -118.9(18) . . . . ?
P1_9 N7_9 C13_9 C14_9 146(2) . . . . ?
N1_9 P1_9 N5_9 C2_9 111.1(13) . . . . ?
N1_9 P1_9 N5_9 C7_9 -42.2(13) . . . . ?
N1_9 P1_9 N6_9 C1_9 -128.5(14) . . . . ?
N1_9 P1_9 N6_9 C3_9 58.7(12) . . . . ?
N1_9 P1_9 N7_9 C11_9 18.5(12) . . . . ?
N1_9 P1_9 N7_9 C13_9 174.2(12) . . . . ?
N5_9 P1_9 N1_9 Ce1 -41(2) . . . . ?
N5_9 P1_9 N6_9 C1_9 -0.9(15) . . . . ?
N5_9 P1_9 N6_9 C3_9 -173.7(11) . . . . ?
N5_9 P1_9 N7_9 C11_9 -114.8(10) . . . . ?
N5_9 P1_9 N7_9 C13_9 40.8(13) . . . . ?
N6_9 P1_9 N1_9 Ce1 71(2) . . . . ?
N6_9 P1_9 N5_9 C2_9 -14.1(13) . . . . ?
N6_9 P1_9 N5_9 C7_9 -167.4(11) . . . . ?
N6_9 P1_9 N7_9 C11_9 149.8(10) . . . . ?
N6_9 P1_9 N7_9 C13_9 -54.6(13) . . . . ?
N6_9 C1_9 C2_9 N5_9 -24(2) . . . . ?
N7_9 P1_9 N1_9 Ce1 -164.5(18) . . . . ?
N7_9 P1_9 N5_9 C2_9 -120.7(12) . . . . ?
N7_9 P1_9 N5_9 C7_9 86.0(11) . . . . ?
N7_9 P1_9 N6_9 C1_9 103.6(14) . . . . ?
N7_9 P1_9 N6_9 C3_9 -69.1(12) . . . . ?
C1_9 N6_9 C3_9 C4_9 175.3(17) . . . . ?
C1_9 N6_9 C3_9 C5_9 56.8(19) . . . . ?
C1_9 N6_9 C3_9 C6_9 -65.9(19) . . . . ?
C2_9 N5_9 C7_9 C8_9 171.6(16) . . . . ?
C2_9 N5_9 C7_9 C9_9 52.4(17) . . . . ?
C2_9 N5_9 C7_9 C10_9 -69.5(17) . . . . ?
C3_9 N6_9 C1_9 C2_9 -172.6(14) . . . . ?
C7_9 N5_9 C2_9 C1_9 179.7(15) . . . . ?
C11_9 N7_9 C13_9 C14_9 -58(2) . . . . ?
C13_9 N7_9 C11_9 C12_9 85.1(19) . . . . ?
P4_10 N14_10 C43_10 C44_10 -23(3) . . . . ?
P4_10 N14_10 C49_10 C52_10 -20(3) . . . . ?
P4_10 N14_10 C49_10 C51_10 -139(2) . . . . ?
P4_10 N14_10 C49_10 C50_10 103(2) . . . . ?
P4_10 N15_10 C44_10 C43_10 -48(2) . . . . ?
P4_10 N15_10 C45_10 C46_10 47(3) . . . . ?
P4_10 N15_10 C45_10 C48_10 -75(3) . . . . ?
P4_10 N15_10 C45_10 C47_10 166.7(18) . . . . ?
P4_10 N16_10 C53_10 C54_10 105(2) . . . . ?
P4_10 N16_10 C55_10 C56_10 159(2) . . . . ?
N4_10 P4_10 N14_10 C43_10 123(2) . . . . ?
N4_10 P4_10 N14_10 C49_10 -56(3) . . . . ?
N4_10 P4_10 N15_10 C44_10 -98.0(17) . . . . ?
N4_10 P4_10 N15_10 C45_10 33(3) . . . . ?
N4_10 P4_10 N16_10 C53_10 -14(2) . . . . ?
N4_10 P4_10 N16_10 C55_10 -161.0(18) . . . . ?
N14_10 P4_10 N15_10 C44_10 31.4(17) . . . . ?
N14_10 P4_10 N15_10 C45_10 163(2) . . . . ?
N14_10 P4_10 N16_10 C53_10 -149.8(19) . . . . ?
N14_10 P4_10 N16_10 C55_10 63(2) . . . . ?
N15_10 P4_10 N14_10 C43_10 -5(2) . . . . ?
N15_10 P4_10 N14_10 C49_10 177(2) . . . . ?
N15_10 P4_10 N16_10 C53_10 117(2) . . . . ?
N15_10 P4_10 N16_10 C55_10 -31(2) . . . . ?
N15_10 C44_10 C43_10 N14_10 45(3) . . . . ?
N16_10 P4_10 N14_10 C43_10 -107(2) . . . . ?
N16_10 P4_10 N14_10 C49_10 74(2) . . . . ?
N16_10 P4_10 N15_10 C44_10 137.1(16) . . . . ?
N16_10 P4_10 N15_10 C45_10 -92(2) . . . . ?
N16_10 C55_10 C56_10 K1A -52(8) . . . . ?
C44_10 N15_10 C45_10 C46_10 175(2) . . . . ?
C44_10 N15_10 C45_10 C48_10 52(3) . . . . ?
C44_10 N15_10 C45_10 C47_10 -66(3) . . . . ?
C43_10 N14_10 C49_10 C52_10 162(3) . . . . ?
C43_10 N14_10 C49_10 C51_10 43(3) . . . . ?
C43_10 N14_10 C49_10 C50_10 -76(3) . . . . ?
C45_10 N15_10 C44_10 C43_10 176(2) . . . . ?
C49_10 N14_10 C43_10 C44_10 155(2) . . . . ?
C53_10 N16_10 C55_10 C56_10 12(4) . . . . ?
C55_10 N16_10 C53_10 C54_10 -109(3) . . . . ?
